data_4119352
loop_
_publ_author_name
'Imogen A. Riddell'
'Yana R. Hristova'
'Jack K. Clegg'
'Christopher S. Wood'
'Boris Breiner'
'Jonathan R. Nitschke'

_publ_section_title
;
 Five Discrete Multinuclear Metal-Organic Assemblies from One Ligand:
 Deciphering the Effects of Different Templates
;
_journal_name_full 'Journal of the American Chemical Society'
_journal_page_first 2723
_journal_page_last 2733
_journal_paper_doi 10.1021/ja311285b
_journal_volume 135
_journal_year 2013
_chemical_formula_moiety
;
C390 H330 Cl Fe10 N60, 19(Cl O4), 15(C2 H3 N), 13(C4 H10 O) 
;
_chemical_formula_sum 'C472 H505 Cl20 Fe10 N75 O89'
_chemical_formula_weight 9920.01
_chemical_name_systematic
; 
 ? 
;
_space_group_IT_number 92
_symmetry_cell_setting tetragonal
_symmetry_Int_Tables_number 92
_symmetry_space_group_name_Hall 'P 4abw 2nw'
_symmetry_space_group_name_H-M 'P 41 21 2'
_atom_sites_solution_hydrogens geom
_atom_sites_solution_primary direct
_atom_sites_solution_secondary difmap
_audit_creation_method SHELXL-97
_cell_angle_alpha 90.00
_cell_angle_beta 90.00
_cell_angle_gamma 90.00
_cell_formula_units_Z 8
_cell_length_a 43.1549(6)
_cell_length_b 43.1549(6)
_cell_length_c 54.1365(11)
_cell_measurement_reflns_used 18625
_cell_measurement_temperature 120(2)
_cell_measurement_theta_max 51.1633
_cell_measurement_theta_min 3.1901
_cell_volume 100821(3)
_computing_cell_refinement
;
CrysAlisPro, Agilent Technologies,
Version 1.171.35.11 (release 16-05-2011 CrysAlis171 .NET)
(compiled May 16 2011,17:55:39)
;
_computing_data_collection
;
CrysAlisPro, Agilent Technologies,
Version 1.171.35.11 (release 16-05-2011 CrysAlis171 .NET)
(compiled May 16 2011,17:55:39)
;
_computing_data_reduction
;
CrysAlisPro, Agilent Technologies,
Version 1.171.35.11 (release 16-05-2011 CrysAlis171 .NET)
(compiled May 16 2011,17:55:39)
;
_computing_molecular_graphics
;ORTEP-3 (Farrugia, 1997)
WINGX-32 (Farrugia, 1999) 
;
_computing_publication_material 'enCIFer 1.1 (CCDC, 2005)'
_computing_structure_refinement 'SHELXH-97 (Sheldrick, 1997)'
_computing_structure_solution 'SUPERFLIP (Palatinus & Chapuis, 2007)'
_diffrn_ambient_temperature 120(2)
_diffrn_detector_area_resol_mean 16.1183
_diffrn_measured_fraction_theta_full 0.989
_diffrn_measured_fraction_theta_max 0.989
_diffrn_measurement_device_type 'Xcalibur, Eos, Gemini ultra'
_diffrn_measurement_method '\f & \w scans'
_diffrn_radiation_monochromator mirror
_diffrn_radiation_source 'Enhance Ultra (Cu) x-ray Source'
_diffrn_radiation_type CuK\a
_diffrn_radiation_wavelength 1.54180
_diffrn_reflns_av_R_equivalents 0.1104
_diffrn_reflns_av_sigmaI/netI 0.1733
_diffrn_reflns_limit_h_max 19
_diffrn_reflns_limit_h_min -41
_diffrn_reflns_limit_k_max 30
_diffrn_reflns_limit_k_min -43
_diffrn_reflns_limit_l_max 54
_diffrn_reflns_limit_l_min -26
_diffrn_reflns_number 116546
_diffrn_reflns_theta_full 51.22
_diffrn_reflns_theta_max 51.22
_diffrn_reflns_theta_min 3.19
_exptl_absorpt_coefficient_mu 3.869
_exptl_absorpt_correction_T_max 1.00000
_exptl_absorpt_correction_T_min 0.02628
_exptl_absorpt_correction_type multi-scan
_exptl_absorpt_process_details
;
CrysAlisPro, Agilent Technologies,
Version 1.171.35.19 (release 27-10-2011 CrysAlis171 .NET)
(compiled Oct 27 2011,15:02:11)
empirical absorption correction using spherical harmonics,
 implemented in SCALE3 ABSPACK scaling algorithm.
;
_exptl_crystal_colour purple
_exptl_crystal_density_diffrn 1.307
_exptl_crystal_description block
_exptl_crystal_F_000 41392
_exptl_crystal_size_max 0.5
_exptl_crystal_size_mid 0.4
_exptl_crystal_size_min 0.3
_platon_squeeze_details
;
included as missing anions and solvent
;
_refine_diff_density_max 1.029
_refine_diff_density_min -0.651
_refine_diff_density_rms 0.075
_refine_ls_abs_structure_details 'Flack H D (1983), Acta Cryst. A39, 876-881'
_refine_ls_abs_structure_Flack 0.472(6)
_refine_ls_extinction_method none
_refine_ls_goodness_of_fit_ref 0.931
_refine_ls_hydrogen_treatment constr
_refine_ls_matrix_type full
_refine_ls_number_parameters 2057
_refine_ls_number_reflns 53651
_refine_ls_number_restraints 73
_refine_ls_restrained_S_all 1.132
_refine_ls_R_factor_all 0.1651
_refine_ls_R_factor_gt 0.1035
_refine_ls_shift/su_max 0.000
_refine_ls_shift/su_mean 0.000
_refine_ls_structure_factor_coef Fsqd
_refine_ls_weighting_details 'calc w=1/[\s^2^(Fo^2^)+(0.1528P)^2^+0.0000P] where P=(Fo^2^+2Fc^2^)/3'
_refine_ls_weighting_scheme calc
_refine_ls_wR_factor_gt 0.2491
_refine_ls_wR_factor_ref 0.2918
_reflns_number_gt 26081
_reflns_number_total 53651
_reflns_threshold_expression >2sigma(I)
_cod_data_source_file ja311285b_si_001_03.cif
_cod_data_source_block FeClO4barrel
_cod_database_code 4119352

loop_
_symmetry_equiv_pos_as_xyz
'x, y, z'
'-x, -y, z+1/2'
'-y+1/2, x+1/2, z+1/4'
'y+1/2, -x+1/2, z+3/4'
'-x+1/2, y+1/2, -z+1/4'
'x+1/2, -y+1/2, -z+3/4'
'y, x, -z'
'-y, -x, -z+1/2'

loop_
_atom_site_label
_atom_site_type_symbol
_atom_site_fract_x
_atom_site_fract_y
_atom_site_fract_z
_atom_site_U_iso_or_equiv
_atom_site_adp_type
_atom_site_occupancy
_atom_site_symmetry_multiplicity
_atom_site_calc_flag
_atom_site_refinement_flags
C1 C 0.5514(2) 0.4004(3) -0.0660(3) 0.111(7) Uiso 1 1 d G
C2 C 0.5286(3) 0.3832(3) -0.05407(19) 0.102(6) Uiso 1 1 d G
H2 H 0.5330 0.3735 -0.0387 0.122 Uiso 1 1 calc R
C3 C 0.4995(3) 0.3800(3) -0.0647(2) 0.115(7) Uiso 1 1 d G
H3 H 0.4839 0.3683 -0.0566 0.138 Uiso 1 1 calc R
C4 C 0.4931(3) 0.3942(3) -0.0872(2) 0.106(6) Uiso 1 1 d G
C5 C 0.5158(3) 0.4114(3) -0.0991(2) 0.122(7) Uiso 1 1 d G
H5 H 0.5114 0.4211 -0.1145 0.147 Uiso 1 1 calc R
C6 C 0.5450(3) 0.4146(3) -0.0885(3) 0.133(8) Uiso 1 1 d G
H6 H 0.5605 0.4263 -0.0966 0.159 Uiso 1 1 calc R
C7 C 0.4614(6) 0.3892(6) -0.1027(5) 0.164(10) Uiso 1 1 d .
H7A H 0.4617 0.4025 -0.1174 0.246 Uiso 1 1 calc R
H7B H 0.4436 0.3946 -0.0923 0.246 Uiso 1 1 calc R
H7C H 0.4598 0.3675 -0.1078 0.246 Uiso 1 1 calc R
C8 C 0.5951(4) 0.4322(4) -0.0549(3) 0.092(5) Uiso 1 1 d .
H8 H 0.5847 0.4499 -0.0612 0.110 Uiso 1 1 calc R
C9 C 0.6230(5) 0.4333(5) -0.0441(3) 0.097(6) Uiso 1 1 d .
C10 C 0.6665(4) 0.4037(5) -0.0317(3) 0.094(6) Uiso 1 1 d .
H10 H 0.6755 0.3844 -0.0270 0.113 Uiso 1 1 calc R
C11 C 0.6837(4) 0.4301(4) -0.0300(3) 0.085(5) Uiso 1 1 d .
C12 C 0.6739(6) 0.4572(6) -0.0384(4) 0.140(8) Uiso 1 1 d .
H12 H 0.6873 0.4747 -0.0392 0.168 Uiso 1 1 calc R
C13 C 0.6420(5) 0.4589(5) -0.0462(4) 0.117(7) Uiso 1 1 d .
H13 H 0.6340 0.4776 -0.0529 0.141 Uiso 1 1 calc R
C14 C 0.7172(4) 0.4271(4) -0.0246(3) 0.095(6) Uiso 1 1 d .
C15 C 0.7274(4) 0.4153(3) -0.0023(3) 0.070(4) Uiso 1 1 d .
H15 H 0.7123 0.4075 0.0088 0.083 Uiso 1 1 calc R
C16 C 0.7802(4) 0.4262(4) -0.0123(3) 0.091(5) Uiso 1 1 d .
C17 C 0.7736(5) 0.4380(5) -0.0335(4) 0.113(7) Uiso 1 1 d .
H17 H 0.7901 0.4440 -0.0442 0.136 Uiso 1 1 calc R
C18 C 0.7434(6) 0.4421(5) -0.0413(4) 0.132(8) Uiso 1 1 d .
H18 H 0.7386 0.4533 -0.0558 0.159 Uiso 1 1 calc R
C19 C 0.8104(4) 0.4224(4) -0.0033(3) 0.085(5) Uiso 1 1 d .
H19 H 0.8276 0.4287 -0.0130 0.102 Uiso 1 1 calc R
C20 C 0.84492(18) 0.4069(4) 0.0268(2) 0.129(3) Uiso 1 1 d GD
C21 C 0.8544(2) 0.3806(3) 0.0395(3) 0.129(3) Uiso 1 1 d G
H21 H 0.8401 0.3642 0.0424 0.155 Uiso 1 1 calc R
C22 C 0.8846(3) 0.3782(3) 0.0481(2) 0.129(3) Uiso 1 1 d GD
H22 H 0.8911 0.3603 0.0568 0.155 Uiso 1 1 calc R
C23 C 0.9055(2) 0.4022(3) 0.0439(2) 0.129(3) Uiso 1 1 d GD
C24 C 0.8960(2) 0.4285(3) 0.0311(2) 0.129(3) Uiso 1 1 d GD
H24 H 0.9103 0.4449 0.0282 0.155 Uiso 1 1 calc R
C25 C 0.8658(3) 0.4308(3) 0.0225(2) 0.129(3) Uiso 1 1 d G
H25 H 0.8593 0.4488 0.0138 0.155 Uiso 1 1 calc R
C26 C 0.9391(3) 0.3994(4) 0.0527(4) 0.129(3) Uiso 1 1 d D
H26A H 0.9515 0.4163 0.0457 0.194 Uiso 1 1 calc R
H26B H 0.9477 0.3795 0.0473 0.194 Uiso 1 1 calc R
H26C H 0.9398 0.4005 0.0708 0.194 Uiso 1 1 calc R
C27 C 0.6474(5) 0.3934(5) -0.0939(4) 0.107(6) Uiso 1 1 d .
C28 C 0.6355(6) 0.4161(5) -0.1108(4) 0.127(7) Uiso 1 1 d .
H28 H 0.6144 0.4163 -0.1159 0.152 Uiso 1 1 calc R
C29 C 0.6562(8) 0.4370(7) -0.1189(6) 0.177(11) Uiso 1 1 d .
H29 H 0.6495 0.4528 -0.1299 0.212 Uiso 1 1 calc R
C30 C 0.6859(6) 0.4363(6) -0.1122(4) 0.133(8) Uiso 1 1 d .
C31 C 0.6979(5) 0.4143(5) -0.0948(4) 0.122(7) Uiso 1 1 d .
H31 H 0.7185 0.4155 -0.0887 0.147 Uiso 1 1 calc R
C32 C 0.6772(4) 0.3906(4) -0.0872(3) 0.087(5) Uiso 1 1 d .
H32 H 0.6842 0.3734 -0.0777 0.105 Uiso 1 1 calc R
C33 C 0.7127(6) 0.4611(6) -0.1202(4) 0.143(8) Uiso 1 1 d .
H33A H 0.7327 0.4504 -0.1214 0.215 Uiso 1 1 calc R
H33B H 0.7140 0.4775 -0.1077 0.215 Uiso 1 1 calc R
H33C H 0.7075 0.4701 -0.1362 0.215 Uiso 1 1 calc R
C34 C 0.6047(4) 0.3601(4) -0.0991(3) 0.090(5) Uiso 1 1 d .
H34 H 0.6067 0.3630 -0.1165 0.108 Uiso 1 1 calc R
C35 C 0.5784(4) 0.3408(4) -0.0875(3) 0.084(5) Uiso 1 1 d .
C36 C 0.5638(5) 0.3203(4) -0.0515(4) 0.097(6) Uiso 1 1 d .
H36 H 0.5662 0.3170 -0.0343 0.116 Uiso 1 1 calc R
C37 C 0.5419(4) 0.3062(4) -0.0616(3) 0.083(5) Uiso 1 1 d .
C38 C 0.5377(5) 0.3063(5) -0.0885(3) 0.100(6) Uiso 1 1 d .
H38 H 0.5229 0.2939 -0.0969 0.120 Uiso 1 1 calc R
C39 C 0.5569(4) 0.3256(4) -0.0997(3) 0.083(5) Uiso 1 1 d .
H39 H 0.5550 0.3286 -0.1170 0.099 Uiso 1 1 calc R
C40 C 0.5198(4) 0.2826(4) -0.0471(3) 0.086(5) Uiso 1 1 d .
C41 C 0.5317(4) 0.2627(4) -0.0296(3) 0.085(5) Uiso 1 1 d .
H41 H 0.5533 0.2628 -0.0262 0.102 Uiso 1 1 calc R
C42 C 0.4814(5) 0.2461(5) -0.0206(4) 0.103(6) Uiso 1 1 d .
C43 C 0.4698(5) 0.2660(4) -0.0366(3) 0.100(6) Uiso 1 1 d .
H43 H 0.4481 0.2677 -0.0390 0.120 Uiso 1 1 calc R
C44 C 0.4901(5) 0.2844(5) -0.0500(4) 0.106(6) Uiso 1 1 d .
H44 H 0.4819 0.2988 -0.0615 0.127 Uiso 1 1 calc R
C45 C 0.4673(5) 0.2213(4) -0.0052(3) 0.097(6) Uiso 1 1 d .
H45 H 0.4453 0.2200 -0.0049 0.116 Uiso 1 1 calc R
C46 C 0.4661(4) 0.1772(4) 0.0191(3) 0.078(5) Uiso 1 1 d .
C47 C 0.4715(4) 0.1697(4) 0.0439(3) 0.077(5) Uiso 1 1 d .
H47 H 0.4818 0.1833 0.0550 0.092 Uiso 1 1 calc R
C48 C 0.4614(4) 0.1431(4) 0.0506(4) 0.095(6) Uiso 1 1 d .
H48 H 0.4678 0.1364 0.0665 0.114 Uiso 1 1 calc R
C49 C 0.4430(4) 0.1232(4) 0.0383(3) 0.077(5) Uiso 1 1 d .
C50 C 0.4368(5) 0.1319(5) 0.0132(4) 0.107(6) Uiso 1 1 d .
H50 H 0.4246 0.1192 0.0027 0.128 Uiso 1 1 calc R
C51 C 0.4497(4) 0.1603(4) 0.0045(3) 0.084(5) Uiso 1 1 d .
H51 H 0.4461 0.1668 -0.0121 0.101 Uiso 1 1 calc R
C52 C 0.4329(5) 0.0927(5) 0.0494(4) 0.135(8) Uiso 1 1 d .
H52A H 0.4466 0.0761 0.0435 0.202 Uiso 1 1 calc R
H52B H 0.4115 0.0882 0.0443 0.202 Uiso 1 1 calc R
H52C H 0.4340 0.0940 0.0674 0.202 Uiso 1 1 calc R
C53 C 0.5756(3) 0.3747(4) 0.0002(2) 0.089(5) Uiso 1 1 d G
C54 C 0.5747(3) 0.4066(3) 0.0042(3) 0.168(10) Uiso 1 1 d G
H54 H 0.5906 0.4194 -0.0022 0.201 Uiso 1 1 calc R
C55 C 0.5504(4) 0.4196(3) 0.0175(3) 0.165(10) Uiso 1 1 d G
H55 H 0.5498 0.4413 0.0202 0.198 Uiso 1 1 calc R
C56 C 0.5270(3) 0.4008(4) 0.0268(3) 0.148(9) Uiso 1 1 d G
C57 C 0.5279(3) 0.3690(4) 0.0229(3) 0.152(9) Uiso 1 1 d G
H57 H 0.5119 0.3561 0.0293 0.182 Uiso 1 1 calc R
C58 C 0.5522(4) 0.3559(3) 0.0096(3) 0.137(8) Uiso 1 1 d G
H58 H 0.5528 0.3342 0.0069 0.164 Uiso 1 1 calc R
C59 C 0.4963(9) 0.4103(9) 0.0457(7) 0.242(16) Uiso 1 1 d .
H59A H 0.4773 0.4066 0.0369 0.363 Uiso 1 1 d R
H59B H 0.4973 0.4317 0.0504 0.363 Uiso 1 1 d R
H59C H 0.4969 0.3975 0.0601 0.363 Uiso 1 1 d R
C60 C 0.6182(5) 0.3426(5) -0.0012(4) 0.114(7) Uiso 1 1 d .
H60 H 0.6154 0.3384 0.0158 0.137 Uiso 1 1 calc R
C61 C 0.6421(4) 0.3287(4) -0.0154(3) 0.079(5) Uiso 1 1 d .
C62 C 0.6609(4) 0.3224(4) -0.0535(4) 0.093(6) Uiso 1 1 d .
H62 H 0.6612 0.3282 -0.0704 0.112 Uiso 1 1 calc R
C63 C 0.6822(4) 0.2979(4) -0.0465(3) 0.068(4) Uiso 1 1 d .
C64 C 0.6813(4) 0.2924(4) -0.0210(3) 0.088(5) Uiso 1 1 d .
H64 H 0.6946 0.2771 -0.0143 0.106 Uiso 1 1 calc R
C65 C 0.6622(4) 0.3079(4) -0.0055(3) 0.092(6) Uiso 1 1 d .
H65 H 0.6628 0.3044 0.0118 0.111 Uiso 1 1 calc R
C66 C 0.7027(4) 0.2841(4) -0.0634(3) 0.073(5) Uiso 1 1 d .
C67 C 0.7079(3) 0.2943(3) -0.0881(3) 0.062(4) Uiso 1 1 d .
H67 H 0.6979 0.3129 -0.0930 0.074 Uiso 1 1 calc R
C68 C 0.7403(4) 0.2510(4) -0.0983(3) 0.075(5) Uiso 1 1 d .
C69 C 0.7379(4) 0.2413(4) -0.0737(3) 0.094(5) Uiso 1 1 d .
H69 H 0.7501 0.2244 -0.0681 0.112 Uiso 1 1 calc R
C70 C 0.7190(4) 0.2552(4) -0.0581(3) 0.081(5) Uiso 1 1 d .
H70 H 0.7158 0.2459 -0.0425 0.097 Uiso 1 1 calc R
C71 C 0.7563(2) 0.2410(2) -0.11675(16) 0.104(6) Uiso 1 1 d .
H71 H 0.7668 0.2219 -0.1150 0.125 Uiso 1 1 calc R
C72 C 0.7742(2) 0.2386(2) -0.15678(16) 0.095(6) Uiso 1 1 d R
C73 C 0.8058(2) 0.2413(2) -0.16099(16) 0.111(6) Uiso 1 1 d R
H73 H 0.8183 0.2535 -0.1502 0.133 Uiso 1 1 calc R
C74 C 0.8193(2) 0.2263(2) -0.18099(16) 0.133(8) Uiso 1 1 d R
H74 H 0.8410 0.2281 -0.1839 0.160 Uiso 1 1 calc R
C75 C 0.8011(2) 0.2085(2) -0.19678(16) 0.243(16) Uiso 1 1 d RD
C76 C 0.7695(2) 0.2058(2) -0.19257(16) 0.199(12) Uiso 1 1 d R
H76 H 0.7571 0.1937 -0.2034 0.239 Uiso 1 1 calc R
C77 C 0.7560(2) 0.2209(2) -0.17257(16) 0.136(8) Uiso 1 1 d R
H77 H 0.7344 0.2190 -0.1697 0.164 Uiso 1 1 calc R
C78 C 0.8268(2) 0.1913(2) -0.21999(16) 0.240(16) Uiso 1 1 d RD
H78A H 0.8238 0.2018 -0.2358 0.361 Uiso 1 1 calc R
H78B H 0.8219 0.1693 -0.2218 0.361 Uiso 1 1 calc R
H78C H 0.8484 0.1936 -0.2147 0.361 Uiso 1 1 calc R
C79 C 0.7727(3) 0.4742(3) 0.0320(2) 0.102(6) Uiso 1 1 d G
C80 C 0.7418(3) 0.4788(3) 0.0257(3) 0.116(7) Uiso 1 1 d G
H80 H 0.7263 0.4655 0.0322 0.139 Uiso 1 1 calc R
C81 C 0.7336(3) 0.5028(4) 0.0099(3) 0.143(8) Uiso 1 1 d G
H81 H 0.7125 0.5059 0.0056 0.171 Uiso 1 1 calc R
C82 C 0.7563(4) 0.5222(3) 0.0003(3) 0.175(11) Uiso 1 1 d G
C83 C 0.7872(4) 0.5177(3) 0.0066(3) 0.152(9) Uiso 1 1 d G
H83 H 0.8028 0.5310 0.0001 0.183 Uiso 1 1 calc R
C84 C 0.7954(3) 0.4937(4) 0.0224(3) 0.128(7) Uiso 1 1 d G
H84 H 0.8165 0.4906 0.0267 0.154 Uiso 1 1 calc R
C85 C 0.7471(9) 0.5523(8) -0.0170(6) 0.228(15) Uiso 1 1 d .
H85A H 0.7361 0.5676 -0.0069 0.342 Uiso 1 1 calc R
H85B H 0.7337 0.5455 -0.0306 0.342 Uiso 1 1 calc R
H85C H 0.7660 0.5616 -0.0237 0.342 Uiso 1 1 calc R
C86 C 0.7993(4) 0.4525(4) 0.0646(3) 0.094(6) Uiso 1 1 d .
H86 H 0.8056 0.4726 0.0698 0.113 Uiso 1 1 calc R
C87 C 0.8087(3) 0.4253(3) 0.0776(3) 0.062(4) Uiso 1 1 d .
C88 C 0.8055(4) 0.3704(4) 0.0792(3) 0.079(5) Uiso 1 1 d .
H88 H 0.7978 0.3513 0.0730 0.095 Uiso 1 1 calc R
C89 C 0.8252(4) 0.3709(4) 0.0998(3) 0.073(5) Uiso 1 1 d .
C90 C 0.8380(5) 0.3976(5) 0.1083(4) 0.102(6) Uiso 1 1 d .
H90 H 0.8525 0.3970 0.1215 0.122 Uiso 1 1 calc R
C91 C 0.8303(4) 0.4252(5) 0.0979(3) 0.105(6) Uiso 1 1 d .
H91 H 0.8389 0.4440 0.1038 0.126 Uiso 1 1 calc R
C92 C 0.8339(4) 0.3408(4) 0.1106(3) 0.072(4) Uiso 1 1 d .
C93 C 0.8125(5) 0.3178(4) 0.1164(3) 0.092(5) Uiso 1 1 d .
H93 H 0.7912 0.3211 0.1131 0.110 Uiso 1 1 calc R
C94 C 0.8529(4) 0.2842(4) 0.1283(3) 0.074(5) Uiso 1 1 d .
C95 C 0.8753(4) 0.3049(4) 0.1217(3) 0.078(5) Uiso 1 1 d .
H95 H 0.8966 0.3000 0.1232 0.094 Uiso 1 1 calc R
C96 C 0.8660(4) 0.3320(4) 0.1132(3) 0.082(5) Uiso 1 1 d .
H96 H 0.8814 0.3465 0.1085 0.098 Uiso 1 1 calc R
C97 C 0.8580(4) 0.2547(4) 0.1374(3) 0.074(5) Uiso 1 1 d .
H97 H 0.8785 0.2471 0.1394 0.088 Uiso 1 1 calc R
C98 C 0.8399(4) 0.2080(4) 0.1539(3) 0.073(4) Uiso 1 1 d .
C99 C 0.8229(4) 0.1806(4) 0.1462(3) 0.080(5) Uiso 1 1 d .
H99 H 0.8084 0.1822 0.1330 0.096 Uiso 1 1 calc R
C100 C 0.8268(4) 0.1544(5) 0.1566(3) 0.094(6) Uiso 1 1 d .
H100 H 0.8150 0.1372 0.1508 0.113 Uiso 1 1 calc R
C101 C 0.8471(6) 0.1497(6) 0.1756(4) 0.135(8) Uiso 1 1 d .
C102 C 0.8664(4) 0.1762(4) 0.1848(3) 0.099(6) Uiso 1 1 d .
H102 H 0.8805 0.1738 0.1982 0.118 Uiso 1 1 calc R
C103 C 0.8626(4) 0.2045(5) 0.1729(3) 0.098(6) Uiso 1 1 d .
H103 H 0.8752 0.2216 0.1775 0.118 Uiso 1 1 calc R
C104 C 0.8514(6) 0.1179(6) 0.1916(4) 0.151(9) Uiso 1 1 d .
H10A H 0.8321 0.1133 0.2003 0.226 Uiso 1 1 calc R
H10B H 0.8682 0.1207 0.2035 0.226 Uiso 1 1 calc R
H10C H 0.8565 0.1008 0.1804 0.226 Uiso 1 1 calc R
C105 C 0.7199(3) 0.4183(3) 0.0712(2) 0.085(5) Uiso 1 1 d G
C106 C 0.7323(3) 0.4242(3) 0.0944(2) 0.098(6) Uiso 1 1 d G
H106 H 0.7509 0.4142 0.0994 0.117 Uiso 1 1 calc R
C107 C 0.7175(4) 0.4447(3) 0.11035(19) 0.138(8) Uiso 1 1 d G
H107 H 0.7260 0.4487 0.1262 0.165 Uiso 1 1 calc R
C108 C 0.6903(4) 0.4593(3) 0.1030(3) 0.136(8) Uiso 1 1 d G
C109 C 0.6779(3) 0.4534(3) 0.0798(3) 0.142(8) Uiso 1 1 d G
H109 H 0.6593 0.4634 0.0748 0.171 Uiso 1 1 calc R
C110 C 0.6927(3) 0.4329(3) 0.0639(2) 0.110(6) Uiso 1 1 d G
H110 H 0.6842 0.4289 0.0480 0.133 Uiso 1 1 calc R
C111 C 0.6732(6) 0.4823(6) 0.1247(5) 0.166(10) Uiso 1 1 d .
H11A H 0.6639 0.5003 0.1165 0.249 Uiso 1 1 calc R
H11B H 0.6888 0.4893 0.1366 0.249 Uiso 1 1 calc R
H11C H 0.6571 0.4705 0.1333 0.249 Uiso 1 1 calc R
C112 C 0.7232(4) 0.3697(3) 0.0540(3) 0.068(4) Uiso 1 1 d .
H112 H 0.7043 0.3645 0.0619 0.082 Uiso 1 1 calc R
C113 C 0.7409(3) 0.3476(3) 0.0391(3) 0.063(4) Uiso 1 1 d .
C114 C 0.7863(4) 0.3429(3) 0.0134(3) 0.067(4) Uiso 1 1 d .
H114 H 0.8035 0.3518 0.0051 0.080 Uiso 1 1 calc R
C115 C 0.7784(3) 0.3112(3) 0.0094(2) 0.053(4) Uiso 1 1 d .
C116 C 0.7519(3) 0.2996(4) 0.0205(3) 0.064(4) Uiso 1 1 d .
H116 H 0.7468 0.2784 0.0182 0.077 Uiso 1 1 calc R
C117 C 0.7336(4) 0.3172(4) 0.0342(3) 0.071(4) Uiso 1 1 d .
H117 H 0.7150 0.3087 0.0408 0.085 Uiso 1 1 calc R
C118 C 0.7981(3) 0.2924(3) -0.0074(3) 0.063(4) Uiso 1 1 d .
C119 C 0.8289(4) 0.3023(4) -0.0138(3) 0.070(4) Uiso 1 1 d .
H119 H 0.8366 0.3211 -0.0070 0.084 Uiso 1 1 calc R
C120 C 0.8359(4) 0.2574(4) -0.0339(3) 0.085(5) Uiso 1 1 d .
C121 C 0.8068(3) 0.2460(4) -0.0309(3) 0.065(4) Uiso 1 1 d .
H121 H 0.8000 0.2273 -0.0384 0.078 Uiso 1 1 calc R
C122 C 0.7887(3) 0.2633(3) -0.0166(2) 0.056(4) Uiso 1 1 d .
H122 H 0.7687 0.2557 -0.0124 0.067 Uiso 1 1 calc R
C123 C 0.8586(4) 0.2416(4) -0.0497(3) 0.090(5) Uiso 1 1 d .
H123 H 0.8535 0.2228 -0.0579 0.108 Uiso 1 1 calc R
C124 C 0.9081(4) 0.2414(4) -0.0695(3) 0.111(7) Uiso 1 1 d GD
C125 C 0.9267(5) 0.2202(5) -0.0571(3) 0.192(12) Uiso 1 1 d G
H125 H 0.9245 0.2174 -0.0398 0.230 Uiso 1 1 calc R
C126 C 0.9487(5) 0.2031(5) -0.0700(4) 0.33(3) Uiso 1 1 d GD
H126 H 0.9614 0.1886 -0.0616 0.401 Uiso 1 1 calc R
C127 C 0.9520(4) 0.2072(5) -0.0954(4) 0.212(14) Uiso 1 1 d GD
C128 C 0.9334(5) 0.2284(6) -0.1078(3) 0.254(17) Uiso 1 1 d GD
H128 H 0.9356 0.2311 -0.1251 0.305 Uiso 1 1 calc R
C129 C 0.9114(5) 0.2455(5) -0.0948(4) 0.31(2) Uiso 1 1 d G
H129 H 0.8987 0.2599 -0.1033 0.370 Uiso 1 1 calc R
C130 C 0.9763(7) 0.1882(8) -0.1099(7) 0.42(4) Uiso 1 1 d D
H13A H 0.9666 0.1781 -0.1236 0.623 Uiso 1 1 d R
H13B H 0.9851 0.1729 -0.0990 0.623 Uiso 1 1 d R
H13C H 0.9923 0.2018 -0.1157 0.623 Uiso 1 1 d R
C131 C 0.8297(4) 0.2984(4) 0.1819(3) 0.079(5) Uiso 1 1 d .
C132 C 0.8222(4) 0.3273(4) 0.1735(3) 0.088(5) Uiso 1 1 d .
H132 H 0.8032 0.3312 0.1653 0.106 Uiso 1 1 calc R
C133 C 0.8448(4) 0.3520(4) 0.1775(3) 0.089(5) Uiso 1 1 d .
H133 H 0.8403 0.3728 0.1731 0.106 Uiso 1 1 calc R
C134 C 0.8729(5) 0.3440(5) 0.1880(3) 0.102(6) Uiso 1 1 d .
C135 C 0.8805(4) 0.3145(4) 0.1947(3) 0.083(5) Uiso 1 1 d .
H135 H 0.9008 0.3098 0.2004 0.100 Uiso 1 1 calc R
C136 C 0.8572(4) 0.2905(4) 0.1930(3) 0.074(5) Uiso 1 1 d .
H136 H 0.8608 0.2703 0.1992 0.088 Uiso 1 1 calc R
C137 C 0.8989(5) 0.3710(5) 0.1910(4) 0.133(8) Uiso 1 1 d .
H13D H 0.9001 0.3774 0.2083 0.200 Uiso 1 1 calc R
H13E H 0.8932 0.3889 0.1808 0.200 Uiso 1 1 calc R
H13F H 0.9191 0.3631 0.1856 0.200 Uiso 1 1 calc R
C138 C 0.8026(4) 0.2550(4) 0.1940(3) 0.081(5) Uiso 1 1 d .
H138 H 0.8108 0.2581 0.2101 0.097 Uiso 1 1 calc R
C139 C 0.7818(4) 0.2274(4) 0.1866(3) 0.076(5) Uiso 1 1 d .
C140 C 0.7556(4) 0.2055(4) 0.1546(3) 0.092(5) Uiso 1 1 d .
H140 H 0.7483 0.2053 0.1381 0.111 Uiso 1 1 calc R
C141 C 0.7465(4) 0.1823(4) 0.1707(3) 0.083(5) Uiso 1 1 d .
C142 C 0.7538(4) 0.1811(4) 0.1951(3) 0.088(5) Uiso 1 1 d .
H142 H 0.7460 0.1655 0.2059 0.106 Uiso 1 1 calc R
C143 C 0.7738(5) 0.2050(5) 0.2030(4) 0.119(7) Uiso 1 1 d .
H143 H 0.7815 0.2053 0.2195 0.143 Uiso 1 1 calc R
C144 C 0.7273(4) 0.1555(4) 0.1598(3) 0.081(5) Uiso 1 1 d .
C145 C 0.7014(4) 0.1617(4) 0.1453(3) 0.083(5) Uiso 1 1 d .
H145 H 0.6967 0.1825 0.1410 0.100 Uiso 1 1 calc R
C146 C 0.6919(3) 0.1083(4) 0.1411(3) 0.065(4) Uiso 1 1 d .
C147 C 0.7156(4) 0.1006(4) 0.1567(3) 0.082(5) Uiso 1 1 d .
H147 H 0.7192 0.0796 0.1609 0.099 Uiso 1 1 calc R
C148 C 0.7353(5) 0.1251(4) 0.1670(3) 0.098(6) Uiso 1 1 d .
H148 H 0.7522 0.1208 0.1777 0.118 Uiso 1 1 calc R
C149 C 0.6712(4) 0.0870(4) 0.1299(3) 0.078(5) Uiso 1 1 d .
H149 H 0.6743 0.0653 0.1316 0.094 Uiso 1 1 calc R
C150 C 0.6277(3) 0.0759(3) 0.1054(3) 0.061(4) Uiso 1 1 d .
C151 C 0.6191(4) 0.0792(4) 0.0828(3) 0.081(5) Uiso 1 1 d .
H151 H 0.6286 0.0949 0.0731 0.097 Uiso 1 1 calc R
C152 C 0.5951(4) 0.0593(4) 0.0715(3) 0.091(5) Uiso 1 1 d .
H152 H 0.5891 0.0608 0.0546 0.109 Uiso 1 1 calc R
C153 C 0.5828(4) 0.0394(4) 0.0868(3) 0.085(5) Uiso 1 1 d .
C154 C 0.5894(5) 0.0347(5) 0.1094(4) 0.104(6) Uiso 1 1 d .
H154 H 0.5790 0.0193 0.1188 0.125 Uiso 1 1 calc R
C155 C 0.6144(4) 0.0545(4) 0.1203(3) 0.086(5) Uiso 1 1 d .
H155 H 0.6206 0.0521 0.1370 0.104 Uiso 1 1 calc R
C156 C 0.5539(4) 0.0177(4) 0.0757(3) 0.098(6) Uiso 1 1 d .
H15A H 0.5549 -0.0030 0.0831 0.147 Uiso 1 1 calc R
H15B H 0.5559 0.0160 0.0577 0.147 Uiso 1 1 calc R
H15C H 0.5340 0.0273 0.0798 0.147 Uiso 1 1 calc R
C157 C 0.7399(4) 0.2957(4) 0.1633(3) 0.130(8) Uiso 1 1 d GD
C158 C 0.7419(4) 0.3275(4) 0.1668(3) 0.150(9) Uiso 1 1 d G
H158 H 0.7520 0.3401 0.1549 0.180 Uiso 1 1 calc R
C159 C 0.7291(4) 0.3410(3) 0.1878(3) 0.136(8) Uiso 1 1 d GD
H159 H 0.7305 0.3628 0.1902 0.163 Uiso 1 1 calc R
C160 C 0.7144(5) 0.3226(4) 0.2053(3) 0.191(12) Uiso 1 1 d GD
C161 C 0.7124(5) 0.2908(4) 0.2018(4) 0.30(2) Uiso 1 1 d GD
H161 H 0.7023 0.2782 0.2138 0.362 Uiso 1 1 calc R
C162 C 0.7251(5) 0.2773(3) 0.1808(4) 0.221(15) Uiso 1 1 d G
H162 H 0.7237 0.2555 0.1784 0.265 Uiso 1 1 calc R
C163 C 0.7014(9) 0.3376(7) 0.2291(4) 0.268(18) Uiso 1 1 d D
H16A H 0.6805 0.3455 0.2260 0.402 Uiso 1 1 calc R
H16B H 0.7149 0.3547 0.2342 0.402 Uiso 1 1 calc R
H16C H 0.7006 0.3220 0.2423 0.402 Uiso 1 1 calc R
C164 C 0.7377(4) 0.2764(4) 0.1244(3) 0.083(5) Uiso 1 1 d .
H164 H 0.7169 0.2835 0.1238 0.100 Uiso 1 1 calc R
C165 C 0.7517(4) 0.2588(4) 0.1040(4) 0.097(6) Uiso 1 1 d .
C166 C 0.7942(4) 0.2294(3) 0.0933(3) 0.064(4) Uiso 1 1 d .
H166 H 0.8141 0.2212 0.0971 0.076 Uiso 1 1 calc R
C167 C 0.7823(3) 0.2216(3) 0.0702(3) 0.063(4) Uiso 1 1 d .
C168 C 0.7531(4) 0.2337(4) 0.0642(3) 0.072(5) Uiso 1 1 d .
H168 H 0.7434 0.2290 0.0489 0.087 Uiso 1 1 calc R
C169 C 0.7393(4) 0.2524(4) 0.0812(3) 0.075(5) Uiso 1 1 d .
H169 H 0.7200 0.2616 0.0771 0.090 Uiso 1 1 calc R
C170 C 0.7988(3) 0.2025(3) 0.0535(3) 0.065(4) Uiso 1 1 d .
C171 C 0.8265(3) 0.1837(3) 0.0608(3) 0.056(4) Uiso 1 1 d .
H171 H 0.8323 0.1848 0.0777 0.067 Uiso 1 1 calc R
C172 C 0.8338(4) 0.1611(4) 0.0222(3) 0.065(4) Uiso 1 1 d .
C173 C 0.8085(4) 0.1793(4) 0.0140(3) 0.081(5) Uiso 1 1 d .
H173 H 0.8028 0.1784 -0.0029 0.097 Uiso 1 1 calc R
C174 C 0.7919(4) 0.1980(4) 0.0292(3) 0.073(5) Uiso 1 1 d .
H174 H 0.7745 0.2086 0.0226 0.088 Uiso 1 1 calc R
C175 C 0.8498(4) 0.1427(4) 0.0096(3) 0.090(5) Uiso 1 1 d .
H175 H 0.8451 0.1389 -0.0073 0.108 Uiso 1 1 calc R
C176 C 0.8915(6) 0.1069(5) 0.0071(4) 0.222(6) Uiso 1 1 d GD
C177 C 0.9223(6) 0.1136(4) 0.0020(4) 0.222(6) Uiso 1 1 d G
H177 H 0.9313 0.1323 0.0079 0.267 Uiso 1 1 calc R
C178 C 0.9401(4) 0.0930(4) -0.0117(4) 0.222(6) Uiso 1 1 d GD
H178 H 0.9612 0.0976 -0.0152 0.267 Uiso 1 1 calc R
C179 C 0.9270(4) 0.0656(4) -0.0204(3) 0.222(6) Uiso 1 1 d GD
C180 C 0.8961(4) 0.0589(4) -0.0153(4) 0.222(6) Uiso 1 1 d GD
H180 H 0.8872 0.0402 -0.0212 0.267 Uiso 1 1 calc R
C181 C 0.8784(4) 0.0795(6) -0.0016(4) 0.222(6) Uiso 1 1 d G
H181 H 0.8573 0.0749 0.0019 0.267 Uiso 1 1 calc R
C182 C 0.9466(6) 0.0426(6) -0.0356(5) 0.222(6) Uiso 1 1 d D
H18A H 0.9679 0.0438 -0.0305 0.334 Uiso 1 1 d R
H18B H 0.9450 0.0482 -0.0527 0.334 Uiso 1 1 d R
H18C H 0.9391 0.0218 -0.0333 0.334 Uiso 1 1 d R
C183 C 0.6375(3) 0.1232(3) 0.1767(3) 0.059(4) Uiso 1 1 d .
C184 C 0.6528(3) 0.1456(4) 0.1887(3) 0.069(4) Uiso 1 1 d .
H184 H 0.6517 0.1663 0.1828 0.083 Uiso 1 1 calc R
C185 C 0.6705(4) 0.1391(4) 0.2096(3) 0.079(5) Uiso 1 1 d .
H185 H 0.6824 0.1551 0.2170 0.094 Uiso 1 1 calc R
C186 C 0.6709(4) 0.1094(4) 0.2199(3) 0.082(5) Uiso 1 1 d .
C187 C 0.6521(4) 0.0880(4) 0.2077(3) 0.092(5) Uiso 1 1 d .
H187 H 0.6503 0.0679 0.2148 0.110 Uiso 1 1 calc R
C188 C 0.6358(4) 0.0935(4) 0.1860(3) 0.074(5) Uiso 1 1 d .
H188 H 0.6242 0.0777 0.1780 0.089 Uiso 1 1 calc R
C189 C 0.6883(5) 0.1023(5) 0.2421(3) 0.109(6) Uiso 1 1 d .
H18D H 0.6917 0.1213 0.2516 0.164 Uiso 1 1 calc R
H18E H 0.7084 0.0933 0.2376 0.164 Uiso 1 1 calc R
H18F H 0.6767 0.0874 0.2522 0.164 Uiso 1 1 calc R
C190 C 0.5935(4) 0.1196(4) 0.1521(3) 0.071(4) Uiso 1 1 d .
H190 H 0.5826 0.1102 0.1654 0.086 Uiso 1 1 calc R
C191 C 0.5797(4) 0.1240(4) 0.1267(3) 0.067(4) Uiso 1 1 d .
C192 C 0.5874(3) 0.1444(3) 0.0887(3) 0.061(4) Uiso 1 1 d .
H192 H 0.6001 0.1560 0.0777 0.074 Uiso 1 1 calc R
C193 C 0.5586(4) 0.1340(4) 0.0807(3) 0.069(4) Uiso 1 1 d .
C194 C 0.5380(4) 0.1179(3) 0.0987(3) 0.069(4) Uiso 1 1 d .
H194 H 0.5180 0.1105 0.0944 0.083 Uiso 1 1 calc R
C195 C 0.5497(4) 0.1148(3) 0.1210(3) 0.069(4) Uiso 1 1 d .
H195 H 0.5372 0.1060 0.1337 0.083 Uiso 1 1 calc R
C196 C 0.5472(4) 0.1363(4) 0.0552(3) 0.072(4) Uiso 1 1 d .
C197 C 0.5470(3) 0.1655(3) 0.0439(3) 0.062(4) Uiso 1 1 d .
H197 H 0.5538 0.1831 0.0530 0.074 Uiso 1 1 calc R
C198 C 0.5270(4) 0.1440(4) 0.0077(3) 0.073(5) Uiso 1 1 d .
C199 C 0.5275(4) 0.1138(4) 0.0183(3) 0.073(5) Uiso 1 1 d .
H199 H 0.5224 0.0959 0.0089 0.088 Uiso 1 1 calc R
C200 C 0.5355(4) 0.1120(4) 0.0423(3) 0.078(5) Uiso 1 1 d .
H200 H 0.5329 0.0928 0.0505 0.093 Uiso 1 1 calc R
C201 C 0.5210(3) 0.1512(4) -0.0188(3) 0.071(4) Uiso 1 1 d .
H201 H 0.5165 0.1352 -0.0303 0.086 Uiso 1 1 calc R
C202 C 0.5136(3) 0.1859(3) -0.0498(3) 0.064(4) Uiso 1 1 d .
C203 C 0.5316(4) 0.2060(4) -0.0628(3) 0.089(5) Uiso 1 1 d .
H203 H 0.5501 0.2142 -0.0559 0.107 Uiso 1 1 calc R
C204 C 0.5221(4) 0.2143(4) -0.0868(3) 0.072(4) Uiso 1 1 d .
H204 H 0.5347 0.2277 -0.0965 0.086 Uiso 1 1 calc R
C205 C 0.4942(5) 0.2031(5) -0.0966(4) 0.103(6) Uiso 1 1 d .
C206 C 0.4783(4) 0.1831(4) -0.0837(3) 0.088(5) Uiso 1 1 d .
H206 H 0.4595 0.1758 -0.0908 0.106 Uiso 1 1 calc R
C207 C 0.4864(5) 0.1713(5) -0.0600(3) 0.103(6) Uiso 1 1 d .
H207 H 0.4751 0.1555 -0.0517 0.123 Uiso 1 1 calc R
C208 C 0.4838(5) 0.2127(5) -0.1232(3) 0.110(6) Uiso 1 1 d .
H20A H 0.4727 0.1955 -0.1310 0.165 Uiso 1 1 calc R
H20B H 0.5021 0.2179 -0.1331 0.165 Uiso 1 1 calc R
H20C H 0.4701 0.2308 -0.1222 0.165 Uiso 1 1 calc R
C209 C 0.6242(4) 0.2018(4) 0.1484(3) 0.071(4) Uiso 1 1 d .
C210 C 0.6419(4) 0.2219(4) 0.1627(3) 0.086(5) Uiso 1 1 d .
H210 H 0.6623 0.2264 0.1572 0.104 Uiso 1 1 calc R
C211 C 0.6321(4) 0.2353(4) 0.1837(3) 0.092(5) Uiso 1 1 d .
H211 H 0.6448 0.2497 0.1923 0.111 Uiso 1 1 calc R
C212 C 0.6006(4) 0.2269(4) 0.1932(3) 0.081(5) Uiso 1 1 d .
C213 C 0.5833(4) 0.2103(4) 0.1776(3) 0.088(5) Uiso 1 1 d .
H213 H 0.5620 0.2077 0.1814 0.106 Uiso 1 1 calc R
C214 C 0.5938(4) 0.1968(4) 0.1569(3) 0.068(4) Uiso 1 1 d .
H214 H 0.5804 0.1837 0.1478 0.082 Uiso 1 1 calc R
C215 C 0.5905(5) 0.2412(5) 0.2173(4) 0.119(7) Uiso 1 1 d .
H21A H 0.5723 0.2543 0.2144 0.178 Uiso 1 1 calc R
H21B H 0.6074 0.2537 0.2240 0.178 Uiso 1 1 calc R
H21C H 0.5851 0.2247 0.2290 0.178 Uiso 1 1 calc R
C216 C 0.6445(3) 0.2052(3) 0.1092(2) 0.060(4) Uiso 1 1 d .
H216 H 0.6415 0.2270 0.1095 0.071 Uiso 1 1 calc R
C217 C 0.6581(4) 0.1894(4) 0.0878(3) 0.072(4) Uiso 1 1 d .
C218 C 0.6738(3) 0.1427(4) 0.0742(3) 0.061(4) Uiso 1 1 d .
H218 H 0.6752 0.1210 0.0765 0.074 Uiso 1 1 calc R
C219 C 0.6868(3) 0.1533(3) 0.0533(3) 0.061(4) Uiso 1 1 d .
C220 C 0.6829(3) 0.1862(3) 0.0495(2) 0.048(3) Uiso 1 1 d .
H220 H 0.6895 0.1959 0.0347 0.057 Uiso 1 1 calc R
C221 C 0.6703(3) 0.2019(4) 0.0670(3) 0.068(4) Uiso 1 1 d .
H221 H 0.6694 0.2237 0.0652 0.081 Uiso 1 1 calc R
C222 C 0.7050(3) 0.1366(3) 0.0356(3) 0.060(4) Uiso 1 1 d .
C223 C 0.7015(3) 0.1022(3) 0.0349(3) 0.065(4) Uiso 1 1 d .
H223 H 0.6871 0.0928 0.0458 0.078 Uiso 1 1 calc R
C224 C 0.7328(3) 0.0974(3) 0.0014(3) 0.062(4) Uiso 1 1 d .
C225 C 0.7356(3) 0.1302(3) -0.0002(3) 0.067(4) Uiso 1 1 d .
H225 H 0.7478 0.1392 -0.0129 0.080 Uiso 1 1 calc R
C226 C 0.7212(3) 0.1488(4) 0.0164(3) 0.070(4) Uiso 1 1 d .
H226 H 0.7224 0.1707 0.0145 0.084 Uiso 1 1 calc R
C227 C 0.7466(4) 0.0764(4) -0.0155(3) 0.089(5) Uiso 1 1 d .
H227 H 0.7594 0.0828 -0.0288 0.107 Uiso 1 1 calc R
C228 C 0.7539(4) 0.0235(4) -0.0281(3) 0.068(4) Uiso 1 1 d .
C229 C 0.7822(5) 0.0092(5) -0.0197(4) 0.112(7) Uiso 1 1 d .
H229 H 0.7921 0.0155 -0.0048 0.135 Uiso 1 1 calc R
C230 C 0.7949(4) -0.0155(4) -0.0352(3) 0.093(5) Uiso 1 1 d .
H230 H 0.8114 -0.0282 -0.0295 0.112 Uiso 1 1 calc R
C231 C 0.7823(4) -0.0199(4) -0.0581(3) 0.094(5) Uiso 1 1 d D
C232 C 0.7557(4) -0.0042(4) -0.0651(3) 0.090(5) Uiso 1 1 d .
H232 H 0.7470 -0.0080 -0.0810 0.108 Uiso 1 1 calc R
C233 C 0.7418(4) 0.0163(4) -0.0499(3) 0.079(5) Uiso 1 1 d .
H233 H 0.7229 0.0258 -0.0549 0.095 Uiso 1 1 calc R
C234 C 0.7980(6) -0.0442(5) -0.0759(4) 0.150(9) Uiso 1 1 d D
H23A H 0.8024 -0.0344 -0.0918 0.225 Uiso 1 1 calc R
H23B H 0.7839 -0.0618 -0.0783 0.225 Uiso 1 1 calc R
H23C H 0.8174 -0.0515 -0.0685 0.225 Uiso 1 1 calc R
C235 C 0.5106(4) 0.2525(4) 0.0464(3) 0.070(4) Uiso 1 1 d .
C236 C 0.4945(4) 0.2783(4) 0.0364(4) 0.098(6) Uiso 1 1 d .
H236 H 0.4972 0.2857 0.0200 0.117 Uiso 1 1 calc R
C237 C 0.4748(4) 0.2911(4) 0.0532(3) 0.087(5) Uiso 1 1 d .
H237 H 0.4635 0.3087 0.0477 0.105 Uiso 1 1 calc R
C238 C 0.4697(5) 0.2823(5) 0.0753(4) 0.103(6) Uiso 1 1 d .
C239 C 0.4852(5) 0.2555(5) 0.0849(4) 0.105(6) Uiso 1 1 d .
H239 H 0.4811 0.2477 0.1010 0.126 Uiso 1 1 calc R
C240 C 0.5069(4) 0.2414(4) 0.0692(3) 0.072(5) Uiso 1 1 d .
H240 H 0.5188 0.2242 0.0748 0.087 Uiso 1 1 calc R
C241 C 0.4463(5) 0.2971(5) 0.0945(4) 0.134(8) Uiso 1 1 d .
H24A H 0.4576 0.3112 0.1055 0.201 Uiso 1 1 calc R
H24B H 0.4365 0.2807 0.1042 0.201 Uiso 1 1 calc R
H24C H 0.4303 0.3088 0.0856 0.201 Uiso 1 1 calc R
C242 C 0.5617(4) 0.2472(4) 0.0321(3) 0.093(6) Uiso 1 1 d .
H242 H 0.5670 0.2626 0.0438 0.112 Uiso 1 1 calc R
C243 C 0.5842(3) 0.2343(3) 0.0156(2) 0.052(4) Uiso 1 1 d .
C244 C 0.5910(3) 0.2004(3) -0.0145(3) 0.063(4) Uiso 1 1 d .
H244 H 0.5819 0.1846 -0.0244 0.076 Uiso 1 1 calc R
C245 C 0.6237(3) 0.2041(3) -0.0173(2) 0.055(4) Uiso 1 1 d .
C246 C 0.6356(4) 0.2234(3) -0.0002(3) 0.072(4) Uiso 1 1 d .
H246 H 0.6575 0.2256 0.0006 0.087 Uiso 1 1 calc R
C247 C 0.6174(4) 0.2402(4) 0.0162(3) 0.070(4) Uiso 1 1 d .
H247 H 0.6262 0.2548 0.0273 0.084 Uiso 1 1 calc R
C248 C 0.6421(3) 0.1876(3) -0.0346(3) 0.064(4) Uiso 1 1 d .
C249 C 0.6302(4) 0.1707(3) -0.0545(3) 0.071(4) Uiso 1 1 d .
H249 H 0.6083 0.1693 -0.0553 0.085 Uiso 1 1 calc R
C250 C 0.6791(3) 0.1580(3) -0.0698(3) 0.065(4) Uiso 1 1 d .
C251 C 0.6922(4) 0.1720(3) -0.0506(3) 0.066(4) Uiso 1 1 d .
H251 H 0.7142 0.1718 -0.0494 0.079 Uiso 1 1 calc R
C252 C 0.6749(3) 0.1873(3) -0.0318(3) 0.063(4) Uiso 1 1 d .
H252 H 0.6847 0.1968 -0.0180 0.075 Uiso 1 1 calc R
C253 C 0.6937(4) 0.1455(3) -0.0908(3) 0.071(5) Uiso 1 1 d .
H253 H 0.7156 0.1455 -0.0924 0.086 Uiso 1 1 calc R
C254 C 0.6908(4) 0.1219(4) -0.1287(3) 0.071(4) Uiso 1 1 d .
C255 C 0.7078(3) 0.1396(4) -0.1427(3) 0.065(4) Uiso 1 1 d .
H255 H 0.7113 0.1605 -0.1379 0.079 Uiso 1 1 calc R
C256 C 0.7214(4) 0.1285(4) -0.1652(3) 0.083(5) Uiso 1 1 d .
H256 H 0.7336 0.1421 -0.1750 0.100 Uiso 1 1 calc R
C257 C 0.7174(4) 0.1018(4) -0.1720(3) 0.088(5) Uiso 1 1 d .
C258 C 0.7008(5) 0.0815(5) -0.1580(4) 0.109(6) Uiso 1 1 d .
H258 H 0.6991 0.0605 -0.1630 0.131 Uiso 1 1 calc R
C259 C 0.6863(4) 0.0912(4) -0.1367(3) 0.073(4) Uiso 1 1 d .
H259 H 0.6736 0.0774 -0.1275 0.087 Uiso 1 1 calc R
C260 C 0.7316(5) 0.0894(5) -0.1960(3) 0.113(7) Uiso 1 1 d .
H26D H 0.7265 0.1034 -0.2097 0.170 Uiso 1 1 calc R
H26E H 0.7232 0.0687 -0.1995 0.170 Uiso 1 1 calc R
H26F H 0.7542 0.0880 -0.1943 0.170 Uiso 1 1 calc R
C261 C 0.6775(4) 0.3327(4) -0.1471(3) 0.085(5) Uiso 1 1 d .
C262 C 0.6539(4) 0.3144(4) -0.1369(3) 0.093(5) Uiso 1 1 d .
H262 H 0.6588 0.3007 -0.1237 0.112 Uiso 1 1 calc R
C263 C 0.6225(5) 0.3158(5) -0.1457(4) 0.106(6) Uiso 1 1 d .
H263 H 0.6058 0.3063 -0.1370 0.128 Uiso 1 1 calc R
C264 C 0.6184(5) 0.3312(5) -0.1667(4) 0.108(6) Uiso 1 1 d .
C265 C 0.6402(5) 0.3505(5) -0.1769(3) 0.098(6) Uiso 1 1 d .
H265 H 0.6347 0.3639 -0.1902 0.118 Uiso 1 1 calc R
C266 C 0.6685(5) 0.3505(5) -0.1683(3) 0.102(6) Uiso 1 1 d .
H266 H 0.6837 0.3628 -0.1765 0.122 Uiso 1 1 calc R
C267 C 0.5836(5) 0.3344(6) -0.1778(4) 0.144(8) Uiso 1 1 d .
H26G H 0.5822 0.3534 -0.1876 0.216 Uiso 1 1 calc R
H26H H 0.5686 0.3353 -0.1642 0.216 Uiso 1 1 calc R
H26I H 0.5790 0.3165 -0.1883 0.216 Uiso 1 1 calc R
C268 C 0.7252(4) 0.3553(4) -0.1364(3) 0.081(5) Uiso 1 1 d .
H268 H 0.7160 0.3750 -0.1394 0.097 Uiso 1 1 calc R
C269 C 0.7567(4) 0.3533(4) -0.1288(3) 0.086(5) Uiso 1 1 d .
C270 C 0.7938(4) 0.3158(4) -0.1169(3) 0.070(4) Uiso 1 1 d .
H270 H 0.8004 0.2953 -0.1133 0.085 Uiso 1 1 calc R
C271 C 0.8140(4) 0.3421(4) -0.1134(3) 0.085(5) Uiso 1 1 d .
C272 C 0.8048(4) 0.3729(4) -0.1171(3) 0.093(5) Uiso 1 1 d .
H272 H 0.8186 0.3898 -0.1146 0.112 Uiso 1 1 calc R
C273 C 0.7746(4) 0.3776(5) -0.1245(3) 0.099(6) Uiso 1 1 d .
H273 H 0.7667 0.3980 -0.1265 0.119 Uiso 1 1 calc R
C274 C 0.8462(4) 0.3346(4) -0.1026(3) 0.089(5) Uiso 1 1 d .
C275 C 0.8499(4) 0.3183(3) -0.0827(3) 0.066(4) Uiso 1 1 d .
H275 H 0.8320 0.3093 -0.0755 0.079 Uiso 1 1 calc R
C276 C 0.9038(4) 0.3267(4) -0.0844(3) 0.079(5) Uiso 1 1 d .
C277 C 0.9011(4) 0.3424(4) -0.1049(3) 0.090(5) Uiso 1 1 d .
H277 H 0.9190 0.3507 -0.1127 0.108 Uiso 1 1 calc R
C278 C 0.8714(5) 0.3473(5) -0.1154(4) 0.121(7) Uiso 1 1 d .
H278 H 0.8687 0.3585 -0.1304 0.146 Uiso 1 1 calc R
C279 C 0.9334(4) 0.3213(4) -0.0714(3) 0.075(5) Uiso 1 1 d .
H279 H 0.9528 0.3279 -0.0780 0.090 Uiso 1 1 calc R
C280 C 0.9587(4) 0.3051(4) -0.0353(3) 0.081(5) Uiso 1 1 d .
C281 C 0.9737(4) 0.3324(5) -0.0308(3) 0.097(6) Uiso 1 1 d .
H281 H 0.9691 0.3510 -0.0396 0.116 Uiso 1 1 calc R
C282 C 0.9970(4) 0.3309(5) -0.0119(3) 0.097(6) Uiso 1 1 d .
H282 H 1.0065 0.3497 -0.0067 0.117 Uiso 1 1 calc R
C283 C 1.0055(5) 0.3055(5) -0.0018(4) 0.104(6) Uiso 1 1 d .
C284 C 0.9940(4) 0.2779(5) -0.0094(3) 0.092(5) Uiso 1 1 d .
H284 H 1.0025 0.2588 -0.0039 0.110 Uiso 1 1 calc R
C285 C 0.9696(4) 0.2791(5) -0.0253(3) 0.099(6) Uiso 1 1 d .
H285 H 0.9597 0.2601 -0.0296 0.118 Uiso 1 1 calc R
C286 C 1.0306(6) 0.3043(6) 0.0196(5) 0.167(10) Uiso 1 1 d .
H28A H 1.0430 0.3228 0.0190 0.251 Uiso 1 1 d R
H28B H 1.0436 0.2865 0.0173 0.251 Uiso 1 1 d R
H28C H 1.0205 0.3030 0.0353 0.251 Uiso 1 1 d R
C287 C 0.7667(4) 0.3240(4) -0.1819(3) 0.086(5) Uiso 1 1 d .
C288 C 0.7981(4) 0.3206(4) -0.1769(3) 0.090(5) Uiso 1 1 d .
H288 H 0.8054 0.3026 -0.1687 0.107 Uiso 1 1 calc R
C289 C 0.8169(7) 0.3416(6) -0.1832(4) 0.147(9) Uiso 1 1 d .
H289 H 0.8381 0.3380 -0.1795 0.177 Uiso 1 1 calc R
C290 C 0.8095(5) 0.3713(5) -0.1958(4) 0.120(7) Uiso 1 1 d .
C291 C 0.7774(5) 0.3724(6) -0.2035(4) 0.128(7) Uiso 1 1 d .
H291 H 0.7713 0.3883 -0.2146 0.154 Uiso 1 1 calc R
C292 C 0.7553(5) 0.3517(5) -0.1957(3) 0.109(6) Uiso 1 1 d .
H292 H 0.7339 0.3549 -0.1990 0.131 Uiso 1 1 calc R
C293 C 0.8335(8) 0.3969(8) -0.2000(6) 0.207(13) Uiso 1 1 d .
H29A H 0.8303 0.4057 -0.2161 0.311 Uiso 1 1 d R
H29B H 0.8539 0.3881 -0.1991 0.311 Uiso 1 1 d R
H29C H 0.8313 0.4127 -0.1877 0.311 Uiso 1 1 d R
C294 C 0.7224(4) 0.2925(4) -0.1891(4) 0.101(6) Uiso 1 1 d .
H294 H 0.7235 0.2982 -0.2060 0.122 Uiso 1 1 calc R
C295 C 0.6987(4) 0.2730(4) -0.1803(3) 0.087(5) Uiso 1 1 d .
C296 C 0.6801(4) 0.2505(4) -0.1432(3) 0.073(5) Uiso 1 1 d .
H296 H 0.6812 0.2484 -0.1258 0.088 Uiso 1 1 calc R
C297 C 0.6556(4) 0.2352(4) -0.1562(3) 0.073(5) Uiso 1 1 d .
C298 C 0.6552(5) 0.2401(5) -0.1801(4) 0.116(7) Uiso 1 1 d .
H298 H 0.6403 0.2296 -0.1899 0.139 Uiso 1 1 calc R
C299 C 0.6763(4) 0.2606(4) -0.1920(4) 0.098(6) Uiso 1 1 d .
H299 H 0.6736 0.2652 -0.2090 0.117 Uiso 1 1 calc R
C300 C 0.6335(4) 0.2176(4) -0.1425(3) 0.071(4) Uiso 1 1 d .
C301 C 0.6426(4) 0.1927(4) -0.1279(3) 0.074(5) Uiso 1 1 d .
H301 H 0.6641 0.1894 -0.1252 0.089 Uiso 1 1 calc R
C302 C 0.5900(4) 0.1810(4) -0.1195(3) 0.071(4) Uiso 1 1 d .
C303 C 0.5815(5) 0.2036(4) -0.1336(3) 0.095(6) Uiso 1 1 d .
H303 H 0.5600 0.2074 -0.1355 0.114 Uiso 1 1 calc R
C304 C 0.6016(4) 0.2220(4) -0.1458(3) 0.084(5) Uiso 1 1 d .
H304 H 0.5942 0.2378 -0.1565 0.100 Uiso 1 1 calc R
C305 C 0.5727(4) 0.1608(4) -0.1067(3) 0.081(5) Uiso 1 1 d .
H305 H 0.5508 0.1623 -0.1076 0.097 Uiso 1 1 calc R
C306 C 0.5653(4) 0.1165(4) -0.0787(3) 0.073(5) Uiso 1 1 d .
C307 C 0.5728(4) 0.1091(4) -0.0563(3) 0.081(5) Uiso 1 1 d .
H307 H 0.5902 0.1182 -0.0484 0.097 Uiso 1 1 calc R
C308 C 0.5540(4) 0.0869(4) -0.0440(3) 0.073(5) Uiso 1 1 d .
H308 H 0.5585 0.0806 -0.0276 0.088 Uiso 1 1 calc R
C309 C 0.5294(4) 0.0749(4) -0.0564(4) 0.092(5) Uiso 1 1 d .
C310 C 0.5219(5) 0.0829(5) -0.0775(4) 0.108(6) Uiso 1 1 d .
H310 H 0.5029 0.0756 -0.0841 0.130 Uiso 1 1 calc R
C311 C 0.5403(5) 0.1025(5) -0.0920(4) 0.106(6) Uiso 1 1 d .
H311 H 0.5365 0.1061 -0.1091 0.127 Uiso 1 1 calc R
C312 C 0.5093(6) 0.0528(6) -0.0404(4) 0.152(9) Uiso 1 1 d .
H31A H 0.5006 0.0643 -0.0264 0.228 Uiso 1 1 calc R
H31B H 0.5223 0.0358 -0.0342 0.228 Uiso 1 1 calc R
H31C H 0.4925 0.0443 -0.0504 0.228 Uiso 1 1 calc R
C313 C 0.8821(4) 0.3687(4) -0.0346(3) 0.070(4) Uiso 1 1 d .
C314 C 0.8538(4) 0.3720(4) -0.0451(3) 0.087(5) Uiso 1 1 d .
H314 H 0.8390 0.3558 -0.0438 0.104 Uiso 1 1 calc R
C315 C 0.8463(4) 0.3987(4) -0.0573(3) 0.089(5) Uiso 1 1 d .
H315 H 0.8266 0.4010 -0.0650 0.107 Uiso 1 1 calc R
C316 C 0.8690(5) 0.4233(5) -0.0584(3) 0.099(6) Uiso 1 1 d .
C317 C 0.8961(5) 0.4188(5) -0.0471(3) 0.102(6) Uiso 1 1 d .
H317 H 0.9100 0.4359 -0.0465 0.123 Uiso 1 1 calc R
C318 C 0.9055(4) 0.3919(4) -0.0366(3) 0.080(5) Uiso 1 1 d .
H318 H 0.9260 0.3888 -0.0309 0.096 Uiso 1 1 calc R
C319 C 0.8595(5) 0.4546(5) -0.0726(4) 0.125(7) Uiso 1 1 d .
H31D H 0.8388 0.4612 -0.0672 0.188 Uiso 1 1 calc R
H31E H 0.8592 0.4508 -0.0904 0.188 Uiso 1 1 calc R
H31F H 0.8745 0.4709 -0.0688 0.188 Uiso 1 1 calc R
C320 C 0.9041(4) 0.3410(4) -0.0024(3) 0.076(5) Uiso 1 1 d .
H320 H 0.9069 0.3598 0.0064 0.091 Uiso 1 1 calc R
C321 C 0.9139(4) 0.3103(4) 0.0072(3) 0.073(5) Uiso 1 1 d .
C322 C 0.9092(4) 0.2567(4) 0.0036(3) 0.076(5) Uiso 1 1 d .
H322 H 0.9014 0.2392 -0.0049 0.091 Uiso 1 1 calc R
C323 C 0.9251(4) 0.2520(4) 0.0262(3) 0.074(5) Uiso 1 1 d .
C324 C 0.9354(4) 0.2773(4) 0.0390(3) 0.083(5) Uiso 1 1 d .
H324 H 0.9456 0.2749 0.0544 0.100 Uiso 1 1 calc R
C325 C 0.9305(4) 0.3070(4) 0.0290(3) 0.082(5) Uiso 1 1 d .
H325 H 0.9387 0.3247 0.0371 0.098 Uiso 1 1 calc R
C326 C 0.9318(4) 0.2220(4) 0.0337(3) 0.085(5) Uiso 1 1 d .
C327 C 0.9064(4) 0.1995(4) 0.0360(3) 0.078(5) Uiso 1 1 d .
H327 H 0.8863 0.2056 0.0307 0.094 Uiso 1 1 calc R
C328 C 0.9404(4) 0.1630(4) 0.0508(3) 0.083(5) Uiso 1 1 d .
C329 C 0.9653(4) 0.1824(4) 0.0504(3) 0.080(5) Uiso 1 1 d .
H329 H 0.9854 0.1758 0.0554 0.096 Uiso 1 1 calc R
C330 C 0.9600(4) 0.2102(4) 0.0428(3) 0.093(5) Uiso 1 1 d .
H330 H 0.9769 0.2243 0.0434 0.112 Uiso 1 1 calc R
C331 C 0.9433(4) 0.1319(4) 0.0602(3) 0.086(5) Uiso 1 1 d .
H331 H 0.9627 0.1234 0.0651 0.103 Uiso 1 1 calc R
C332 C 0.9180(3) 0.0857(2) 0.0723(2) 0.132(3) Uiso 1 1 d GD
C333 C 0.9013(3) 0.0616(3) 0.0616(2) 0.132(3) Uiso 1 1 d G
H333 H 0.8904 0.0649 0.0466 0.159 Uiso 1 1 calc R
C334 C 0.9005(3) 0.0327(2) 0.0729(2) 0.132(3) Uiso 1 1 d GD
H334 H 0.8891 0.0163 0.0656 0.159 Uiso 1 1 calc R
C335 C 0.9164(3) 0.0279(2) 0.0949(2) 0.132(3) Uiso 1 1 d GD
C336 C 0.9331(3) 0.0520(3) 0.10562(19) 0.132(3) Uiso 1 1 d GD
H336 H 0.9439 0.0487 0.1207 0.159 Uiso 1 1 calc R
C337 C 0.9338(3) 0.0809(2) 0.0943(2) 0.132(3) Uiso 1 1 d G
H337 H 0.9452 0.0973 0.1016 0.159 Uiso 1 1 calc R
C338 C 0.9200(5) -0.0061(3) 0.1055(3) 0.132(3) Uiso 1 1 d D
H33D H 0.8997 -0.0139 0.1106 0.198 Uiso 1 1 calc R
H33E H 0.9340 -0.0058 0.1197 0.198 Uiso 1 1 calc R
H33F H 0.9286 -0.0196 0.0926 0.198 Uiso 1 1 calc R
C339 C 0.9028(4) 0.1791(4) 0.0993(3) 0.077(5) Uiso 1 1 d .
C340 C 0.8972(4) 0.2105(4) 0.0919(3) 0.088(5) Uiso 1 1 d .
H340 H 0.8796 0.2160 0.0824 0.106 Uiso 1 1 calc R
C341 C 0.9185(4) 0.2319(4) 0.0991(3) 0.080(5) Uiso 1 1 d .
H341 H 0.9142 0.2532 0.0959 0.096 Uiso 1 1 calc R
C342 C 0.9455(5) 0.2246(5) 0.1107(3) 0.098(6) Uiso 1 1 d .
C343 C 0.9522(7) 0.1959(7) 0.1178(5) 0.157(9) Uiso 1 1 d .
H343 H 0.9715 0.1908 0.1251 0.189 Uiso 1 1 calc R
C344 C 0.9287(5) 0.1733(5) 0.1138(4) 0.116(7) Uiso 1 1 d .
H344 H 0.9308 0.1535 0.1213 0.139 Uiso 1 1 calc R
C345 C 0.9698(6) 0.2506(6) 0.1138(4) 0.147(9) Uiso 1 1 d .
H34A H 0.9713 0.2564 0.1312 0.221 Uiso 1 1 calc R
H34B H 0.9636 0.2687 0.1040 0.221 Uiso 1 1 calc R
H34C H 0.9900 0.2431 0.1080 0.221 Uiso 1 1 calc R
C346 C 0.8739(4) 0.1364(4) 0.1053(4) 0.092(5) Uiso 1 1 d .
H346 H 0.8783 0.1386 0.1224 0.111 Uiso 1 1 calc R
C347 C 0.8551(4) 0.1100(4) 0.0961(3) 0.079(5) Uiso 1 1 d .
C348 C 0.8325(3) 0.0903(4) 0.0601(3) 0.069(4) Uiso 1 1 d .
H348 H 0.8284 0.0921 0.0429 0.083 Uiso 1 1 calc R
C349 C 0.8196(4) 0.0677(4) 0.0741(3) 0.067(4) Uiso 1 1 d .
C350 C 0.8211(5) 0.0653(5) 0.0989(4) 0.107(6) Uiso 1 1 d .
H350 H 0.8100 0.0503 0.1082 0.129 Uiso 1 1 calc R
C351 C 0.8406(5) 0.0873(5) 0.1094(4) 0.123(7) Uiso 1 1 d .
H351 H 0.8439 0.0866 0.1267 0.148 Uiso 1 1 calc R
C352 C 0.7984(5) 0.0441(5) 0.0612(4) 0.103(6) Uiso 1 1 d .
C353 C 0.7737(4) 0.0519(4) 0.0473(3) 0.074(5) Uiso 1 1 d .
H353 H 0.7700 0.0732 0.0444 0.089 Uiso 1 1 calc R
C354 C 0.7605(4) 0.0000(4) 0.0412(3) 0.092(5) Uiso 1 1 d .
C355 C 0.7810(5) -0.0092(5) 0.0567(4) 0.111(6) Uiso 1 1 d .
H355 H 0.7807 -0.0301 0.0622 0.134 Uiso 1 1 calc R
C356 C 0.8045(5) 0.0115(5) 0.0659(4) 0.111(6) Uiso 1 1 d .
H356 H 0.8224 0.0044 0.0743 0.133 Uiso 1 1 calc R
C357 C 0.7365(4) -0.0193(5) 0.0302(3) 0.093(6) Uiso 1 1 d .
H357 H 0.7360 -0.0409 0.0337 0.111 Uiso 1 1 calc R
C358 C 0.6919(4) -0.0273(4) 0.0068(3) 0.069(4) Uiso 1 1 d .
C359 C 0.6838(4) -0.0265(4) -0.0157(3) 0.075(5) Uiso 1 1 d .
H359 H 0.6949 -0.0131 -0.0265 0.089 Uiso 1 1 calc R
C360 C 0.6594(4) -0.0439(4) -0.0257(4) 0.096(6) Uiso 1 1 d .
H360 H 0.6533 -0.0419 -0.0425 0.115 Uiso 1 1 calc R
C361 C 0.6459(5) -0.0626(5) -0.0111(4) 0.098(6) Uiso 1 1 d .
C362 C 0.6547(4) -0.0669(4) 0.0134(3) 0.095(6) Uiso 1 1 d .
H362 H 0.6447 -0.0818 0.0235 0.114 Uiso 1 1 calc R
C363 C 0.6805(4) -0.0473(4) 0.0232(3) 0.089(5) Uiso 1 1 d .
H363 H 0.6880 -0.0489 0.0396 0.107 Uiso 1 1 calc R
C364 C 0.6203(6) -0.0841(6) -0.0166(4) 0.149(9) Uiso 1 1 d .
H36A H 0.6011 -0.0762 -0.0093 0.224 Uiso 1 1 calc R
H36B H 0.6250 -0.1045 -0.0096 0.224 Uiso 1 1 calc R
H36C H 0.6178 -0.0860 -0.0345 0.224 Uiso 1 1 calc R
C365 C 0.7002(3) 0.0286(3) 0.0730(3) 0.065(4) Uiso 1 1 d .
C366 C 0.6920(4) 0.0008(4) 0.0878(3) 0.086(5) Uiso 1 1 d .
H366 H 0.6791 -0.0145 0.0806 0.103 Uiso 1 1 calc R
C367 C 0.7016(4) -0.0032(4) 0.1101(3) 0.097(6) Uiso 1 1 d .
H367 H 0.6944 -0.0204 0.1194 0.116 Uiso 1 1 calc R
C368 C 0.7226(4) 0.0176(4) 0.1208(3) 0.083(5) Uiso 1 1 d .
C369 C 0.7305(4) 0.0452(4) 0.1075(3) 0.071(4) Uiso 1 1 d .
H369 H 0.7434 0.0605 0.1147 0.085 Uiso 1 1 calc R
C370 C 0.7189(3) 0.0492(4) 0.0838(3) 0.070(4) Uiso 1 1 d .
H370 H 0.7244 0.0673 0.0749 0.084 Uiso 1 1 calc R
C371 C 0.7331(5) 0.0132(5) 0.1476(3) 0.111(6) Uiso 1 1 d .
H37A H 0.7312 -0.0087 0.1522 0.166 Uiso 1 1 calc R
H37B H 0.7202 0.0258 0.1586 0.166 Uiso 1 1 calc R
H37C H 0.7548 0.0197 0.1493 0.166 Uiso 1 1 calc R
C372 C 0.6620(4) 0.0269(4) 0.0432(3) 0.078(5) Uiso 1 1 d .
H372 H 0.6478 0.0196 0.0553 0.093 Uiso 1 1 calc R
C373 C 0.6525(3) 0.0315(3) 0.0182(3) 0.061(4) Uiso 1 1 d .
C374 C 0.6680(4) 0.0502(4) -0.0205(3) 0.082(5) Uiso 1 1 d .
H374 H 0.6835 0.0590 -0.0308 0.099 Uiso 1 1 calc R
C375 C 0.6366(4) 0.0446(4) -0.0292(3) 0.075(5) Uiso 1 1 d .
C376 C 0.6171(5) 0.0307(4) -0.0151(3) 0.095(6) Uiso 1 1 d .
H376 H 0.5980 0.0236 -0.0218 0.115 Uiso 1 1 calc R
C377 C 0.6236(4) 0.0257(3) 0.0103(3) 0.072(4) Uiso 1 1 d .
H377 H 0.6081 0.0185 0.0213 0.086 Uiso 1 1 calc R
C378 C 0.6334(3) 0.0532(3) -0.0560(3) 0.063(4) Uiso 1 1 d .
C379 C 0.6389(4) 0.0827(4) -0.0639(3) 0.075(5) Uiso 1 1 d .
H379 H 0.6485 0.0973 -0.0532 0.090 Uiso 1 1 calc R
C380 C 0.6167(4) 0.0699(4) -0.1026(3) 0.084(5) Uiso 1 1 d .
C381 C 0.6102(3) 0.0424(4) -0.0951(3) 0.068(4) Uiso 1 1 d .
H381 H 0.5998 0.0286 -0.1060 0.081 Uiso 1 1 calc R
C382 C 0.6176(3) 0.0324(3) -0.0721(2) 0.055(4) Uiso 1 1 d .
H382 H 0.6124 0.0121 -0.0668 0.066 Uiso 1 1 calc R
C383 C 0.6109(4) 0.0846(4) -0.1263(3) 0.077(5) Uiso 1 1 d .
H383 H 0.6022 0.0727 -0.1393 0.092 Uiso 1 1 calc R
C384 C 0.6083(4) 0.1244(4) -0.1535(3) 0.073(5) Uiso 1 1 d .
C385 C 0.6289(4) 0.1371(4) -0.1676(3) 0.087(5) Uiso 1 1 d .
H385 H 0.6502 0.1344 -0.1639 0.104 Uiso 1 1 calc R
C386 C 0.6202(5) 0.1551(5) -0.1885(4) 0.107(6) Uiso 1 1 d .
H386 H 0.6351 0.1680 -0.1965 0.129 Uiso 1 1 calc R
C387 C 0.5882(5) 0.1537(5) -0.1980(4) 0.106(6) Uiso 1 1 d .
C388 C 0.5676(4) 0.1404(4) -0.1802(3) 0.085(5) Uiso 1 1 d .
H388 H 0.5460 0.1424 -0.1831 0.101 Uiso 1 1 calc R
C389 C 0.5758(4) 0.1263(4) -0.1610(3) 0.080(5) Uiso 1 1 d .
H389 H 0.5604 0.1166 -0.1511 0.096 Uiso 1 1 calc R
C390 C 0.5801(5) 0.1694(5) -0.2209(4) 0.115(7) Uiso 1 1 d .
H39A H 0.5961 0.1847 -0.2249 0.172 Uiso 1 1 calc R
H39B H 0.5601 0.1799 -0.2190 0.172 Uiso 1 1 calc R
H39C H 0.5787 0.1542 -0.2343 0.172 Uiso 1 1 calc R
C391 C 0.5778(4) 0.2352(4) 0.0956(4) 0.089(5) Uiso 1 1 d .
C392 C 0.5714(4) 0.2590(4) 0.1150(3) 0.089(5) Uiso 1 1 d .
H39D H 0.5785 0.2793 0.1092 0.133 Uiso 1 1 calc R
H39E H 0.5824 0.2535 0.1302 0.133 Uiso 1 1 calc R
H39F H 0.5491 0.2599 0.1182 0.133 Uiso 1 1 calc R
C393 C 0.6447(8) 0.3839(9) 0.0401(6) 0.234(16) Uiso 1 1 d D
C394 C 0.6199(6) 0.3905(6) 0.0592(5) 0.148(9) Uiso 1 1 d D
H39G H 0.6097 0.3710 0.0639 0.223 Uiso 1 1 calc R
H39H H 0.6044 0.4047 0.0523 0.223 Uiso 1 1 calc R
H39I H 0.6294 0.3999 0.0738 0.223 Uiso 1 1 calc R
N1 N 0.5833(3) 0.4032(3) -0.0558(2) 0.080(4) Uiso 1 1 d .
N2 N 0.6381(4) 0.4042(4) -0.0396(3) 0.099(5) Uiso 1 1 d .
N3 N 0.7590(3) 0.4141(3) 0.0050(2) 0.079(4) Uiso 1 1 d .
N4 N 0.8145(2) 0.4106(3) 0.0177(2) 0.080(4) Uiso 1 1 d D
N5 N 0.6234(3) 0.3719(3) -0.0834(3) 0.090(4) Uiso 1 1 d .
N6 N 0.5834(3) 0.3388(3) -0.0614(2) 0.081(4) Uiso 1 1 d .
N7 N 0.5134(3) 0.2436(3) -0.0176(2) 0.064(3) Uiso 1 1 d .
N8 N 0.4813(3) 0.2033(3) 0.0066(2) 0.077(4) Uiso 1 1 d .
N9 N 0.6002(3) 0.3617(3) -0.0135(2) 0.080(4) Uiso 1 1 d .
N10 N 0.6420(3) 0.3371(3) -0.0400(2) 0.076(4) Uiso 1 1 d .
N11 N 0.7249(3) 0.2806(3) -0.1044(2) 0.066(3) Uiso 1 1 d .
N12 N 0.7587(3) 0.2553(3) -0.1373(2) 0.074(4) Uiso 1 1 d .
N13 N 0.7819(3) 0.4485(3) 0.0455(2) 0.077(4) Uiso 1 1 d .
N14 N 0.7974(3) 0.3979(3) 0.0679(2) 0.066(3) Uiso 1 1 d .
N15 N 0.8218(3) 0.2904(3) 0.1269(2) 0.068(3) Uiso 1 1 d .
N16 N 0.8340(3) 0.2373(3) 0.1430(2) 0.061(3) Uiso 1 1 d .
N17 N 0.7356(3) 0.3970(3) 0.0553(2) 0.072(4) Uiso 1 1 d .
N18 N 0.7689(3) 0.3603(3) 0.0294(2) 0.069(3) Uiso 1 1 d .
N19 N 0.8467(3) 0.2866(3) -0.0285(2) 0.076(4) Uiso 1 1 d .
N20 N 0.8879(3) 0.2548(3) -0.0523(3) 0.101(5) Uiso 1 1 d D
N21 N 0.8071(3) 0.2728(3) 0.1762(2) 0.063(3) Uiso 1 1 d .
N22 N 0.7744(3) 0.2280(3) 0.1621(2) 0.064(3) Uiso 1 1 d .
N23 N 0.6827(3) 0.1384(3) 0.1373(2) 0.059(3) Uiso 1 1 d .
N24 N 0.6477(3) 0.0977(3) 0.1174(2) 0.058(3) Uiso 1 1 d .
N25 N 0.7549(3) 0.2813(3) 0.1427(2) 0.066(3) Uiso 1 1 d .
N26 N 0.7815(3) 0.2466(3) 0.1100(2) 0.063(3) Uiso 1 1 d .
N27 N 0.8431(3) 0.1664(3) 0.0471(2) 0.071(4) Uiso 1 1 d .
N28 N 0.8743(3) 0.1283(3) 0.0209(2) 0.087(4) Uiso 1 1 d D
N29 N 0.6219(2) 0.1299(2) 0.15397(19) 0.052(3) Uiso 1 1 d .
N30 N 0.5970(3) 0.1384(3) 0.1105(2) 0.062(3) Uiso 1 1 d .
N31 N 0.5371(3) 0.1691(3) 0.0197(2) 0.068(3) Uiso 1 1 d .
N32 N 0.5222(3) 0.1794(3) -0.0255(2) 0.059(3) Uiso 1 1 d .
N33 N 0.6368(2) 0.1880(2) 0.12778(19) 0.054(3) Uiso 1 1 d .
N34 N 0.6598(3) 0.1573(3) 0.0914(2) 0.057(3) Uiso 1 1 d .
N35 N 0.7178(2) 0.0840(2) 0.01949(19) 0.050(3) Uiso 1 1 d .
N36 N 0.7398(2) 0.0463(2) -0.01076(18) 0.050(3) Uiso 1 1 d .
N37 N 0.5337(3) 0.2367(3) 0.0302(2) 0.059(3) Uiso 1 1 d .
N38 N 0.5721(2) 0.2152(2) -0.00072(19) 0.051(3) Uiso 1 1 d .
N39 N 0.6448(3) 0.1574(3) -0.0712(2) 0.065(3) Uiso 1 1 d .
N40 N 0.6757(3) 0.1339(3) -0.1080(2) 0.067(3) Uiso 1 1 d .
N41 N 0.7089(3) 0.3298(3) -0.1393(2) 0.060(3) Uiso 1 1 d .
N42 N 0.7649(3) 0.3214(3) -0.1257(2) 0.069(3) Uiso 1 1 d .
N43 N 0.8779(3) 0.3132(3) -0.0711(2) 0.068(3) Uiso 1 1 d .
N44 N 0.9312(3) 0.3069(3) -0.0503(3) 0.086(4) Uiso 1 1 d .
N45 N 0.7424(3) 0.3022(3) -0.1732(3) 0.089(4) Uiso 1 1 d .
N46 N 0.7009(3) 0.2675(3) -0.1544(2) 0.078(4) Uiso 1 1 d .
N47 N 0.6232(3) 0.1738(3) -0.1179(2) 0.070(4) Uiso 1 1 d .
N48 N 0.5854(3) 0.1388(3) -0.0928(2) 0.069(4) Uiso 1 1 d .
N49 N 0.8911(3) 0.3395(3) -0.0241(2) 0.064(3) Uiso 1 1 d .
N50 N 0.9047(3) 0.2852(3) -0.0065(2) 0.072(4) Uiso 1 1 d .
N51 N 0.9100(3) 0.1714(3) 0.0450(2) 0.083(4) Uiso 1 1 d .
N52 N 0.9170(3) 0.1158(2) 0.0617(2) 0.071(4) Uiso 1 1 d D
N53 N 0.8837(3) 0.1555(3) 0.0904(2) 0.060(3) Uiso 1 1 d .
N54 N 0.8517(3) 0.1105(3) 0.0723(2) 0.065(3) Uiso 1 1 d .
N55 N 0.7543(3) 0.0314(3) 0.0374(2) 0.060(3) Uiso 1 1 d .
N56 N 0.7168(3) -0.0078(2) 0.01641(19) 0.054(3) Uiso 1 1 d .
N57 N 0.6897(3) 0.0328(3) 0.0487(2) 0.059(3) Uiso 1 1 d .
N58 N 0.6739(3) 0.0418(3) 0.0039(2) 0.062(3) Uiso 1 1 d .
N59 N 0.6310(3) 0.0909(3) -0.0863(2) 0.068(3) Uiso 1 1 d .
N60 N 0.6168(3) 0.1113(3) -0.1299(2) 0.070(3) Uiso 1 1 d .
N61 N 0.5841(3) 0.2203(4) 0.0807(3) 0.092(4) Uiso 1 1 d .
N62 N 0.6653(7) 0.3762(7) 0.0268(5) 0.219(11) Uiso 1 1 d .
O1 O 0.6234(4) 0.1486(4) 0.0278(3) 0.143(5) Uiso 1 1 d .
O2 O 0.6478(3) 0.1216(3) -0.0072(2) 0.112(4) Uiso 1 1 d .
O3 O 0.5945(4) 0.1218(4) -0.0023(3) 0.150(5) Uiso 1 1 d .
O4 O 0.6262(4) 0.0966(4) 0.0263(3) 0.145(5) Uiso 1 1 d .
O5 O 0.7398(4) 0.1159(4) 0.1009(3) 0.132(5) Uiso 1 1 d .
O6 O 0.7886(5) 0.1461(5) 0.1037(3) 0.179(7) Uiso 1 1 d .
O7 O 0.7407(3) 0.1687(3) 0.0970(2) 0.112(4) Uiso 1 1 d .
O8 O 0.7657(3) 0.1346(3) 0.0667(3) 0.120(4) Uiso 1 1 d .
O9 O 0.8114(3) 0.2900(3) 0.0592(2) 0.100(4) Uiso 1 1 d .
O10 O 0.8407(3) 0.2561(3) 0.0336(3) 0.119(4) Uiso 1 1 d .
O11 O 0.8593(3) 0.3066(3) 0.0450(2) 0.122(4) Uiso 1 1 d .
O12 O 0.8555(3) 0.2656(3) 0.0733(2) 0.098(4) Uiso 1 1 d .
O13 O 0.7351(4) 0.3462(4) -0.0331(3) 0.155(6) Uiso 1 1 d .
O14 O 0.7808(3) 0.3676(3) -0.0433(2) 0.117(4) Uiso 1 1 d .
O15 O 0.7415(3) 0.3599(3) -0.0731(3) 0.127(5) Uiso 1 1 d .
O16 O 0.7701(3) 0.3184(3) -0.0585(2) 0.117(4) Uiso 1 1 d .
O17 O 0.6485(3) 0.2384(3) -0.0784(2) 0.103(4) Uiso 1 1 d .
O18 O 0.6142(3) 0.2640(3) -0.0499(2) 0.091(3) Uiso 1 1 d .
O19 O 0.5942(3) 0.2310(3) -0.0806(2) 0.106(4) Uiso 1 1 d .
O20 O 0.6185(3) 0.2804(3) -0.0929(2) 0.116(4) Uiso 1 1 d .
O21 O 0.7428(6) -0.0625(6) 0.0781(4) 0.229(9) Uiso 1 1 d .
O22 O 0.7202(5) -0.1032(5) 0.0585(4) 0.195(7) Uiso 1 1 d .
O23 O 0.7222(5) -0.1074(5) 0.1054(4) 0.206(8) Uiso 1 1 d .
O24 O 0.6839(4) -0.0727(4) 0.0865(3) 0.140(5) Uiso 1 1 d .
O25 O 0.6689(7) 0.3296(5) 0.0731(5) 0.320(15) Uiso 1 1 d D
O26 O 0.6228(6) 0.3060(7) 0.0660(5) 0.40(2) Uiso 1 1 d D
O27 O 0.6672(4) 0.2822(3) 0.0545(3) 0.144(5) Uiso 1 1 d D
O28 O 0.6558(6) 0.2872(5) 0.0953(4) 0.257(11) Uiso 1 1 d D
O29 O 0.3882(5) -0.0334(5) 0.0803(4) 0.205(8) Uiso 1 1 d .
O30 O 0.3776(5) -0.0333(5) 0.1254(4) 0.198(8) Uiso 1 1 d .
O31 O 0.3565(5) 0.0011(5) 0.1004(4) 0.195(8) Uiso 1 1 d .
O32 O 0.4082(3) 0.0080(3) 0.1046(3) 0.127(5) Uiso 1 1 d .
O33 O 0.9892(4) 0.5603(4) 0.0913(3) 0.171(6) Uiso 1 1 d .
O34 O 0.9338(7) 0.5558(7) 0.0797(5) 0.261(11) Uiso 1 1 d .
O35 O 0.9705(5) 0.5163(6) 0.0687(4) 0.219(9) Uiso 1 1 d .
O36 O 0.9811(7) 0.5623(7) 0.0448(5) 0.263(11) Uiso 1 1 d .
O37 O 1.0137(3) -0.3372(3) 0.1334(2) 0.120(4) Uiso 1 1 d .
O38 O 0.9840(3) -0.3319(3) 0.0960(2) 0.103(4) Uiso 1 1 d .
O39 O 0.9750(5) -0.3033(5) 0.1319(4) 0.200(8) Uiso 1 1 d .
O40 O 1.0240(5) -0.3040(5) 0.1000(4) 0.212(8) Uiso 1 1 d .
O41 O 0.7775(6) 0.1748(5) -0.0437(4) 0.318(8) Uiso 1 1 d D
O42 O 0.7860(6) 0.1673(6) -0.0831(4) 0.318(8) Uiso 1 1 d D
O43 O 0.7711(6) 0.1291(5) -0.0595(5) 0.318(8) Uiso 1 1 d D
O44 O 0.8178(5) 0.1475(6) -0.0552(4) 0.318(8) Uiso 1 1 d D
O45 O 0.1699(4) 0.1742(4) 0.0237(3) 0.160(6) Uiso 1 1 d .
O46 O 0.1760(8) 0.2208(8) 0.0016(6) 0.319(15) Uiso 1 1 d .
Cl1 Cl 0.72069(16) 0.22862(15) 0.00545(14) 0.157(2) Uani 1 1 d .
Cl2 Cl 0.62221(10) 0.12207(9) 0.01061(8) 0.0773(12) Uani 1 1 d .
Cl3 Cl 0.76040(10) 0.14079(11) 0.09266(10) 0.0908(14) Uani 1 1 d .
Cl4 Cl 0.84206(9) 0.27953(10) 0.05249(9) 0.0823(12) Uani 1 1 d .
Cl5 Cl 0.75755(11) 0.34898(10) -0.05211(10) 0.0946(14) Uani 1 1 d .
Cl6 Cl 0.61868(10) 0.25368(9) -0.07528(9) 0.0850(13) Uani 1 1 d .
Cl7 Cl 0.71865(17) -0.08508(18) 0.08491(13) 0.153(2) Uiso 1 1 d .
Cl8 Cl 0.6499(2) 0.2991(2) 0.07430(16) 0.182(3) Uiso 1 1 d .
Cl9 Cl 0.38245(18) -0.01444(18) 0.10184(14) 0.149(2) Uiso 1 1 d .
Cl10 Cl 0.96645(16) 0.55356(15) 0.06968(12) 0.135(2) Uiso 1 1 d .
Cl11 Cl 0.99896(12) -0.31640(12) 0.11521(9) 0.0997(15) Uiso 1 1 d .
Cl12 Cl 0.7894(2) 0.1552(2) -0.06105(16) 0.208(4) Uiso 1 1 d D
Cl13 Cl 0.18451(18) 0.18451(18) 0.0000 0.157(3) Uiso 1 2 d S
Fe1 Fe 0.61135(6) 0.36886(6) -0.04846(5) 0.0833(8) Uani 1 1 d .
Fe2 Fe 0.77476(6) 0.40417(5) 0.03714(5) 0.0727(7) Uani 1 1 d D
Fe3 Fe 0.79460(5) 0.26015(5) 0.14291(5) 0.0680(7) Uani 1 1 d .
Fe4 Fe 0.64149(5) 0.14257(5) 0.12256(4) 0.0578(6) Uani 1 1 d .
Fe5 Fe 0.52749(5) 0.20827(5) 0.00295(5) 0.0659(7) Uani 1 1 d .
Fe6 Fe 0.73395(5) 0.29243(6) -0.13819(5) 0.0737(7) Uani 1 1 d .
Fe7 Fe 0.88906(5) 0.29686(6) -0.03875(5) 0.0755(8) Uani 1 1 d .
Fe8 Fe 0.87951(5) 0.14126(5) 0.05522(5) 0.0707(7) Uani 1 1 d D
Fe9 Fe 0.71559(5) 0.03894(5) 0.01883(5) 0.0612(6) Uani 1 1 d .
Fe10 Fe 0.63043(5) 0.13478(5) -0.10066(4) 0.0612(6) Uani 1 1 d .

loop_
_atom_site_aniso_label
_atom_site_aniso_U_11
_atom_site_aniso_U_22
_atom_site_aniso_U_33
_atom_site_aniso_U_23
_atom_site_aniso_U_13
_atom_site_aniso_U_12
Cl1 0.137(5) 0.120(5) 0.213(7) 0.019(5) -0.024(5) -0.020(4)
Cl2 0.067(3) 0.057(2) 0.108(3) 0.002(2) -0.004(3) 0.007(2)
Cl3 0.062(3) 0.083(3) 0.128(4) 0.012(3) 0.003(3) -0.025(3)
Cl4 0.060(2) 0.085(3) 0.102(3) 0.008(3) 0.008(2) -0.006(2)
Cl5 0.085(3) 0.066(3) 0.133(4) 0.004(3) -0.016(3) 0.002(3)
Cl6 0.070(3) 0.060(2) 0.125(4) 0.005(3) -0.005(3) 0.004(2)
Fe1 0.0738(17) 0.0637(16) 0.112(2) 0.0166(16) -0.0102(16) 0.0137(15)
Fe2 0.0677(16) 0.0380(13) 0.112(2) 0.0001(13) 0.0037(15) -0.0129(13)
Fe3 0.0490(13) 0.0542(14) 0.1009(19) -0.0051(14) -0.0096(14) -0.0041(13)
Fe4 0.0440(12) 0.0344(11) 0.0951(17) 0.0026(12) 0.0075(13) -0.0015(11)
Fe5 0.0459(13) 0.0590(15) 0.0926(18) -0.0058(14) -0.0044(13) 0.0064(13)
Fe6 0.0484(14) 0.0664(16) 0.106(2) 0.0166(15) -0.0022(14) -0.0019(14)
Fe7 0.0423(13) 0.0634(16) 0.121(2) -0.0035(16) 0.0096(14) -0.0084(13)
Fe8 0.0460(13) 0.0593(15) 0.107(2) 0.0068(15) -0.0021(14) -0.0030(13)
Fe9 0.0513(14) 0.0398(12) 0.0925(17) 0.0018(12) 0.0030(13) 0.0006(12)
Fe10 0.0392(12) 0.0539(14) 0.0905(17) -0.0052(13) -0.0048(12) -0.0065(12)

loop_
_atom_type_symbol
_atom_type_description
_atom_type_scat_dispersion_real
_atom_type_scat_dispersion_imag
_atom_type_scat_source
C C 0.0181 0.0091 'International Tables Vol C Tables 4.2.6.8 and 6.1.1.4'
H H 0.0000 0.0000 'International Tables Vol C Tables 4.2.6.8 and 6.1.1.4'
N N 0.0311 0.0180 'International Tables Vol C Tables 4.2.6.8 and 6.1.1.4'
O O 0.0492 0.0322 'International Tables Vol C Tables 4.2.6.8 and 6.1.1.4'
Cl Cl 0.3639 0.7018 'International Tables Vol C Tables 4.2.6.8 and 6.1.1.4'
Fe Fe -1.1336 3.1974 'International Tables Vol C Tables 4.2.6.8 and 6.1.1.4'

loop_
_geom_angle_atom_site_label_1
_geom_angle_atom_site_label_2
_geom_angle_atom_site_label_3
_geom_angle
_geom_angle_site_symmetry_1
_geom_angle_site_symmetry_3
C2 C1 C6 120.0 . .
C2 C1 N1 121.7(11) . .
C6 C1 N1 118.2(11) . .
C1 C2 C3 120.0 . .
C1 C2 H2 120.0 . .
C3 C2 H2 120.0 . .
C4 C3 C2 120.0 . .
C4 C3 H3 120.0 . .
C2 C3 H3 120.0 . .
C3 C4 C5 120.0 . .
C3 C4 C7 124.4(13) . .
C5 C4 C7 115.3(13) . .
C6 C5 C4 120.0 . .
C6 C5 H5 120.0 . .
C4 C5 H5 120.0 . .
C5 C6 C1 120.0 . .
C5 C6 H6 120.0 . .
C1 C6 H6 120.0 . .
C4 C7 H7A 109.5 . .
C4 C7 H7B 109.5 . .
H7A C7 H7B 109.5 . .
C4 C7 H7C 109.5 . .
H7A C7 H7C 109.5 . .
H7B C7 H7C 109.5 . .
C9 C8 N1 112.9(18) . .
C9 C8 H8 123.6 . .
N1 C8 H8 123.6 . .
C8 C9 C13 122(2) . .
C8 C9 N2 116.7(19) . .
C13 C9 N2 116.4(18) . .
N2 C10 C11 121.4(19) . .
N2 C10 H10 119.3 . .
C11 C10 H10 119.3 . .
C12 C11 C10 123(2) . .
C12 C11 C14 117(2) . .
C10 C11 C14 118.1(17) . .
C11 C12 C13 117(2) . .
C11 C12 H12 121.7 . .
C13 C12 H12 121.7 . .
C9 C13 C12 120(2) . .
C9 C13 H13 119.9 . .
C12 C13 H13 119.9 . .
C15 C14 C11 121.1(16) . .
C15 C14 C18 114.9(17) . .
C11 C14 C18 123.2(17) . .
C14 C15 N3 124.3(15) . .
C14 C15 H15 117.9 . .
N3 C15 H15 117.9 . .
C17 C16 C19 124(2) . .
C17 C16 N3 126.5(19) . .
C19 C16 N3 109.5(16) . .
C16 C17 C18 122(2) . .
C16 C17 H17 119.1 . .
C18 C17 H17 119.1 . .
C17 C18 C14 117(2) . .
C17 C18 H18 121.7 . .
C14 C18 H18 121.7 . .
N4 C19 C16 119.3(17) . .
N4 C19 H19 120.3 . .
C16 C19 H19 120.3 . .
C21 C20 C25 120.0 . .
C21 C20 N4 122.6(11) . .
C25 C20 N4 117.4(11) . .
C22 C21 C20 120.0 . .
C22 C21 H21 120.0 . .
C20 C21 H21 120.0 . .
C21 C22 C23 120.0 . .
C21 C22 H22 120.0 . .
C23 C22 H22 120.0 . .
C24 C23 C22 120.0 . .
C24 C23 C26 119.9(6) . .
C22 C23 C26 120.1(6) . .
C23 C24 C25 120.0 . .
C23 C24 H24 120.0 . .
C25 C24 H24 120.0 . .
C24 C25 C20 120.0 . .
C24 C25 H25 120.0 . .
C20 C25 H25 120.0 . .
C23 C26 H26A 109.5 . .
C23 C26 H26B 109.5 . .
H26A C26 H26B 109.5 . .
C23 C26 H26C 109.5 . .
H26A C26 H26C 109.5 . .
H26B C26 H26C 109.5 . .
C32 C27 C28 125(2) . .
C32 C27 N5 120.3(18) . .
C28 C27 N5 114.4(18) . .
C29 C28 C27 115(3) . .
C29 C28 H28 122.4 . .
C27 C28 H28 122.4 . .
C30 C29 C28 122(3) . .
C30 C29 H29 118.8 . .
C28 C29 H29 118.8 . .
C29 C30 C31 123(3) . .
C29 C30 C33 126(3) . .
C31 C30 C33 111(2) . .
C32 C31 C30 116(2) . .
C32 C31 H31 121.9 . .
C30 C31 H31 121.9 . .
C27 C32 C31 117(2) . .
C27 C32 H32 121.3 . .
C31 C32 H32 121.3 . .
C30 C33 H33A 109.5 . .
C30 C33 H33B 109.5 . .
H33A C33 H33B 109.5 . .
C30 C33 H33C 109.5 . .
H33A C33 H33C 109.5 . .
H33B C33 H33C 109.5 . .
N5 C34 C35 114.0(16) . .
N5 C34 H34 123.0 . .
C35 C34 H34 123.0 . .
C39 C35 N6 124.9(17) . .
C39 C35 C34 125.7(17) . .
N6 C35 C34 109.1(15) . .
C37 C36 N6 128(2) . .
C37 C36 H36 115.8 . .
N6 C36 H36 115.8 . .
C36 C37 C38 121.7(19) . .
C36 C37 C40 123.3(17) . .
C38 C37 C40 114.4(16) . .
C39 C38 C37 112.2(18) . .
C39 C38 H38 123.9 . .
C37 C38 H38 123.9 . .
C35 C39 C38 121.8(18) . .
C35 C39 H39 119.1 . .
C38 C39 H39 119.1 . .
C44 C40 C41 119.2(19) . .
C44 C40 C37 119.7(18) . .
C41 C40 C37 120.7(16) . .
N7 C41 C40 120.5(17) . .
N7 C41 H41 119.8 . .
C40 C41 H41 119.8 . .
C43 C42 N7 120.2(19) . .
C43 C42 C45 133(2) . .
N7 C42 C45 106.6(17) . .
C42 C43 C44 119(2) . .
C42 C43 H43 120.7 . .
C44 C43 H43 120.7 . .
C40 C44 C43 122(2) . .
C40 C44 H44 119.0 . .
C43 C44 H44 119.0 . .
N8 C45 C42 124.7(19) . .
N8 C45 H45 117.6 . .
C42 C45 H45 117.6 . .
C51 C46 C47 123.3(17) . .
C51 C46 N8 113.3(15) . .
C47 C46 N8 123.1(15) . .
C48 C47 C46 114.9(18) . .
C48 C47 H47 122.6 . .
C46 C47 H47 122.6 . .
C47 C48 C49 129.3(19) . .
C47 C48 H48 115.4 . .
C49 C48 H48 115.4 . .
C48 C49 C50 114.4(17) . .
C48 C49 C52 121.9(17) . .
C50 C49 C52 123.4(17) . .
C51 C50 C49 117.9(18) . .
C51 C50 H50 121.1 . .
C49 C50 H50 121.1 . .
C46 C51 C50 119.7(18) . .
C46 C51 H51 120.1 . .
C50 C51 H51 120.1 . .
C49 C52 H52A 109.5 . .
C49 C52 H52B 109.5 . .
H52A C52 H52B 109.5 . .
C49 C52 H52C 109.5 . .
H52A C52 H52C 109.5 . .
H52B C52 H52C 109.5 . .
C54 C53 C58 120.0 . .
C54 C53 N9 119.6(13) . .
C58 C53 N9 120.4(13) . .
C55 C54 C53 120.0 . .
C55 C54 H54 120.0 . .
C53 C54 H54 120.0 . .
C56 C55 C54 120.0 . .
C56 C55 H55 120.0 . .
C54 C55 H55 120.0 . .
C55 C56 C57 120.0 . .
C55 C56 C59 129.4(18) . .
C57 C56 C59 110.4(18) . .
C56 C57 C58 120.0 . .
C56 C57 H57 120.0 . .
C58 C57 H57 120.0 . .
C57 C58 C53 120.0 . .
C57 C58 H58 120.0 . .
C53 C58 H58 120.0 . .
C56 C59 H59A 109.0 . .
C56 C59 H59B 110.6 . .
H59A C59 H59B 109.5 . .
C56 C59 H59C 108.8 . .
H59A C59 H59C 109.5 . .
H59B C59 H59C 109.5 . .
N9 C60 C61 115.0(19) . .
N9 C60 H60 122.5 . .
C61 C60 H60 122.5 . .
C65 C61 N10 124.1(17) . .
C65 C61 C60 121.9(17) . .
N10 C61 C60 114.0(17) . .
N10 C62 C63 128.7(17) . .
N10 C62 H62 115.6 . .
C63 C62 H62 115.6 . .
C66 C63 C64 126.0(15) . .
C66 C63 C62 122.7(15) . .
C64 C63 C62 111.0(15) . .
C65 C64 C63 123.1(18) . .
C65 C64 H64 118.4 . .
C63 C64 H64 118.4 . .
C64 C65 C61 117.9(18) . .
C64 C65 H65 121.0 . .
C61 C65 H65 121.0 . .
C63 C66 C67 125.4(15) . .
C63 C66 C70 122.7(15) . .
C67 C66 C70 111.7(14) . .
N11 C67 C66 126.2(14) . .
N11 C67 H67 116.9 . .
C66 C67 H67 116.9 . .
C71 C68 C69 132.6(16) . .
C71 C68 N11 110.8(13) . .
C69 C68 N11 116.1(15) . .
C70 C69 C68 121.1(18) . .
C70 C69 H69 119.5 . .
C68 C69 H69 119.5 . .
C69 C70 C66 124.3(17) . .
C69 C70 H70 117.8 . .
C66 C70 H70 117.8 . .
N12 C71 C68 124.0(11) . .
N12 C71 H71 118.0 . .
C68 C71 H71 118.0 . .
C77 C72 C73 120.0 . .
C77 C72 N12 117.7(6) . .
C73 C72 N12 122.2(6) . .
C74 C73 C72 120.0 . .
C74 C73 H73 120.0 . .
C72 C73 H73 120.0 . .
C73 C74 C75 120.0 . .
C73 C74 H74 120.0 . .
C75 C74 H74 120.0 . .
C76 C75 C74 120.0 . .
C76 C75 C78 132.2 . .
C74 C75 C78 107.7 . .
C75 C76 C77 120.0 . .
C75 C76 H76 120.0 . .
C77 C76 H76 120.0 . .
C72 C77 C76 120.0 . .
C72 C77 H77 120.0 . .
C76 C77 H77 120.0 . .
C75 C78 H78A 109.5 . .
C75 C78 H78B 109.5 . .
H78A C78 H78B 109.5 . .
C75 C78 H78C 109.5 . .
H78A C78 H78C 109.5 . .
H78B C78 H78C 109.5 . .
C80 C79 C84 120.0 . .
C80 C79 N13 121.1(12) . .
C84 C79 N13 118.5(12) . .
C81 C80 C79 120.0 . .
C81 C80 H80 120.0 . .
C79 C80 H80 120.0 . .
C80 C81 C82 120.0 . .
C80 C81 H81 120.0 . .
C82 C81 H81 120.0 . .
C83 C82 C81 120.0 . .
C83 C82 C85 118.8(18) . .
C81 C82 C85 121.0(18) . .
C82 C83 C84 120.0 . .
C82 C83 H83 120.0 . .
C84 C83 H83 120.0 . .
C83 C84 C79 120.0 . .
C83 C84 H84 120.0 . .
C79 C84 H84 120.0 . .
C82 C85 H85A 109.5 . .
C82 C85 H85B 109.5 . .
H85A C85 H85B 109.5 . .
C82 C85 H85C 109.5 . .
H85A C85 H85C 109.5 . .
H85B C85 H85C 109.5 . .
N13 C86 C87 116.8(17) . .
N13 C86 H86 121.6 . .
C87 C86 H86 121.6 . .
N14 C87 C86 114.5(14) . .
N14 C87 C91 120.9(15) . .
C86 C87 C91 124.3(16) . .
N14 C88 C89 119.6(15) . .
N14 C88 H88 120.2 . .
C89 C88 H88 120.2 . .
C90 C89 C88 121.8(17) . .
C90 C89 C92 120.6(16) . .
C88 C89 C92 117.3(15) . .
C91 C90 C89 120.2(19) . .
C91 C90 H90 119.9 . .
C89 C90 H90 119.9 . .
C90 C91 C87 118.6(19) . .
C90 C91 H91 120.7 . .
C87 C91 H91 120.7 . .
C93 C92 C96 115.4(16) . .
C93 C92 C89 123.2(15) . .
C96 C92 C89 121.0(15) . .
N15 C93 C92 120.8(17) . .
N15 C93 H93 119.6 . .
C92 C93 H93 119.6 . .
C95 C94 N15 123.3(15) . .
C95 C94 C97 125.7(16) . .
N15 C94 C97 111.0(15) . .
C96 C95 C94 117.3(17) . .
C96 C95 H95 121.3 . .
C94 C95 H95 121.3 . .
C95 C96 C92 123.9(17) . .
C95 C96 H96 118.1 . .
C92 C96 H96 118.1 . .
N16 C97 C94 118.8(15) . .
N16 C97 H97 120.6 . .
C94 C97 H97 120.6 . .
N16 C98 C103 121.1(15) . .
N16 C98 C99 121.1(14) . .
C103 C98 C99 117.8(16) . .
C100 C99 C98 122.0(17) . .
C100 C99 H99 119.0 . .
C98 C99 H99 119.0 . .
C99 C100 C101 123(2) . .
C99 C100 H100 118.3 . .
C101 C100 H100 118.3 . .
C100 C101 C102 120(2) . .
C100 C101 C104 127(2) . .
C102 C101 C104 114(2) . .
C103 C102 C101 116.8(19) . .
C103 C102 H102 121.6 . .
C101 C102 H102 121.6 . .
C102 C103 C98 120.4(18) . .
C102 C103 H103 119.8 . .
C98 C103 H103 119.8 . .
C101 C104 H10A 109.5 . .
C101 C104 H10B 109.5 . .
H10A C104 H10B 109.5 . .
C101 C104 H10C 109.5 . .
H10A C104 H10C 109.5 . .
H10B C104 H10C 109.5 . .
C106 C105 C110 120.0 . .
C106 C105 N17 118.5(10) . .
C110 C105 N17 121.5(10) . .
C105 C106 C107 120.0 . .
C105 C106 H106 120.0 . .
C107 C106 H106 120.0 . .
C108 C107 C106 120.0 . .
C108 C107 H107 120.0 . .
C106 C107 H107 120.0 . .
C107 C108 C109 120.0 . .
C107 C108 C111 115.8(14) . .
C109 C108 C111 124.1(14) . .
C110 C109 C108 120.0 . .
C110 C109 H109 120.0 . .
C108 C109 H109 120.0 . .
C109 C110 C105 120.0 . .
C109 C110 H110 120.0 . .
C105 C110 H110 120.0 . .
C108 C111 H11A 109.5 . .
C108 C111 H11B 109.5 . .
H11A C111 H11B 109.5 . .
C108 C111 H11C 109.5 . .
H11A C111 H11C 109.5 . .
H11B C111 H11C 109.5 . .
N17 C112 C113 113.9(14) . .
N17 C112 H112 123.0 . .
C113 C112 H112 123.0 . .
C117 C113 N18 119.5(14) . .
C117 C113 C112 127.2(14) . .
N18 C113 C112 113.3(13) . .
N18 C114 C115 119.4(14) . .
N18 C114 H114 120.3 . .
C115 C114 H114 120.3 . .
C116 C115 C114 118.6(14) . .
C116 C115 C118 122.8(13) . .
C114 C115 C118 118.6(13) . .
C117 C116 C115 121.9(15) . .
C117 C116 H116 119.0 . .
C115 C116 H116 119.0 . .
C116 C117 C113 121.1(15) . .
C116 C117 H117 119.5 . .
C113 C117 H117 119.5 . .
C122 C118 C119 116.2(14) . .
C122 C118 C115 122.5(13) . .
C119 C118 C115 121.1(13) . .
N19 C119 C118 122.8(15) . .
N19 C119 H119 118.6 . .
C118 C119 H119 118.6 . .
C121 C120 N19 128.1(16) . .
C121 C120 C123 121.3(16) . .
N19 C120 C123 108.9(15) . .
C122 C121 C120 114.3(15) . .
C122 C121 H121 122.9 . .
C120 C121 H121 122.9 . .
C121 C122 C118 122.5(14) . .
C121 C122 H122 118.7 . .
C118 C122 H122 118.7 . .
N20 C123 C120 118.3(16) . .
N20 C123 H123 120.8 . .
C120 C123 H123 120.8 . .
C125 C124 C129 120.0 . .
C125 C124 N20 108.0(16) . .
C129 C124 N20 132.0(16) . .
C124 C125 C126 120.0 . .
C124 C125 H125 120.0 . .
C126 C125 H125 120.0 . .
C125 C126 C127 120.0 . .
C125 C126 H126 120.0 . .
C127 C126 H126 120.0 . .
C126 C127 C128 120.0 . .
C126 C127 C130 120.3(7) . .
C128 C127 C130 119.7(7) . .
C129 C128 C127 120.0 . .
C129 C128 H128 120.0 . .
C127 C128 H128 120.0 . .
C128 C129 C124 120.0 . .
C128 C129 H129 120.0 . .
C124 C129 H129 120.0 . .
C127 C130 H13A 110.0 . .
C127 C130 H13B 108.9 . .
H13A C130 H13B 109.5 . .
C127 C130 H13C 109.5 . .
H13A C130 H13C 109.5 . .
H13B C130 H13C 109.5 . .
C132 C131 C136 125.1(17) . .
C132 C131 N21 116.6(15) . .
C136 C131 N21 118.0(15) . .
C131 C132 C133 117.3(17) . .
C131 C132 H132 121.4 . .
C133 C132 H132 121.4 . .
C134 C133 C132 117.8(18) . .
C134 C133 H133 121.1 . .
C132 C133 H133 121.1 . .
C135 C134 C133 123.5(19) . .
C135 C134 C137 118.3(18) . .
C133 C134 C137 118.0(18) . .
C134 C135 C136 118.8(17) . .
C134 C135 H135 120.6 . .
C136 C135 H135 120.6 . .
C131 C136 C135 117.0(16) . .
C131 C136 H136 121.5 . .
C135 C136 H136 121.5 . .
C134 C137 H13D 109.5 . .
C134 C137 H13E 109.5 . .
H13D C137 H13E 109.5 . .
C134 C137 H13F 109.5 . .
H13D C137 H13F 109.5 . .
H13E C137 H13F 109.5 . .
N21 C138 C139 111.2(15) . .
N21 C138 H138 124.4 . .
C139 C138 H138 124.4 . .
C143 C139 N22 126.1(17) . .
C143 C139 C138 121.7(16) . .
N22 C139 C138 112.1(14) . .
N22 C140 C141 120.8(17) . .
N22 C140 H140 119.6 . .
C141 C140 H140 119.6 . .
C142 C141 C140 125.0(18) . .
C142 C141 C144 118.0(16) . .
C140 C141 C144 116.9(15) . .
C141 C142 C143 114.2(18) . .
C141 C142 H142 122.9 . .
C143 C142 H142 122.9 . .
C139 C143 C142 118(2) . .
C139 C143 H143 120.8 . .
C142 C143 H143 120.8 . .
C145 C144 C148 122.1(17) . .
C145 C144 C141 120.4(16) . .
C148 C144 C141 117.2(15) . .
N23 C145 C144 120.9(16) . .
N23 C145 H145 119.5 . .
C144 C145 H145 119.5 . .
C147 C146 N23 122.3(15) . .
C147 C146 C149 125.4(15) . .
N23 C146 C149 111.7(14) . .
C146 C147 C148 119.8(16) . .
C146 C147 H147 120.1 . .
C148 C147 H147 120.1 . .
C144 C148 C147 114.8(17) . .
C144 C148 H148 122.6 . .
C147 C148 H148 122.6 . .
N24 C149 C146 119.0(15) . .
N24 C149 H149 120.5 . .
C146 C149 H149 120.5 . .
C151 C150 C155 121.2(16) . .
C151 C150 N24 122.1(15) . .
C155 C150 N24 115.9(13) . .
C150 C151 C152 122.1(17) . .
C150 C151 H151 118.9 . .
C152 C151 H151 118.9 . .
C153 C152 C151 113.8(17) . .
C153 C152 H152 123.1 . .
C151 C152 H152 123.1 . .
C154 C153 C152 129(2) . .
C154 C153 C156 114.9(17) . .
C152 C153 C156 116.4(16) . .
C153 C154 C155 116.6(19) . .
C153 C154 H154 121.7 . .
C155 C154 H154 121.7 . .
C150 C155 C154 117.5(16) . .
C150 C155 H155 121.2 . .
C154 C155 H155 121.2 . .
C153 C156 H15A 109.5 . .
C153 C156 H15B 109.5 . .
H15A C156 H15B 109.5 . .
C153 C156 H15C 109.5 . .
H15A C156 H15C 109.5 . .
H15B C156 H15C 109.5 . .
C158 C157 C162 120.0 . .
C158 C157 N25 120.4(14) . .
C162 C157 N25 119.4(14) . .
C159 C158 C157 120.0 . .
C159 C158 H158 120.0 . .
C157 C158 H158 120.0 . .
C158 C159 C160 120.0 . .
C158 C159 H159 120.0 . .
C160 C159 H159 120.0 . .
C159 C160 C161 120.0 . .
C159 C160 C163 119.7(7) . .
C161 C160 C163 120.3(7) . .
C162 C161 C160 120.0 . .
C162 C161 H161 120.0 . .
C160 C161 H161 120.0 . .
C161 C162 C157 120.0 . .
C161 C162 H162 120.0 . .
C157 C162 H162 120.0 . .
C160 C163 H16A 109.5 . .
C160 C163 H16B 109.5 . .
H16A C163 H16B 109.5 . .
C160 C163 H16C 109.5 . .
H16A C163 H16C 109.5 . .
H16B C163 H16C 109.5 . .
N25 C164 C165 116.2(16) . .
N25 C164 H164 121.9 . .
C165 C164 H164 121.9 . .
C169 C165 N26 118.9(17) . .
C169 C165 C164 128.4(17) . .
N26 C165 C164 112.6(16) . .
N26 C166 C167 127.6(14) . .
N26 C166 H166 116.2 . .
C167 C166 H166 116.2 . .
C166 C167 C168 116.9(14) . .
C166 C167 C170 121.9(14) . .
C168 C167 C170 121.2(14) . .
C169 C168 C167 116.9(15) . .
C169 C168 H168 121.6 . .
C167 C168 H168 121.6 . .
C168 C169 C165 123.9(17) . .
C168 C169 H169 118.0 . .
C165 C169 H169 118.0 . .
C174 C170 C167 126.1(14) . .
C174 C170 C171 110.8(14) . .
C167 C170 C171 123.2(13) . .
N27 C171 C170 127.8(14) . .
N27 C171 H171 116.1 . .
C170 C171 H171 116.1 . .
C175 C172 C173 127.4(16) . .
C175 C172 N27 117.3(16) . .
C173 C172 N27 115.1(14) . .
C174 C173 C172 123.1(16) . .
C174 C173 H173 118.4 . .
C172 C173 H173 118.4 . .
C173 C174 C170 123.7(16) . .
C173 C174 H174 118.2 . .
C170 C174 H174 118.2 . .
C172 C175 N28 118.1(17) . .
C172 C175 H175 120.9 . .
N28 C175 H175 120.9 . .
C177 C176 C181 120.0 . .
C177 C176 N28 118.3(19) . .
C181 C176 N28 121.7(19) . .
C178 C177 C176 120.0 . .
C178 C177 H177 120.0 . .
C176 C177 H177 120.0 . .
C177 C178 C179 120.0 . .
C177 C178 H178 120.0 . .
C179 C178 H178 120.0 . .
C178 C179 C180 120.0 . .
C178 C179 C182 120.2(7) . .
C180 C179 C182 119.8(7) . .
C179 C180 C181 120.0 . .
C179 C180 H180 120.0 . .
C181 C180 H180 120.0 . .
C180 C181 C176 120.0 . .
C180 C181 H181 120.0 . .
C176 C181 H181 120.0 . .
C179 C182 H18A 109.8 . .
C179 C182 H18B 108.2 . .
H18A C182 H18B 109.5 . .
C179 C182 H18C 110.4 . .
H18A C182 H18C 109.5 . .
H18B C182 H18C 109.5 . .
C184 C183 C188 121.2(14) . .
C184 C183 N29 120.1(13) . .
C188 C183 N29 118.6(13) . .
C183 C184 C185 121.2(15) . .
C183 C184 H184 119.4 . .
C185 C184 H184 119.4 . .
C186 C185 C184 121.1(16) . .
C186 C185 H185 119.5 . .
C184 C185 H185 119.5 . .
C187 C186 C185 114.2(16) . .
C187 C186 C189 123.7(17) . .
C185 C186 C189 122.0(17) . .
C188 C187 C186 125.5(17) . .
C188 C187 H187 117.3 . .
C186 C187 H187 117.3 . .
C183 C188 C187 116.4(16) . .
C183 C188 H188 121.8 . .
C187 C188 H188 121.8 . .
C186 C189 H18D 109.5 . .
C186 C189 H18E 109.5 . .
H18D C189 H18E 109.5 . .
C186 C189 H18F 109.5 . .
H18D C189 H18F 109.5 . .
H18E C189 H18F 109.5 . .
N29 C190 C191 113.4(14) . .
N29 C190 H190 123.3 . .
C191 C190 H190 123.3 . .
N30 C191 C195 121.4(14) . .
N30 C191 C190 116.4(13) . .
C195 C191 C190 122.1(14) . .
N30 C192 C193 120.6(14) . .
N30 C192 H192 119.7 . .
C193 C192 H192 119.7 . .
C192 C193 C196 124.7(14) . .
C192 C193 C194 118.9(14) . .
C196 C193 C194 116.4(13) . .
C195 C194 C193 114.7(15) . .
C195 C194 H194 122.6 . .
C193 C194 H194 122.6 . .
C194 C195 C191 122.0(16) . .
C194 C195 H195 119.0 . .
C191 C195 H195 119.0 . .
C200 C196 C197 117.8(15) . .
C200 C196 C193 124.1(15) . .
C197 C196 C193 118.1(14) . .
N31 C197 C196 120.9(14) . .
N31 C197 H197 119.5 . .
C196 C197 H197 119.5 . .
N31 C198 C199 122.8(14) . .
N31 C198 C201 110.8(14) . .
C199 C198 C201 125.4(15) . .
C200 C199 C198 116.5(16) . .
C200 C199 H199 121.8 . .
C198 C199 H199 121.8 . .
C199 C200 C196 123.3(16) . .
C199 C200 H200 118.4 . .
C196 C200 H200 118.4 . .
N32 C201 C198 117.8(15) . .
N32 C201 H201 121.1 . .
C198 C201 H201 121.1 . .
C203 C202 N32 117.6(14) . .
C203 C202 C207 123.0(16) . .
N32 C202 C207 119.4(14) . .
C202 C203 C204 118.4(17) . .
C202 C203 H203 120.8 . .
C204 C203 H203 120.8 . .
C205 C204 C203 120.5(17) . .
C205 C204 H204 119.7 . .
C203 C204 H204 119.7 . .
C206 C205 C204 118.8(19) . .
C206 C205 C208 121.0(18) . .
C204 C205 C208 120.1(17) . .
C205 C206 C207 126.0(19) . .
C205 C206 H206 117.0 . .
C207 C206 H206 117.0 . .
C206 C207 C202 112.9(17) . .
C206 C207 H207 123.5 . .
C202 C207 H207 123.5 . .
C205 C208 H20A 109.5 . .
C205 C208 H20B 109.5 . .
H20A C208 H20B 109.5 . .
C205 C208 H20C 109.5 . .
H20A C208 H20C 109.5 . .
H20B C208 H20C 109.5 . .
N33 C209 C210 120.3(14) . .
N33 C209 C214 124.5(14) . .
C210 C209 C214 115.2(15) . .
C211 C210 C209 124.6(18) . .
C211 C210 H210 117.7 . .
C209 C210 H210 117.7 . .
C210 C211 C212 118.2(17) . .
C210 C211 H211 120.9 . .
C212 C211 H211 120.9 . .
C213 C212 C211 114.6(16) . .
C213 C212 C215 127.3(17) . .
C211 C212 C215 117.6(16) . .
C214 C213 C212 125.1(18) . .
C214 C213 H213 117.5 . .
C212 C213 H213 117.5 . .
C213 C214 C209 121.4(16) . .
C213 C214 H214 119.3 . .
C209 C214 H214 119.3 . .
C212 C215 H21A 109.5 . .
C212 C215 H21B 109.5 . .
H21A C215 H21B 109.5 . .
C212 C215 H21C 109.5 . .
H21A C215 H21C 109.5 . .
H21B C215 H21C 109.5 . .
N33 C216 C217 116.6(13) . .
N33 C216 H216 121.7 . .
C217 C216 H216 121.7 . .
C221 C217 N34 119.2(14) . .
C221 C217 C216 128.8(15) . .
N34 C217 C216 111.8(13) . .
N34 C218 C219 130.3(15) . .
N34 C218 H218 114.9 . .
C219 C218 H218 114.9 . .
C218 C219 C222 128.5(14) . .
C218 C219 C220 113.8(13) . .
C222 C219 C220 117.6(13) . .
C221 C220 C219 117.5(13) . .
C221 C220 H220 121.3 . .
C219 C220 H220 121.3 . .
C220 C221 C217 124.6(15) . .
C220 C221 H221 117.7 . .
C217 C221 H221 117.7 . .
C226 C222 C219 126.7(14) . .
C226 C222 C223 114.8(14) . .
C219 C222 C223 117.4(13) . .
N35 C223 C222 122.8(13) . .
N35 C223 H223 118.6 . .
C222 C223 H223 118.6 . .
N35 C224 C227 114.1(14) . .
N35 C224 C225 121.5(14) . .
C227 C224 C225 124.3(15) . .
C226 C225 C224 120.8(15) . .
C226 C225 H225 119.6 . .
C224 C225 H225 119.6 . .
C225 C226 C222 120.8(15) . .
C225 C226 H226 119.6 . .
C222 C226 H226 119.6 . .
N36 C227 C224 113.7(15) . .
N36 C227 H227 123.2 . .
C224 C227 H227 123.2 . .
C233 C228 C229 121.0(16) . .
C233 C228 N36 123.6(14) . .
C229 C228 N36 115.5(14) . .
C228 C229 C230 116.5(18) . .
C228 C229 H229 121.8 . .
C230 C229 H229 121.8 . .
C231 C230 C229 118.4(18) . .
C231 C230 H230 120.8 . .
C229 C230 H230 120.8 . .
C230 C231 C232 120.6(17) . .
C230 C231 C234 118.4(18) . .
C232 C231 C234 120.9(18) . .
C233 C232 C231 121.4(17) . .
C233 C232 H232 119.3 . .
C231 C232 H232 119.3 . .
C228 C233 C232 121.4(17) . .
C228 C233 H233 119.3 . .
C232 C233 H233 119.3 . .
C231 C234 H23A 109.5 . .
C231 C234 H23B 109.5 . .
H23A C234 H23B 109.5 . .
C231 C234 H23C 109.5 . .
H23A C234 H23C 109.5 . .
H23B C234 H23C 109.5 . .
C240 C235 C236 125.1(16) . .
C240 C235 N37 117.3(14) . .
C236 C235 N37 117.5(14) . .
C237 C236 C235 111.7(17) . .
C237 C236 H236 124.1 . .
C235 C236 H236 124.1 . .
C238 C237 C236 128(2) . .
C238 C237 H237 116.1 . .
C236 C237 H237 116.1 . .
C237 C238 C239 120(2) . .
C237 C238 C241 127(2) . .
C239 C238 C241 112.8(18) . .
C240 C239 C238 116.3(18) . .
C240 C239 H239 121.9 . .
C238 C239 H239 121.9 . .
C235 C240 C239 119.0(17) . .
C235 C240 H240 120.5 . .
C239 C240 H240 120.5 . .
C238 C241 H24A 109.5 . .
C238 C241 H24B 109.5 . .
H24A C241 H24B 109.5 . .
C238 C241 H24C 109.5 . .
H24A C241 H24C 109.5 . .
H24B C241 H24C 109.5 . .
N37 C242 C243 116.7(16) . .
N37 C242 H242 121.6 . .
C243 C242 H242 121.6 . .
N38 C243 C242 113.1(13) . .
N38 C243 C247 121.1(13) . .
C242 C243 C247 125.8(14) . .
N38 C244 C245 129.4(14) . .
N38 C244 H244 115.3 . .
C245 C244 H244 115.3 . .
C246 C245 C248 123.3(14) . .
C246 C245 C244 112.2(14) . .
C248 C245 C244 124.3(13) . .
C245 C246 C247 122.9(15) . .
C245 C246 H246 118.5 . .
C247 C246 H246 118.5 . .
C246 C247 C243 116.6(14) . .
C246 C247 H247 121.7 . .
C243 C247 H247 121.7 . .
C249 C248 C252 116.3(14) . .
C249 C248 C245 124.4(14) . .
C252 C248 C245 119.2(13) . .
N39 C249 C248 128.0(15) . .
N39 C249 H249 116.0 . .
C248 C249 H249 116.0 . .
C251 C250 C253 128.0(15) . .
C251 C250 N39 118.2(14) . .
C253 C250 N39 113.6(13) . .
C250 C251 C252 123.1(15) . .
C250 C251 H251 118.5 . .
C252 C251 H251 118.5 . .
C248 C252 C251 116.6(14) . .
C248 C252 H252 121.7 . .
C251 C252 H252 121.7 . .
N40 C253 C250 117.1(15) . .
N40 C253 H253 121.4 . .
C250 C253 H253 121.4 . .
C255 C254 N40 120.9(15) . .
C255 C254 C259 116.9(15) . .
N40 C254 C259 122.0(15) . .
C254 C255 C256 121.8(16) . .
C254 C255 H255 119.1 . .
C256 C255 H255 119.1 . .
C257 C256 C255 121.0(18) . .
C257 C256 H256 119.5 . .
C255 C256 H256 119.5 . .
C256 C257 C258 121(2) . .
C256 C257 C260 122.0(19) . .
C258 C257 C260 117.1(18) . .
C257 C258 C259 120.6(19) . .
C257 C258 H258 119.7 . .
C259 C258 H258 119.7 . .
C258 C259 C254 118.7(17) . .
C258 C259 H259 120.7 . .
C254 C259 H259 120.7 . .
C257 C260 H26D 109.5 . .
C257 C260 H26E 109.5 . .
H26D C260 H26E 109.5 . .
C257 C260 H26F 109.5 . .
H26D C260 H26F 109.5 . .
H26E C260 H26F 109.5 . .
C262 C261 N41 121.7(16) . .
C262 C261 C266 114.9(17) . .
N41 C261 C266 122.7(16) . .
C261 C262 C263 122.0(18) . .
C261 C262 H262 119.0 . .
C263 C262 H262 119.0 . .
C264 C263 C262 116(2) . .
C264 C263 H263 122.2 . .
C262 C263 H263 122.2 . .
C263 C264 C265 124(2) . .
C263 C264 C267 119(2) . .
C265 C264 C267 115.5(19) . .
C266 C265 C264 120(2) . .
C266 C265 H265 120.1 . .
C264 C265 H265 120.1 . .
C265 C266 C261 123(2) . .
C265 C266 H266 118.7 . .
C261 C266 H266 118.7 . .
C264 C267 H26G 109.5 . .
C264 C267 H26H 109.5 . .
H26G C267 H26H 109.5 . .
C264 C267 H26I 109.5 . .
H26G C267 H26I 109.5 . .
H26H C267 H26I 109.5 . .
N41 C268 C269 119.5(16) . .
N41 C268 H268 120.2 . .
C269 C268 H268 120.2 . .
C273 C269 C268 124.1(18) . .
C273 C269 N42 126.6(17) . .
C268 C269 N42 109.3(16) . .
N42 C270 C271 117.4(15) . .
N42 C270 H270 121.3 . .
C271 C270 H270 121.3 . .
C272 C271 C270 123.6(16) . .
C272 C271 C274 120.8(17) . .
C270 C271 C274 115.4(15) . .
C273 C272 C271 116.7(19) . .
C273 C272 H272 121.6 . .
C271 C272 H272 121.6 . .
C269 C273 C272 119(2) . .
C269 C273 H273 120.4 . .
C272 C273 H273 120.4 . .
C275 C274 C278 121.9(19) . .
C275 C274 C271 122.6(17) . .
C278 C274 C271 115.4(17) . .
C274 C275 N43 124.9(16) . .
C274 C275 H275 117.5 . .
N43 C275 H275 117.5 . .
C277 C276 N43 124.1(16) . .
C277 C276 C279 124.4(17) . .
N43 C276 C279 111.5(14) . .
C276 C277 C278 119.9(19) . .
C276 C277 H277 120.1 . .
C278 C277 H277 120.1 . .
C274 C278 C277 116(2) . .
C274 C278 H278 121.8 . .
C277 C278 H278 121.8 . .
N44 C279 C276 115.6(16) . .
N44 C279 H279 122.2 . .
C276 C279 H279 122.2 . .
C285 C280 C281 119.2(18) . .
C285 C280 N44 124.6(17) . .
C281 C280 N44 116.1(16) . .
C280 C281 C282 114.7(18) . .
C280 C281 H281 122.6 . .
C282 C281 H281 122.6 . .
C283 C282 C281 123(2) . .
C283 C282 H282 118.5 . .
C281 C282 H282 118.5 . .
C282 C283 C284 121(2) . .
C282 C283 C286 122(2) . .
C284 C283 C286 116(2) . .
C283 C284 C285 116(2) . .
C283 C284 H284 121.9 . .
C285 C284 H284 121.9 . .
C280 C285 C284 124(2) . .
C280 C285 H285 117.9 . .
C284 C285 H285 117.9 . .
C283 C286 H28A 109.1 . .
C283 C286 H28B 109.5 . .
H28A C286 H28B 109.5 . .
C283 C286 H28C 109.8 . .
H28A C286 H28C 109.5 . .
H28B C286 H28C 109.5 . .
C288 C287 N45 124.0(16) . .
C288 C287 C292 120.1(18) . .
N45 C287 C292 115.8(16) . .
C289 C288 C287 120(2) . .
C289 C288 H288 120.1 . .
C287 C288 H288 120.1 . .
C288 C289 C290 127(3) . .
C288 C289 H289 116.4 . .
C290 C289 H289 116.4 . .
C291 C290 C289 111(2) . .
C291 C290 C293 126(2) . .
C289 C290 C293 123(2) . .
C292 C291 C290 124(2) . .
C292 C291 H291 118.1 . .
C290 C291 H291 118.1 . .
C291 C292 C287 117(2) . .
C291 C292 H292 121.7 . .
C287 C292 H292 121.7 . .
C290 C293 H29A 109.1 . .
C290 C293 H29B 109.2 . .
H29A C293 H29B 109.5 . .
C290 C293 H29C 110.1 . .
H29A C293 H29C 109.5 . .
H29B C293 H29C 109.5 . .
N45 C294 C295 117.1(18) . .
N45 C294 H294 121.5 . .
C295 C294 H294 121.5 . .
C299 C295 C294 129.3(19) . .
C299 C295 N46 117.9(18) . .
C294 C295 N46 112.8(17) . .
N46 C296 C297 122.5(15) . .
N46 C296 H296 118.7 . .
C297 C296 H296 118.7 . .
C298 C297 C300 126.3(17) . .
C298 C297 C296 114.7(18) . .
C300 C297 C296 118.9(15) . .
C297 C298 C299 123(2) . .
C297 C298 H298 118.7 . .
C299 C298 H298 118.7 . .
C295 C299 C298 122(2) . .
C295 C299 H299 119.2 . .
C298 C299 H299 119.2 . .
C301 C300 C304 117.0(16) . .
C301 C300 C297 121.3(15) . .
C304 C300 C297 121.1(15) . .
N47 C301 C300 123.2(16) . .
N47 C301 H301 118.4 . .
C300 C301 H301 118.4 . .
C303 C302 C305 129.6(18) . .
C303 C302 N47 118.1(16) . .
C305 C302 N47 112.1(15) . .
C302 C303 C304 123.5(19) . .
C302 C303 H303 118.3 . .
C304 C303 H303 118.3 . .
C303 C304 C300 119.3(17) . .
C303 C304 H304 120.4 . .
C300 C304 H304 120.4 . .
N48 C305 C302 122.0(16) . .
N48 C305 H305 119.0 . .
C302 C305 H305 119.0 . .
C307 C306 C311 123.8(17) . .
C307 C306 N48 119.3(15) . .
C311 C306 N48 116.7(15) . .
C306 C307 C308 117.6(17) . .
C306 C307 H307 121.2 . .
C308 C307 H307 121.2 . .
C309 C308 C307 118.0(16) . .
C309 C308 H308 121.0 . .
C307 C308 H308 121.0 . .
C310 C309 C308 124(2) . .
C310 C309 C312 123(2) . .
C308 C309 C312 113.1(18) . .
C309 C310 C311 123(2) . .
C309 C310 H310 118.6 . .
C311 C310 H310 118.6 . .
C310 C311 C306 113.5(18) . .
C310 C311 H311 123.2 . .
C306 C311 H311 123.2 . .
C309 C312 H31A 109.5 . .
C309 C312 H31B 109.5 . .
H31A C312 H31B 109.5 . .
C309 C312 H31C 109.5 . .
H31A C312 H31C 109.5 . .
H31B C312 H31C 109.5 . .
C314 C313 C318 122.2(16) . .
C314 C313 N49 120.3(15) . .
C318 C313 N49 117.0(14) . .
C313 C314 C315 120.4(18) . .
C313 C314 H314 119.8 . .
C315 C314 H314 119.8 . .
C314 C315 C316 118.6(18) . .
C314 C315 H315 120.7 . .
C316 C315 H315 120.7 . .
C317 C316 C315 118.0(19) . .
C317 C316 C319 124.4(19) . .
C315 C316 C319 117.6(17) . .
C316 C317 C318 125(2) . .
C316 C317 H317 117.4 . .
C318 C317 H317 117.4 . .
C317 C318 C313 115.1(17) . .
C317 C318 H318 122.5 . .
C313 C318 H318 122.5 . .
C316 C319 H31D 109.5 . .
C316 C319 H31E 109.5 . .
H31D C319 H31E 109.5 . .
C316 C319 H31F 109.5 . .
H31D C319 H31F 109.5 . .
H31E C319 H31F 109.5 . .
N49 C320 C321 113.2(15) . .
N49 C320 H320 123.4 . .
C321 C320 H320 123.4 . .
N50 C321 C325 121.6(15) . .
N50 C321 C320 115.8(14) . .
C325 C321 C320 122.5(15) . .
N50 C322 C323 123.2(16) . .
N50 C322 H322 118.4 . .
C323 C322 H322 118.4 . .
C324 C323 C326 122.1(16) . .
C324 C323 C322 118.5(16) . .
C326 C323 C322 119.2(16) . .
C323 C324 C325 118.9(16) . .
C323 C324 H324 120.5 . .
C325 C324 H324 120.5 . .
C321 C325 C324 120.0(17) . .
C321 C325 H325 120.0 . .
C324 C325 H325 120.0 . .
C323 C326 C330 128.1(17) . .
C323 C326 C327 119.2(16) . .
C330 C326 C327 112.2(16) . .
N51 C327 C326 123.6(16) . .
N51 C327 H327 118.2 . .
C326 C327 H327 118.2 . .
C329 C328 N51 125.4(16) . .
C329 C328 C331 120.7(17) . .
N51 C328 C331 113.6(16) . .
C330 C329 C328 115.9(18) . .
C330 C329 H329 122.1 . .
C328 C329 H329 122.1 . .
C329 C330 C326 126.9(19) . .
C329 C330 H330 116.5 . .
C326 C330 H330 116.5 . .
N52 C331 C328 115.9(16) . .
N52 C331 H331 122.1 . .
C328 C331 H331 122.1 . .
C333 C332 C337 120.0 . .
C333 C332 N52 120.1(7) . .
C337 C332 N52 119.7(7) . .
C334 C333 C332 120.0 . .
C334 C333 H333 120.0 . .
C332 C333 H333 120.0 . .
C335 C334 C333 120.0 . .
C335 C334 H334 120.0 . .
C333 C334 H334 120.0 . .
C336 C335 C334 120.0 . .
C336 C335 C338 119.5(6) . .
C334 C335 C338 119.7(6) . .
C335 C336 C337 120.0 . .
C335 C336 H336 120.0 . .
C337 C336 H336 120.0 . .
C336 C337 C332 120.0 . .
C336 C337 H337 120.0 . .
C332 C337 H337 120.0 . .
C335 C338 H33D 109.5 . .
C335 C338 H33E 109.5 . .
H33D C338 H33E 109.5 . .
C335 C338 H33F 109.5 . .
H33D C338 H33F 109.5 . .
H33E C338 H33F 109.5 . .
C344 C339 N53 122.4(16) . .
C344 C339 C340 117.6(18) . .
N53 C339 C340 119.8(15) . .
C341 C340 C339 116.8(17) . .
C341 C340 H340 121.6 . .
C339 C340 H340 121.6 . .
C340 C341 C342 123.5(18) . .
C340 C341 H341 118.3 . .
C342 C341 H341 118.3 . .
C343 C342 C341 122(2) . .
C343 C342 C345 120(2) . .
C341 C342 C345 117.7(19) . .
C342 C343 C344 116(3) . .
C342 C343 H343 121.9 . .
C344 C343 H343 121.9 . .
C339 C344 C343 122(2) . .
C339 C344 H344 118.8 . .
C343 C344 H344 118.8 . .
C342 C345 H34A 109.5 . .
C342 C345 H34B 109.5 . .
H34A C345 H34B 109.5 . .
C342 C345 H34C 109.5 . .
H34A C345 H34C 109.5 . .
H34B C345 H34C 109.5 . .
N53 C346 C347 119.0(17) . .
N53 C346 H346 120.5 . .
C347 C346 H346 120.5 . .
N54 C347 C351 118.8(17) . .
N54 C347 C346 112.4(15) . .
C351 C347 C346 128.8(18) . .
C349 C348 N54 115.9(14) . .
C349 C348 H348 122.0 . .
N54 C348 H348 122.0 . .
C350 C349 C348 126.4(17) . .
C350 C349 C352 115.4(16) . .
C348 C349 C352 117.8(14) . .
C349 C350 C351 113(2) . .
C349 C350 H350 123.7 . .
C351 C350 H350 123.7 . .
C347 C351 C350 124(2) . .
C347 C351 H351 118.2 . .
C350 C351 H351 118.2 . .
C353 C352 C356 118.7(19) . .
C353 C352 C349 124.1(17) . .
C356 C352 C349 117.0(17) . .
N55 C353 C352 124.0(16) . .
N55 C353 H353 118.0 . .
C352 C353 H353 118.0 . .
C355 C354 N55 121.8(19) . .
C355 C354 C357 125.7(19) . .
N55 C354 C357 111.0(16) . .
C354 C355 C356 122(2) . .
C354 C355 H355 119.2 . .
C356 C355 H355 119.2 . .
C355 C356 C352 114(2) . .
C355 C356 H356 122.8 . .
C352 C356 H356 122.8 . .
N56 C357 C354 120.5(18) . .
N56 C357 H357 119.7 . .
C354 C357 H357 119.7 . .
C359 C358 C363 123.6(17) . .
C359 C358 N56 122.2(15) . .
C363 C358 N56 114.0(14) . .
C358 C359 C360 124.3(18) . .
C358 C359 H359 117.8 . .
C360 C359 H359 117.8 . .
C361 C360 C359 116.3(19) . .
C361 C360 H360 121.9 . .
C359 C360 H360 121.9 . .
C360 C361 C362 124(2) . .
C360 C361 C364 128(2) . .
C362 C361 C364 108.2(19) . .
C361 C362 C363 117.7(18) . .
C361 C362 H362 121.2 . .
C363 C362 H362 121.2 . .
C358 C363 C362 114.0(16) . .
C358 C363 H363 123.0 . .
C362 C363 H363 123.0 . .
C361 C364 H36A 109.5 . .
C361 C364 H36B 109.5 . .
H36A C364 H36B 109.5 . .
C361 C364 H36C 109.5 . .
H36A C364 H36C 109.5 . .
H36B C364 H36C 109.5 . .
C370 C365 N57 121.2(14) . .
C370 C365 C366 116.4(14) . .
N57 C365 C366 122.4(14) . .
C367 C366 C365 122.6(18) . .
C367 C366 H366 118.7 . .
C365 C366 H366 118.7 . .
C366 C367 C368 120.6(19) . .
C366 C367 H367 119.7 . .
C368 C367 H367 119.7 . .
C367 C368 C369 118.5(16) . .
C367 C368 C371 120.2(16) . .
C369 C368 C371 120.7(16) . .
C370 C369 C368 118.9(15) . .
C370 C369 H369 120.5 . .
C368 C369 H369 120.5 . .
C365 C370 C369 122.7(16) . .
C365 C370 H370 118.7 . .
C369 C370 H370 118.7 . .
C368 C371 H37A 109.5 . .
C368 C371 H37B 109.5 . .
H37A C371 H37B 109.5 . .
C368 C371 H37C 109.5 . .
H37A C371 H37C 109.5 . .
H37B C371 H37C 109.5 . .
N57 C372 C373 117.9(15) . .
N57 C372 H372 121.1 . .
C373 C372 H372 121.1 . .
N58 C373 C377 122.9(14) . .
N58 C373 C372 114.3(14) . .
C377 C373 C372 122.8(15) . .
N58 C374 C375 115.6(15) . .
N58 C374 H374 122.2 . .
C375 C374 H374 122.2 . .
C376 C375 C374 119.8(16) . .
C376 C375 C378 128.9(16) . .
C374 C375 C378 110.8(14) . .
C375 C376 C377 121.0(18) . .
C375 C376 H376 119.5 . .
C377 C376 H376 119.5 . .
C373 C377 C376 117.7(16) . .
C373 C377 H377 121.2 . .
C376 C377 H377 121.2 . .
C379 C378 C382 118.5(14) . .
C379 C378 C375 121.3(14) . .
C382 C378 C375 118.5(13) . .
N59 C379 C378 119.8(15) . .
N59 C379 H379 120.1 . .
C378 C379 H379 120.1 . .
C381 C380 N59 119.5(16) . .
C381 C380 C383 130.1(17) . .
N59 C380 C383 110.4(15) . .
C380 C381 C382 122.0(16) . .
C380 C381 H381 119.0 . .
C382 C381 H381 119.0 . .
C381 C382 C378 118.5(14) . .
C381 C382 H382 120.8 . .
C378 C382 H382 120.8 . .
N60 C383 C380 121.9(17) . .
N60 C383 H383 119.0 . .
C380 C383 H383 119.0 . .
C385 C384 N60 121.0(15) . .
C385 C384 C389 117.9(16) . .
N60 C384 C389 120.9(15) . .
C384 C385 C386 121.5(18) . .
C384 C385 H385 119.2 . .
C386 C385 H385 119.2 . .
C385 C386 C387 119.9(19) . .
C385 C386 H386 120.0 . .
C387 C386 H386 120.0 . .
C388 C387 C390 127.8(19) . .
C388 C387 C386 111.4(18) . .
C390 C387 C386 120.0(19) . .
C389 C388 C387 125.2(19) . .
C389 C388 H388 117.4 . .
C387 C388 H388 117.4 . .
C388 C389 C384 122.0(18) . .
C388 C389 H389 119.0 . .
C384 C389 H389 119.0 . .
C387 C390 H39A 109.5 . .
C387 C390 H39B 109.5 . .
H39A C390 H39B 109.5 . .
C387 C390 H39C 109.5 . .
H39A C390 H39C 109.5 . .
H39B C390 H39C 109.5 . .
N61 C391 C392 173(2) . .
C391 C392 H39D 109.5 . .
C391 C392 H39E 109.5 . .
H39D C392 H39E 109.5 . .
C391 C392 H39F 109.5 . .
H39D C392 H39F 109.5 . .
H39E C392 H39F 109.5 . .
N62 C393 C394 172(4) . .
C393 C394 H39G 109.5 . .
C393 C394 H39H 109.5 . .
H39G C394 H39H 109.5 . .
C393 C394 H39I 109.5 . .
H39G C394 H39I 109.5 . .
H39H C394 H39I 109.5 . .
C8 N1 C1 115.9(14) . .
C8 N1 Fe1 117.3(12) . .
C1 N1 Fe1 126.2(10) . .
C10 N2 C9 120.0(17) . .
C10 N2 Fe1 128.2(14) . .
C9 N2 Fe1 111.7(12) . .
C16 N3 C15 115.3(14) . .
C16 N3 Fe2 117.0(11) . .
C15 N3 Fe2 127.0(11) . .
C19 N4 C20 119.4(14) . .
C19 N4 Fe2 114.0(11) . .
C20 N4 Fe2 126.1(10) . .
C34 N5 C27 115.6(15) . .
C34 N5 Fe1 116.4(13) . .
C27 N5 Fe1 126.0(12) . .
C36 N6 C35 110.5(15) . .
C36 N6 Fe1 133.5(13) . .
C35 N6 Fe1 114.7(11) . .
C41 N7 C42 119.3(15) . .
C41 N7 Fe5 125.1(11) . .
C42 N7 Fe5 115.4(12) . .
C45 N8 C46 122.0(16) . .
C45 N8 Fe5 112.6(13) . .
C46 N8 Fe5 124.6(11) . .
C60 N9 C53 115.3(15) . .
C60 N9 Fe1 116.0(13) . .
C53 N9 Fe1 128.7(11) . .
C62 N10 C61 114.8(15) . .
C62 N10 Fe1 130.8(12) . .
C61 N10 Fe1 114.4(11) . .
C67 N11 C68 119.9(13) . .
C67 N11 Fe6 129.7(10) . .
C68 N11 Fe6 110.4(9) . .
C71 N12 C72 115.8(11) . .
C71 N12 Fe6 112.2(9) . .
C72 N12 Fe6 130.8(8) . .
C86 N13 C79 118.8(14) . .
C86 N13 Fe2 113.7(12) . .
C79 N13 Fe2 127.1(10) . .
C88 N14 C87 118.5(13) . .
C88 N14 Fe2 128.6(11) . .
C87 N14 Fe2 112.6(10) . .
C94 N15 C93 118.7(14) . .
C94 N15 Fe3 115.6(10) . .
C93 N15 Fe3 125.6(11) . .
C97 N16 C98 117.6(13) . .
C97 N16 Fe3 113.2(10) . .
C98 N16 Fe3 127.3(10) . .
C112 N17 C105 114.9(12) . .
C112 N17 Fe2 117.8(11) . .
C105 N17 Fe2 127.1(9) . .
C114 N18 C113 119.0(12) . .
C114 N18 Fe2 126.5(10) . .
C113 N18 Fe2 113.8(9) . .
C119 N19 C120 114.1(14) . .
C119 N19 Fe7 127.4(11) . .
C120 N19 Fe7 117.5(11) . .
C123 N20 C124 117.6(15) . .
C123 N20 Fe7 111.3(11) . .
C124 N20 Fe7 128.0(12) . .
C138 N21 C131 113.0(13) . .
C138 N21 Fe3 119.9(11) . .
C131 N21 Fe3 125.0(10) . .
C140 N22 C139 115.2(14) . .
C140 N22 Fe3 129.5(11) . .
C139 N22 Fe3 115.2(10) . .
C145 N23 C146 118.9(13) . .
C145 N23 Fe4 126.8(10) . .
C146 N23 Fe4 114.1(10) . .
C149 N24 C150 118.3(12) . .
C149 N24 Fe4 112.2(10) . .
C150 N24 Fe4 128.7(9) . .
C164 N25 C157 115.0(14) . .
C164 N25 Fe3 116.4(11) . .
C157 N25 Fe3 126.8(10) . .
C166 N26 C165 115.6(13) . .
C166 N26 Fe3 133.2(10) . .
C165 N26 Fe3 111.1(11) . .
C171 N27 C172 119.0(13) . .
C171 N27 Fe8 130.3(10) . .
C172 N27 Fe8 110.4(10) . .
C175 N28 C176 118.0(16) . .
C175 N28 Fe8 112.5(11) . .
C176 N28 Fe8 129.5(13) . .
C190 N29 C183 116.0(12) . .
C190 N29 Fe4 115.3(10) . .
C183 N29 Fe4 126.5(9) . .
C192 N30 C191 122.1(13) . .
C192 N30 Fe4 125.7(10) . .
C191 N30 Fe4 111.4(10) . .
C198 N31 C197 118.0(13) . .
C198 N31 Fe5 114.0(10) . .
C197 N31 Fe5 126.7(10) . .
C201 N32 C202 116.7(13) . .
C201 N32 Fe5 112.4(10) . .
C202 N32 Fe5 129.5(10) . .
C216 N33 C209 118.7(12) . .
C216 N33 Fe4 115.5(9) . .
C209 N33 Fe4 125.6(9) . .
C218 N34 C217 114.3(13) . .
C218 N34 Fe4 131.0(10) . .
C217 N34 Fe4 114.7(10) . .
C224 N35 C223 117.9(12) . .
C224 N35 Fe9 116.8(9) . .
C223 N35 Fe9 124.6(9) . .
C227 N36 C228 115.3(12) . .
C227 N36 Fe9 115.4(10) . .
C228 N36 Fe9 129.1(9) . .
C242 N37 C235 114.7(13) . .
C242 N37 Fe5 114.1(11) . .
C235 N37 Fe5 130.2(9) . .
C244 N38 C243 117.0(12) . .
C244 N38 Fe5 127.6(10) . .
C243 N38 Fe5 114.7(9) . .
C249 N39 C250 117.5(13) . .
C249 N39 Fe10 131.2(11) . .
C250 N39 Fe10 111.4(9) . .
C253 N40 C254 115.9(13) . .
C253 N40 Fe10 115.4(10) . .
C254 N40 Fe10 128.7(10) . .
C268 N41 C261 118.0(13) . .
C268 N41 Fe6 113.3(10) . .
C261 N41 Fe6 127.7(10) . .
C270 N42 C269 116.3(14) . .
C270 N42 Fe6 129.5(11) . .
C269 N42 Fe6 114.0(11) . .
C275 N43 C276 112.7(12) . .
C275 N43 Fe7 133.1(10) . .
C276 N43 Fe7 113.6(10) . .
C279 N44 C280 117.5(14) . .
C279 N44 Fe7 116.6(12) . .
C280 N44 Fe7 124.8(11) . .
C294 N45 C287 118.0(15) . .
C294 N45 Fe6 116.5(13) . .
C287 N45 Fe6 124.6(11) . .
C296 N46 C295 120.4(15) . .
C296 N46 Fe6 126.1(11) . .
C295 N46 Fe6 113.0(11) . .
C301 N47 C302 118.3(14) . .
C301 N47 Fe10 130.2(11) . .
C302 N47 Fe10 111.5(10) . .
C305 N48 C306 120.7(13) . .
C305 N48 Fe10 109.9(11) . .
C306 N48 Fe10 127.9(10) . .
C320 N49 C313 115.5(13) . .
C320 N49 Fe7 114.8(11) . .
C313 N49 Fe7 129.5(9) . .
C322 N50 C321 117.2(13) . .
C322 N50 Fe7 130.3(11) . .
C321 N50 Fe7 112.4(10) . .
C327 N51 C328 115.5(15) . .
C327 N51 Fe8 130.4(12) . .
C328 N51 Fe8 113.6(11) . .
C331 N52 C332 118.6(12) . .
C331 N52 Fe8 113.1(10) . .
C332 N52 Fe8 126.8(9) . .
C346 N53 C339 118.0(14) . .
C346 N53 Fe8 112.7(12) . .
C339 N53 Fe8 126.9(10) . .
C347 N54 C348 122.3(14) . .
C347 N54 Fe8 113.5(11) . .
C348 N54 Fe8 124.0(10) . .
C353 N55 C354 117.6(14) . .
C353 N55 Fe9 128.9(10) . .
C354 N55 Fe9 113.4(11) . .
C357 N56 C358 119.5(14) . .
C357 N56 Fe9 112.3(12) . .
C358 N56 Fe9 125.2(9) . .
C372 N57 C365 120.0(13) . .
C372 N57 Fe9 111.8(11) . .
C365 N57 Fe9 126.9(10) . .
C373 N58 C374 121.9(13) . .
C373 N58 Fe9 112.9(10) . .
C374 N58 Fe9 124.6(10) . .
C379 N59 C380 121.6(14) . .
C379 N59 Fe10 127.1(11) . .
C380 N59 Fe10 110.6(10) . .
C383 N60 C384 118.0(14) . .
C383 N60 Fe10 115.4(12) . .
C384 N60 Fe10 125.7(10) . .
O3 Cl2 O4 114.0(10) . .
O3 Cl2 O2 108.5(9) . .
O4 Cl2 O2 107.2(9) . .
O3 Cl2 O1 110.8(10) . .
O4 Cl2 O1 102.9(9) . .
O2 Cl2 O1 113.5(9) . .
O6 Cl3 O8 108.2(10) . .
O6 Cl3 O5 121.8(11) . .
O8 Cl3 O5 104.9(9) . .
O6 Cl3 O7 107.5(10) . .
O8 Cl3 O7 113.0(8) . .
O5 Cl3 O7 101.5(8) . .
O12 Cl4 O10 106.7(8) . .
O12 Cl4 O11 111.1(8) . .
O10 Cl4 O11 112.8(8) . .
O12 Cl4 O9 108.1(7) . .
O10 Cl4 O9 111.1(8) . .
O11 Cl4 O9 107.0(8) . .
O14 Cl5 O15 116.4(9) . .
O14 Cl5 O13 107.2(10) . .
O15 Cl5 O13 106.2(10) . .
O14 Cl5 O16 109.7(8) . .
O15 Cl5 O16 106.8(9) . .
O13 Cl5 O16 110.4(9) . .
O17 Cl6 O18 111.3(7) . .
O17 Cl6 O19 108.1(7) . .
O18 Cl6 O19 107.0(7) . .
O17 Cl6 O20 106.3(8) . .
O18 Cl6 O20 111.5(7) . .
O19 Cl6 O20 112.6(8) . .
O21 Cl7 O23 123.1(14) . .
O21 Cl7 O24 117.3(12) . .
O23 Cl7 O24 105.9(11) . .
O21 Cl7 O22 93.8(13) . .
O23 Cl7 O22 109.9(12) . .
O24 Cl7 O22 104.3(10) . .
O28 Cl8 O26 125.9(15) . .
O28 Cl8 O27 109.9(12) . .
O26 Cl8 O27 108.5(12) . .
O28 Cl8 O25 105.9(12) . .
O26 Cl8 O25 105.7(12) . .
O27 Cl8 O25 96.8(10) . .
O31 Cl9 O29 112.9(14) . .
O31 Cl9 O32 108.3(12) . .
O29 Cl9 O32 108.9(12) . .
O31 Cl9 O30 101.8(13) . .
O29 Cl9 O30 113.3(13) . .
O32 Cl9 O30 111.5(11) . .
O34 Cl10 O36 133.0(16) . .
O34 Cl10 O33 107.9(13) . .
O36 Cl10 O33 110.6(14) . .
O34 Cl10 O35 100.2(15) . .
O36 Cl10 O35 99.8(14) . .
O33 Cl10 O35 98.2(12) . .
O38 Cl11 O40 95.6(10) . .
O38 Cl11 O37 113.9(8) . .
O40 Cl11 O37 106.2(11) . .
O38 Cl11 O39 108.4(10) . .
O40 Cl11 O39 136.0(13) . .
O37 Cl11 O39 97.1(10) . .
O44 Cl12 O42 115.5(8) . .
O44 Cl12 O41 110.1(7) . .
O42 Cl12 O41 109.5(7) . .
O44 Cl12 O43 108.5(7) . .
O42 Cl12 O43 108.3(7) . .
O41 Cl12 O43 104.4(7) . .
O45 Cl13 O45 119.0(15) 7 .
O45 Cl13 O46 112.7(14) 7 .
O45 Cl13 O46 98.5(14) . .
O45 Cl13 O46 98.5(14) 7 7
O45 Cl13 O46 112.7(14) . 7
O46 Cl13 O46 116(3) . 7
N6 Fe1 N1 92.8(6) . .
N6 Fe1 N10 92.1(6) . .
N1 Fe1 N10 175.2(6) . .
N6 Fe1 N5 81.9(6) . .
N1 Fe1 N5 85.2(6) . .
N10 Fe1 N5 95.3(6) . .
N6 Fe1 N2 170.7(6) . .
N1 Fe1 N2 80.1(6) . .
N10 Fe1 N2 95.1(6) . .
N5 Fe1 N2 91.5(6) . .
N6 Fe1 N9 95.3(6) . .
N1 Fe1 N9 99.3(6) . .
N10 Fe1 N9 80.4(6) . .
N5 Fe1 N9 174.8(6) . .
N2 Fe1 N9 91.7(6) . .
N3 Fe2 N14 169.8(6) . .
N3 Fe2 N18 88.6(5) . .
N14 Fe2 N18 96.5(5) . .
N3 Fe2 N17 100.6(5) . .
N14 Fe2 N17 88.9(5) . .
N18 Fe2 N17 81.1(5) . .
N3 Fe2 N13 92.8(6) . .
N14 Fe2 N13 82.0(5) . .
N18 Fe2 N13 178.3(6) . .
N17 Fe2 N13 99.7(5) . .
N3 Fe2 N4 78.3(5) . .
N14 Fe2 N4 92.2(5) . .
N18 Fe2 N4 97.5(5) . .
N17 Fe2 N4 178.3(5) . .
N13 Fe2 N4 81.8(5) . .
N22 Fe3 N25 86.6(5) . .
N22 Fe3 N21 80.3(5) . .
N25 Fe3 N21 96.7(5) . .
N22 Fe3 N26 98.2(5) . .
N25 Fe3 N26 83.1(5) . .
N21 Fe3 N26 178.5(5) . .
N22 Fe3 N15 169.5(5) . .
N25 Fe3 N15 102.3(5) . .
N21 Fe3 N15 93.2(5) . .
N26 Fe3 N15 88.3(5) . .
N22 Fe3 N16 91.6(5) . .
N25 Fe3 N16 177.9(5) . .
N21 Fe3 N16 84.2(5) . .
N26 Fe3 N16 96.0(5) . .
N15 Fe3 N16 79.5(5) . .
N23 Fe4 N34 90.9(5) . .
N23 Fe4 N29 90.7(5) . .
N34 Fe4 N29 177.0(5) . .
N23 Fe4 N24 81.0(5) . .
N34 Fe4 N24 98.1(5) . .
N29 Fe4 N24 84.8(4) . .
N23 Fe4 N33 97.2(5) . .
N34 Fe4 N33 81.0(5) . .
N29 Fe4 N33 96.1(4) . .
N24 Fe4 N33 178.0(5) . .
N23 Fe4 N30 168.2(5) . .
N34 Fe4 N30 97.6(5) . .
N29 Fe4 N30 81.3(5) . .
N24 Fe4 N30 89.7(5) . .
N33 Fe4 N30 92.2(4) . .
N37 Fe5 N38 81.1(5) . .
N37 Fe5 N31 99.5(5) . .
N38 Fe5 N31 88.3(5) . .
N37 Fe5 N7 89.0(5) . .
N38 Fe5 N7 97.3(5) . .
N31 Fe5 N7 170.5(5) . .
N37 Fe5 N32 178.4(5) . .
N38 Fe5 N32 97.4(5) . .
N31 Fe5 N32 81.0(5) . .
N7 Fe5 N32 90.7(5) . .
N37 Fe5 N8 97.4(5) . .
N38 Fe5 N8 177.4(5) . .
N31 Fe5 N8 94.1(5) . .
N7 Fe5 N8 80.4(5) . .
N32 Fe5 N8 84.0(5) . .
N12 Fe6 N11 82.5(5) . .
N12 Fe6 N41 179.6(5) . .
N11 Fe6 N41 97.9(5) . .
N12 Fe6 N42 98.3(5) . .
N11 Fe6 N42 88.9(5) . .
N41 Fe6 N42 81.9(5) . .
N12 Fe6 N45 95.7(6) . .
N11 Fe6 N45 176.8(6) . .
N41 Fe6 N45 84.0(5) . .
N42 Fe6 N45 94.0(6) . .
N12 Fe6 N46 87.7(5) . .
N11 Fe6 N46 97.5(5) . .
N41 Fe6 N46 92.1(5) . .
N42 Fe6 N46 171.8(5) . .
N45 Fe6 N46 79.8(6) . .
N50 Fe7 N43 171.7(5) . .
N50 Fe7 N20 96.0(6) . .
N43 Fe7 N20 89.7(6) . .
N50 Fe7 N19 90.8(5) . .
N43 Fe7 N19 95.9(5) . .
N20 Fe7 N19 82.7(6) . .
N50 Fe7 N44 91.1(6) . .
N43 Fe7 N44 82.2(6) . .
N20 Fe7 N44 96.3(6) . .
N19 Fe7 N44 177.9(6) . .
N50 Fe7 N49 82.4(5) . .
N43 Fe7 N49 91.9(5) . .
N20 Fe7 N49 178.3(6) . .
N19 Fe7 N49 97.9(5) . .
N44 Fe7 N49 83.2(5) . .
N51 Fe8 N28 89.8(6) . .
N51 Fe8 N27 96.3(6) . .
N28 Fe8 N27 81.6(5) . .
N51 Fe8 N52 82.5(5) . .
N28 Fe8 N52 96.0(5) . .
N27 Fe8 N52 177.2(5) . .
N51 Fe8 N53 90.4(5) . .
N28 Fe8 N53 178.2(5) . .
N27 Fe8 N53 96.6(5) . .
N52 Fe8 N53 85.9(5) . .
N51 Fe8 N54 169.0(5) . .
N28 Fe8 N54 100.3(5) . .
N27 Fe8 N54 89.4(5) . .
N52 Fe8 N54 92.3(5) . .
N53 Fe8 N54 79.6(5) . .
N36 Fe9 N35 79.9(4) . .
N36 Fe9 N58 98.2(5) . .
N35 Fe9 N58 89.4(5) . .
N36 Fe9 N55 89.6(5) . .
N35 Fe9 N55 96.5(5) . .
N58 Fe9 N55 170.9(5) . .
N36 Fe9 N57 177.6(5) . .
N35 Fe9 N57 98.4(5) . .
N58 Fe9 N57 80.1(5) . .
N55 Fe9 N57 92.2(5) . .
N36 Fe9 N56 95.5(4) . .
N35 Fe9 N56 174.9(5) . .
N58 Fe9 N56 93.5(5) . .
N55 Fe9 N56 81.1(5) . .
N57 Fe9 N56 86.2(4) . .
N47 Fe10 N60 90.8(5) . .
N47 Fe10 N39 90.5(5) . .
N60 Fe10 N39 178.5(5) . .
N47 Fe10 N40 94.4(5) . .
N60 Fe10 N40 97.0(5) . .
N39 Fe10 N40 82.1(5) . .
N47 Fe10 N48 82.6(5) . .
N60 Fe10 N48 85.6(5) . .
N39 Fe10 N48 95.4(5) . .
N40 Fe10 N48 176.1(5) . .
N47 Fe10 N59 169.2(5) . .
N60 Fe10 N59 80.3(5) . .
N39 Fe10 N59 98.6(5) . .
N40 Fe10 N59 92.7(5) . .
N48 Fe10 N59 90.6(5) . .

loop_
_geom_bond_atom_site_label_1
_geom_bond_atom_site_label_2
_geom_bond_distance
_geom_bond_site_symmetry_2
C1 C2 1.3900 .
C1 C6 1.3900 .
C1 N1 1.485(16) .
C2 C3 1.3900 .
C2 H2 0.9500 .
C3 C4 1.3900 .
C3 H3 0.9500 .
C4 C5 1.3900 .
C4 C7 1.62(3) .
C5 C6 1.3900 .
C5 H5 0.9500 .
C6 H6 0.9500 .
C7 H7A 0.9800 .
C7 H7B 0.9800 .
C7 H7C 0.9800 .
C8 C9 1.34(2) .
C8 N1 1.35(2) .
C8 H8 0.9500 .
C9 C13 1.38(2) .
C9 N2 1.44(2) .
C10 N2 1.30(2) .
C10 C11 1.36(2) .
C10 H10 0.9500 .
C11 C12 1.32(3) .
C11 C14 1.48(2) .
C12 C13 1.44(3) .
C12 H12 0.9500 .
C13 H13 0.9500 .
C14 C15 1.38(2) .
C14 C18 1.59(3) .
C15 N3 1.420(18) .
C15 H15 0.9500 .
C16 C17 1.29(2) .
C16 C19 1.40(2) .
C16 N3 1.41(2) .
C17 C18 1.38(3) .
C17 H17 0.9500 .
C18 H18 0.9500 .
C19 N4 1.258(18) .
C19 H19 0.9500 .
C20 C21 1.3900 .
C20 C25 1.3900 .
C20 N4 1.413(10) .
C21 C22 1.3900 .
C21 H21 0.9500 .
C22 C23 1.3900 .
C22 H22 0.9500 .
C23 C24 1.3900 .
C23 C26 1.534(6) .
C24 C25 1.3900 .
C24 H24 0.9500 .
C25 H25 0.9500 .
C26 H26A 0.9800 .
C26 H26B 0.9800 .
C26 H26C 0.9800 .
C27 C32 1.34(2) .
C27 C28 1.44(3) .
C27 N5 1.50(2) .
C28 C29 1.35(3) .
C28 H28 0.9500 .
C29 C30 1.33(3) .
C29 H29 0.9500 .
C30 C31 1.44(3) .
C30 C33 1.63(3) .
C31 C32 1.42(2) .
C31 H31 0.9500 .
C32 H32 0.9500 .
C33 H33A 0.9800 .
C33 H33B 0.9800 .
C33 H33C 0.9800 .
C34 N5 1.281(19) .
C34 C35 1.54(2) .
C34 H34 0.9500 .
C35 C39 1.32(2) .
C35 N6 1.428(19) .
C36 C37 1.25(2) .
C36 N6 1.28(2) .
C36 H36 0.9500 .
C37 C38 1.47(2) .
C37 C40 1.60(2) .
C38 C39 1.32(2) .
C38 H38 0.9500 .
C39 H39 0.9500 .
C40 C44 1.30(2) .
C40 C41 1.38(2) .
C41 N7 1.316(18) .
C41 H41 0.9500 .
C42 C43 1.32(2) .
C42 N7 1.39(2) .
C42 C45 1.49(2) .
C43 C44 1.38(2) .
C43 H43 0.9500 .
C44 H44 0.9500 .
C45 N8 1.175(19) .
C45 H45 0.9500 .
C46 C51 1.29(2) .
C46 C47 1.40(2) .
C46 N8 1.465(19) .
C47 C48 1.28(2) .
C47 H47 0.9500 .
C48 C49 1.35(2) .
C48 H48 0.9500 .
C49 C50 1.43(2) .
C49 C52 1.51(2) .
C50 C51 1.43(2) .
C50 H50 0.9500 .
C51 H51 0.9500 .
C52 H52A 0.9800 .
C52 H52B 0.9800 .
C52 H52C 0.9800 .
C53 C54 1.3900 .
C53 C58 1.3900 .
C53 N9 1.413(16) .
C54 C55 1.3900 .
C54 H54 0.9500 .
C55 C56 1.3900 .
C55 H55 0.9500 .
C56 C57 1.3900 .
C56 C59 1.72(4) .
C57 C58 1.3900 .
C57 H57 0.9500 .
C58 H58 0.9500 .
C59 H59A 0.9600 .
C59 H59B 0.9600 .
C59 H59C 0.9600 .
C60 N9 1.32(2) .
C60 C61 1.42(2) .
C60 H60 0.9500 .
C61 C65 1.36(2) .
C61 N10 1.382(18) .
C62 N10 1.267(19) .
C62 C63 1.45(2) .
C62 H62 0.9500 .
C63 C66 1.40(2) .
C63 C64 1.40(2) .
C64 C65 1.35(2) .
C64 H64 0.9500 .
C65 H65 0.9500 .
C66 C67 1.425(19) .
C66 C70 1.46(2) .
C67 N11 1.290(16) .
C67 H67 0.9500 .
C68 C71 1.289(17) .
C68 C69 1.40(2) .
C68 N11 1.477(18) .
C69 C70 1.32(2) .
C69 H69 0.9500 .
C70 H70 0.9500 .
C71 N12 1.276(13) .
C71 H71 0.9500 .
C72 C77 1.3900 .
C72 C73 1.3901 .
C72 N12 1.441(15) .
C73 C74 1.3900 .
C73 H73 0.9500 .
C74 C75 1.3901 .
C74 H74 0.9500 .
C75 C76 1.3900 .
C75 C78 1.8321 .
C76 C77 1.3900 .
C76 H76 0.9500 .
C77 H77 0.9500 .
C78 H78A 0.9800 .
C78 H78B 0.9800 .
C78 H78C 0.9800 .
C79 C80 1.3900 .
C79 C84 1.3900 .
C79 N13 1.390(16) .
C80 C81 1.3900 .
C80 H80 0.9500 .
C81 C82 1.3900 .
C81 H81 0.9500 .
C82 C83 1.3900 .
C82 C85 1.65(3) .
C83 C84 1.3900 .
C83 H83 0.9500 .
C84 H84 0.9500 .
C85 H85A 0.9800 .
C85 H85B 0.9800 .
C85 H85C 0.9800 .
C86 N13 1.290(19) .
C86 C87 1.43(2) .
C86 H86 0.9500 .
C87 N14 1.383(17) .
C87 C91 1.44(2) .
C88 N14 1.379(18) .
C88 C89 1.40(2) .
C88 H88 0.9500 .
C89 C90 1.36(2) .
C89 C92 1.48(2) .
C90 C91 1.36(2) .
C90 H90 0.9500 .
C91 H91 0.9500 .
C92 C93 1.39(2) .
C92 C96 1.44(2) .
C93 N15 1.371(19) .
C93 H93 0.9500 .
C94 C95 1.36(2) .
C94 N15 1.368(18) .
C94 C97 1.38(2) .
C95 C96 1.32(2) .
C95 H95 0.9500 .
C96 H96 0.9500 .
C97 N16 1.316(17) .
C97 H97 0.9500 .
C98 N16 1.417(18) .
C98 C103 1.43(2) .
C98 C99 1.45(2) .
C99 C100 1.27(2) .
C99 H99 0.9500 .
C100 C101 1.36(3) .
C100 H100 0.9500 .
C101 C102 1.50(3) .
C101 C104 1.63(3) .
C102 C103 1.39(2) .
C102 H102 0.9500 .
C103 H103 0.9500 .
C104 H10A 0.9800 .
C104 H10B 0.9800 .
C104 H10C 0.9800 .
C105 C106 1.3900 .
C105 C110 1.3900 .
C105 N17 1.431(15) .
C106 C107 1.3900 .
C106 H106 0.9500 .
C107 C108 1.3900 .
C107 H107 0.9500 .
C108 C109 1.3900 .
C108 C111 1.70(3) .
C109 C110 1.3900 .
C109 H109 0.9500 .
C110 H110 0.9500 .
C111 H11A 0.9800 .
C111 H11B 0.9800 .
C111 H11C 0.9800 .
C112 N17 1.297(17) .
C112 C113 1.464(19) .
C112 H112 0.9500 .
C113 C117 1.376(19) .
C113 N18 1.425(17) .
C114 N18 1.371(17) .
C114 C115 1.427(19) .
C114 H114 0.9500 .
C115 C116 1.383(18) .
C115 C118 1.484(19) .
C116 C117 1.327(18) .
C116 H116 0.9500 .
C117 H117 0.9500 .
C118 C122 1.413(18) .
C118 C119 1.44(2) .
C119 N19 1.296(17) .
C119 H119 0.9500 .
C120 C121 1.36(2) .
C120 N19 1.38(2) .
C120 C123 1.47(2) .
C121 C122 1.330(18) .
C121 H121 0.9500 .
C122 H122 0.9500 .
C123 N20 1.39(2) .
C123 H123 0.9500 .
C124 C125 1.3900 .
C124 C129 1.3900 .
C124 N20 1.400(10) .
C125 C126 1.3900 .
C125 H125 0.9500 .
C126 C127 1.3900 .
C126 H126 0.9500 .
C127 C128 1.3900 .
C127 C130 1.544(7) .
C128 C129 1.3900 .
C128 H128 0.9500 .
C129 H129 0.9500 .
C130 H13A 0.9600 .
C130 H13B 0.9600 .
C130 H13C 0.9600 .
C131 C132 1.37(2) .
C131 C136 1.37(2) .
C131 N21 1.508(19) .
C132 C133 1.46(2) .
C132 H132 0.9500 .
C133 C134 1.38(2) .
C133 H133 0.9500 .
C134 C135 1.37(2) .
C134 C137 1.63(3) .
C135 C136 1.45(2) .
C135 H135 0.9500 .
C136 H136 0.9500 .
C137 H13D 0.9800 .
C137 H13E 0.9800 .
C137 H13F 0.9800 .
C138 N21 1.248(17) .
C138 C139 1.54(2) .
C138 H138 0.9500 .
C139 C143 1.36(2) .
C139 N22 1.365(18) .
C140 N22 1.327(19) .
C140 C141 1.38(2) .
C140 H140 0.9500 .
C141 C142 1.36(2) .
C141 C144 1.54(2) .
C142 C143 1.41(2) .
C142 H142 0.9500 .
C143 H143 0.9500 .
C144 C145 1.39(2) .
C144 C148 1.41(2) .
C145 N23 1.361(18) .
C145 H145 0.9500 .
C146 C147 1.37(2) .
C146 N23 1.371(17) .
C146 C149 1.42(2) .
C147 C148 1.47(2) .
C147 H147 0.9500 .
C148 H148 0.9500 .
C149 N24 1.302(17) .
C149 H149 0.9500 .
C150 C151 1.288(19) .
C150 C155 1.35(2) .
C150 N24 1.430(17) .
C151 C152 1.48(2) .
C151 H151 0.9500 .
C152 C153 1.30(2) .
C152 H152 0.9500 .
C153 C154 1.27(2) .
C153 C156 1.67(2) .
C154 C155 1.50(2) .
C154 H154 0.9500 .
C155 H155 0.9500 .
C156 H15A 0.9800 .
C156 H15B 0.9800 .
C156 H15C 0.9800 .
C157 C158 1.3900 .
C157 C162 1.3900 .
C157 N25 1.431(16) .
C158 C159 1.3900 .
C158 H158 0.9500 .
C159 C160 1.3900 .
C159 H159 0.9500 .
C160 C161 1.3900 .
C160 C163 1.545(7) .
C161 C162 1.3900 .
C161 H161 0.9500 .
C162 H162 0.9500 .
C163 H16A 0.9800 .
C163 H16B 0.9800 .
C163 H16C 0.9800 .
C164 N25 1.255(17) .
C164 C165 1.47(2) .
C164 H164 0.9500 .
C165 C169 1.37(2) .
C165 N26 1.43(2) .
C166 N26 1.296(16) .
C166 C167 1.390(18) .
C166 H166 0.9500 .
C167 C168 1.402(19) .
C167 C170 1.417(19) .
C168 C169 1.365(19) .
C168 H168 0.9500 .
C169 H169 0.9500 .
C170 C174 1.362(19) .
C170 C171 1.496(19) .
C171 N27 1.274(16) .
C171 H171 0.9500 .
C172 C175 1.254(19) .
C172 C173 1.42(2) .
C172 N27 1.428(17) .
C173 C174 1.36(2) .
C173 H173 0.9500 .
C174 H174 0.9500 .
C175 N28 1.370(19) .
C175 H175 0.9500 .
C176 C177 1.3900 .
C176 C181 1.3900 .
C176 N28 1.401(10) .
C177 C178 1.3900 .
C177 H177 0.9500 .
C178 C179 1.3900 .
C178 H178 0.9500 .
C179 C180 1.3900 .
C179 C182 1.543(6) .
C180 C181 1.3900 .
C180 H180 0.9500 .
C181 H181 0.9500 .
C182 H18A 0.9600 .
C182 H18B 0.9600 .
C182 H18C 0.9600 .
C183 C184 1.340(18) .
C183 C188 1.378(19) .
C183 N29 1.429(16) .
C184 C185 1.398(19) .
C184 H184 0.9500 .
C185 C186 1.40(2) .
C185 H185 0.9500 .
C186 C187 1.40(2) .
C186 C189 1.45(2) .
C187 C188 1.39(2) .
C187 H187 0.9500 .
C188 H188 0.9500 .
C189 H18D 0.9800 .
C189 H18E 0.9800 .
C189 H18F 0.9800 .
C190 N29 1.308(17) .
C190 C191 1.51(2) .
C190 H190 0.9500 .
C191 N30 1.307(16) .
C191 C195 1.390(19) .
C192 N30 1.278(15) .
C192 C193 1.389(19) .
C192 H192 0.9500 .
C193 C196 1.47(2) .
C193 C194 1.49(2) .
C194 C195 1.316(18) .
C194 H194 0.9500 .
C195 H195 0.9500 .
C196 C200 1.36(2) .
C196 C197 1.40(2) .
C197 N31 1.389(17) .
C197 H197 0.9500 .
C198 N31 1.333(17) .
C198 C199 1.42(2) .
C198 C201 1.49(2) .
C199 C200 1.345(19) .
C199 H199 0.9500 .
C200 H200 0.9500 .
C201 N32 1.273(17) .
C201 H201 0.9500 .
C202 C203 1.36(2) .
C202 N32 1.393(17) .
C202 C207 1.44(2) .
C203 C204 1.41(2) .
C203 H203 0.9500 .
C204 C205 1.40(2) .
C204 H204 0.9500 .
C205 C206 1.30(2) .
C205 C208 1.57(2) .
C206 C207 1.43(2) .
C206 H206 0.9500 .
C207 H207 0.9500 .
C208 H20A 0.9800 .
C208 H20B 0.9800 .
C208 H20C 0.9800 .
C209 N33 1.379(17) .
C209 C210 1.39(2) .
C209 C214 1.41(2) .
C210 C211 1.35(2) .
C210 H210 0.9500 .
C211 C212 1.50(2) .
C211 H211 0.9500 .
C212 C213 1.34(2) .
C212 C215 1.50(2) .
C213 C214 1.34(2) .
C213 H213 0.9500 .
C214 H214 0.9500 .
C215 H21A 0.9800 .
C215 H21B 0.9800 .
C215 H21C 0.9800 .
C216 N33 1.293(15) .
C216 C217 1.470(19) .
C216 H216 0.9500 .
C217 C221 1.353(19) .
C217 N34 1.400(18) .
C218 N34 1.276(16) .
C218 C219 1.342(18) .
C218 H218 0.9500 .
C219 C222 1.434(19) .
C219 C220 1.447(18) .
C220 C221 1.286(17) .
C220 H220 0.9500 .
C221 H221 0.9500 .
C222 C226 1.359(18) .
C222 C223 1.490(19) .
C223 N35 1.345(16) .
C223 H223 0.9500 .
C224 N35 1.310(16) .
C224 C227 1.41(2) .
C224 C225 1.423(19) .
C225 C226 1.354(19) .
C225 H225 0.9500 .
C226 H226 0.9500 .
C227 N36 1.356(19) .
C227 H227 0.9500 .
C228 C233 1.330(19) .
C228 C229 1.44(2) .
C228 N36 1.493(17) .
C229 C230 1.46(2) .
C229 H229 0.9500 .
C230 C231 1.37(2) .
C230 H230 0.9500 .
C231 C232 1.39(2) .
C231 C234 1.575(11) .
C232 C233 1.35(2) .
C232 H232 0.9500 .
C233 H233 0.9500 .
C234 H23A 0.9800 .
C234 H23B 0.9800 .
C234 H23C 0.9800 .
C235 C240 1.337(19) .
C235 C236 1.42(2) .
C235 N37 1.490(18) .
C236 C237 1.36(2) .
C236 H236 0.9500 .
C237 C238 1.28(2) .
C237 H237 0.9500 .
C238 C239 1.44(2) .
C238 C241 1.58(3) .
C239 C240 1.40(2) .
C239 H239 0.9500 .
C240 H240 0.9500 .
C241 H24A 0.9800 .
C241 H24B 0.9800 .
C241 H24C 0.9800 .
C242 N37 1.295(19) .
C242 C243 1.43(2) .
C242 H242 0.9500 .
C243 N38 1.315(15) .
C243 C247 1.455(19) .
C244 N38 1.276(15) .
C244 C245 1.427(19) .
C244 H244 0.9500 .
C245 C246 1.344(18) .
C245 C248 1.424(18) .
C246 C247 1.394(19) .
C246 H246 0.9500 .
C247 H247 0.9500 .
C248 C249 1.394(19) .
C248 C252 1.422(19) .
C249 N39 1.244(16) .
C249 H249 0.9500 .
C250 C251 1.330(18) .
C250 C253 1.405(19) .
C250 N39 1.480(18) .
C251 C252 1.426(19) .
C251 H251 0.9500 .
C252 H252 0.9500 .
C253 N40 1.312(17) .
C253 H253 0.9500 .
C254 C255 1.301(18) .
C254 N40 1.395(17) .
C254 C259 1.41(2) .
C255 C256 1.43(2) .
C255 H255 0.9500 .
C256 C257 1.22(2) .
C256 H256 0.9500 .
C257 C258 1.36(2) .
C257 C260 1.54(2) .
C258 C259 1.38(2) .
C258 H258 0.9500 .
C259 H259 0.9500 .
C260 H26D 0.9800 .
C260 H26E 0.9800 .
C260 H26F 0.9800 .
C261 C262 1.40(2) .
C261 N41 1.425(19) .
C261 C266 1.44(2) .
C262 C263 1.44(2) .
C262 H262 0.9500 .
C263 C264 1.33(2) .
C263 H263 0.9500 .
C264 C265 1.38(2) .
C264 C267 1.62(3) .
C265 C266 1.31(2) .
C265 H265 0.9500 .
C266 H266 0.9500 .
C267 H26G 0.9800 .
C267 H26H 0.9800 .
C267 H26I 0.9800 .
C268 N41 1.316(18) .
C268 C269 1.42(2) .
C268 H268 0.9500 .
C269 C273 1.32(2) .
C269 N42 1.43(2) .
C270 N42 1.354(17) .
C270 C271 1.45(2) .
C270 H270 0.9500 .
C271 C272 1.40(2) .
C271 C274 1.54(2) .
C272 C273 1.38(2) .
C272 H272 0.9500 .
C273 H273 0.9500 .
C274 C275 1.30(2) .
C274 C278 1.40(2) .
C275 N43 1.376(17) .
C275 H275 0.9500 .
C276 C277 1.30(2) .
C276 N43 1.454(19) .
C276 C279 1.48(2) .
C277 C278 1.42(2) .
C277 H277 0.9500 .
C278 H278 0.9500 .
C279 N44 1.304(18) .
C279 H279 0.9500 .
C280 C285 1.33(2) .
C280 C281 1.37(2) .
C280 N44 1.44(2) .
C281 C282 1.44(2) .
C281 H281 0.9500 .
C282 C283 1.28(2) .
C282 H282 0.9500 .
C283 C284 1.35(2) .
C283 C286 1.58(3) .
C284 C285 1.36(2) .
C284 H284 0.9500 .
C285 H285 0.9500 .
C286 H28A 0.9600 .
C286 H28B 0.9600 .
C286 H28C 0.9600 .
C287 C288 1.39(2) .
C287 N45 1.48(2) .
C287 C292 1.49(2) .
C288 C289 1.26(3) .
C288 H288 0.9500 .
C289 C290 1.49(3) .
C289 H289 0.9500 .
C290 C291 1.45(3) .
C290 C293 1.53(3) .
C291 C292 1.37(3) .
C291 H291 0.9500 .
C292 H292 0.9500 .
C293 H29A 0.9600 .
C293 H29B 0.9600 .
C293 H29C 0.9600 .
C294 N45 1.29(2) .
C294 C295 1.40(2) .
C294 H294 0.9500 .
C295 C299 1.28(2) .
C295 N46 1.421(19) .
C296 N46 1.308(18) .
C296 C297 1.43(2) .
C296 H296 0.9500 .
C297 C298 1.31(2) .
C297 C300 1.43(2) .
C298 C299 1.42(2) .
C298 H298 0.9500 .
C299 H299 0.9500 .
C300 C301 1.39(2) .
C300 C304 1.40(2) .
C301 N47 1.287(17) .
C301 H301 0.9500 .
C302 C303 1.29(2) .
C302 C305 1.34(2) .
C302 N47 1.470(19) .
C303 C304 1.35(2) .
C303 H303 0.9500 .
C304 H304 0.9500 .
C305 N48 1.330(18) .
C305 H305 0.9500 .
C306 C307 1.294(19) .
C306 C311 1.43(2) .
C306 N48 1.503(19) .
C307 C308 1.42(2) .
C307 H307 0.9500 .
C308 C309 1.36(2) .
C308 H308 0.9500 .
C309 C310 1.23(2) .
C309 C312 1.55(3) .
C310 C311 1.40(2) .
C310 H310 0.9500 .
C311 H311 0.9500 .
C312 H31A 0.9800 .
C312 H31B 0.9800 .
C312 H31C 0.9800 .
C313 C314 1.35(2) .
C313 C318 1.43(2) .
C313 N49 1.436(18) .
C314 C315 1.37(2) .
C314 H314 0.9500 .
C315 C316 1.45(2) .
C315 H315 0.9500 .
C316 C317 1.33(2) .
C316 C319 1.61(3) .
C317 C318 1.36(2) .
C317 H317 0.9500 .
C318 H318 0.9500 .
C319 H31D 0.9800 .
C319 H31E 0.9800 .
C319 H31F 0.9800 .
C320 N49 1.304(17) .
C320 C321 1.48(2) .
C320 H320 0.9500 .
C321 N50 1.371(18) .
C321 C325 1.39(2) .
C322 N50 1.358(18) .
C322 C323 1.42(2) .
C322 H322 0.9500 .
C323 C324 1.37(2) .
C323 C326 1.39(2) .
C324 C325 1.41(2) .
C324 H324 0.9500 .
C325 H325 0.9500 .
C326 C330 1.41(2) .
C326 C327 1.47(2) .
C327 N51 1.315(18) .
C327 H327 0.9500 .
C328 C329 1.36(2) .
C328 N51 1.40(2) .
C328 C331 1.44(2) .
C329 C330 1.29(2) .
C329 H329 0.9500 .
C330 H330 0.9500 .
C331 N52 1.331(18) .
C331 H331 0.9500 .
C332 C333 1.3900 .
C332 C337 1.3900 .
C332 N52 1.421(9) .
C333 C334 1.3900 .
C333 H333 0.9500 .
C334 C335 1.3900 .
C334 H334 0.9500 .
C335 C336 1.3900 .
C335 C338 1.580(6) .
C336 C337 1.3900 .
C336 H336 0.9500 .
C337 H337 0.9500 .
C338 H33D 0.9800 .
C338 H33E 0.9800 .
C338 H33F 0.9800 .
C339 C344 1.39(2) .
C339 N53 1.396(18) .
C339 C340 1.43(2) .
C340 C341 1.36(2) .
C340 H340 0.9500 .
C341 C342 1.36(2) .
C341 H341 0.9500 .
C342 C343 1.33(3) .
C342 C345 1.54(3) .
C343 C344 1.43(3) .
C343 H343 0.9500 .
C344 H344 0.9500 .
C345 H34A 0.9800 .
C345 H34B 0.9800 .
C345 H34C 0.9800 .
C346 N53 1.225(18) .
C346 C347 1.48(2) .
C346 H346 0.9500 .
C347 N54 1.301(17) .
C347 C351 1.37(2) .
C348 C349 1.351(19) .
C348 N54 1.372(17) .
C348 H348 0.9500 .
C349 C350 1.35(2) .
C349 C352 1.54(2) .
C350 C351 1.39(3) .
C350 H350 0.9500 .
C351 H351 0.9500 .
C352 C353 1.34(2) .
C352 C356 1.46(3) .
C353 N55 1.331(17) .
C353 H353 0.9500 .
C354 C355 1.28(2) .
C354 N55 1.40(2) .
C354 C357 1.45(2) .
C355 C356 1.44(3) .
C355 H355 0.9500 .
C356 H356 0.9500 .
C357 N56 1.236(18) .
C357 H357 0.9500 .
C358 C359 1.269(19) .
C358 C363 1.34(2) .
C358 N56 1.460(18) .
C359 C360 1.40(2) .
C359 H359 0.9500 .
C360 C361 1.27(2) .
C360 H360 0.9500 .
C361 C362 1.39(2) .
C361 C364 1.48(3) .
C362 C363 1.49(2) .
C362 H362 0.9500 .
C363 H363 0.9500 .
C364 H36A 0.9800 .
C364 H36B 0.9800 .
C364 H36C 0.9800 .
C365 C370 1.336(19) .
C365 N57 1.404(17) .
C365 C366 1.48(2) .
C366 C367 1.29(2) .
C366 H366 0.9500 .
C367 C368 1.40(2) .
C367 H367 0.9500 .
C368 C369 1.43(2) .
C368 C371 1.53(2) .
C369 C370 1.386(19) .
C369 H369 0.9500 .
C370 H370 0.9500 .
C371 H37A 0.9800 .
C371 H37B 0.9800 .
C371 H37C 0.9800 .
C372 N57 1.260(17) .
C372 C373 1.429(19) .
C372 H372 0.9500 .
C373 N58 1.281(16) .
C373 C377 1.340(19) .
C374 N58 1.397(18) .
C374 C375 1.45(2) .
C374 H374 0.9500 .
C375 C376 1.28(2) .
C375 C378 1.50(2) .
C376 C377 1.42(2) .
C376 H376 0.9500 .
C377 H377 0.9500 .
C378 C379 1.36(2) .
C378 C382 1.425(18) .
C379 N59 1.309(17) .
C379 H379 0.9500 .
C380 C381 1.29(2) .
C380 N59 1.405(19) .
C380 C383 1.45(2) .
C381 C382 1.357(18) .
C381 H381 0.9500 .
C382 H382 0.9500 .
C383 N60 1.195(17) .
C383 H383 0.9500 .
C384 C385 1.29(2) .
C384 N60 1.444(18) .
C384 C389 1.46(2) .
C385 C386 1.42(2) .
C385 H385 0.9500 .
C386 C387 1.48(3) .
C386 H386 0.9500 .
C387 C388 1.43(2) .
C387 C390 1.46(2) .
C388 C389 1.252(19) .
C388 H388 0.9500 .
C389 H389 0.9500 .
C390 H39A 0.9800 .
C390 H39B 0.9800 .
C390 H39C 0.9800 .
C391 N61 1.064(19) .
C391 C392 1.50(2) .
C392 H39D 0.9800 .
C392 H39E 0.9800 .
C392 H39F 0.9800 .
C393 N62 1.19(4) .
C393 C394 1.518(12) .
C394 H39G 0.9800 .
C394 H39H 0.9800 .
C394 H39I 0.9800 .
N1 Fe1 1.955(14) .
N2 Fe1 1.972(16) .
N3 Fe2 1.918(13) .
N4 Fe2 2.030(13) .
N5 Fe1 1.968(14) .
N6 Fe1 1.905(14) .
N7 Fe5 1.984(12) .
N8 Fe5 2.016(13) .
N9 Fe1 1.975(13) .
N10 Fe1 1.956(13) .
N11 Fe6 1.941(12) .
N12 Fe6 1.926(13) .
N13 Fe2 1.989(13) .
N14 Fe2 1.950(12) .
N15 Fe3 1.959(12) .
N16 Fe3 1.965(12) .
N17 Fe2 1.979(13) .
N18 Fe2 1.955(12) .
N19 Fe7 1.960(13) .
N20 Fe7 1.959(15) .
N21 Fe3 1.956(12) .
N22 Fe3 1.939(12) .
N23 Fe4 1.960(11) .
N24 Fe4 1.977(11) .
N25 Fe3 1.942(12) .
N26 Fe3 1.957(12) .
N27 Fe8 1.958(13) .
N28 Fe8 1.955(13) .
N29 Fe4 1.976(11) .
N30 Fe4 2.036(12) .
N31 Fe5 1.961(12) .
N32 Fe5 1.995(11) .
N33 Fe4 1.989(11) .
N34 Fe4 1.969(11) .
N35 Fe9 1.949(11) .
N36 Fe9 1.939(11) .
N37 Fe5 1.937(11) .
N38 Fe5 1.959(11) .
N39 Fe10 1.970(12) .
N40 Fe10 1.995(12) .
N41 Fe6 1.942(12) .
N42 Fe6 1.951(13) .
N43 Fe7 1.950(12) .
N44 Fe7 1.973(14) .
N45 Fe6 1.977(14) .
N46 Fe6 1.993(13) .
N47 Fe10 1.949(13) .
N48 Fe10 1.998(12) .
N49 Fe7 2.005(12) .
N50 Fe7 1.939(12) .
N51 Fe8 1.931(14) .
N52 Fe8 1.988(12) .
N53 Fe8 2.010(12) .
N54 Fe8 2.014(12) .
N55 Fe9 1.977(12) .
N56 Fe9 2.023(11) .
N57 Fe9 1.981(11) .
N58 Fe9 1.976(12) .
N59 Fe10 2.048(12) .
N60 Fe10 1.969(12) .
O1 Cl2 1.477(16) .
O2 Cl2 1.468(14) .
O3 Cl2 1.387(17) .
O4 Cl2 1.401(16) .
O5 Cl3 1.466(15) .
O6 Cl3 1.38(2) .
O7 Cl3 1.494(14) .
O8 Cl3 1.449(14) .
O9 Cl4 1.446(12) .
O10 Cl4 1.438(14) .
O11 Cl4 1.443(14) .
O12 Cl4 1.404(12) .
O13 Cl5 1.415(18) .
O14 Cl5 1.372(14) .
O15 Cl5 1.412(15) .
O16 Cl5 1.468(14) .
O17 Cl6 1.455(13) .
O18 Cl6 1.458(12) .
O19 Cl6 1.470(13) .
O20 Cl6 1.497(14) .
O21 Cl7 1.47(3) .
O22 Cl7 1.63(2) .
O23 Cl7 1.48(2) .
O24 Cl7 1.597(16) .
O25 Cl8 1.55(2) .
O26 Cl8 1.29(3) .
O27 Cl8 1.497(15) .
O28 Cl8 1.27(2) .
O29 Cl9 1.45(2) .
O30 Cl9 1.53(2) .
O31 Cl9 1.31(2) .
O32 Cl9 1.483(15) .
O33 Cl10 1.554(18) .
O34 Cl10 1.51(3) .
O35 Cl10 1.62(2) .
O36 Cl10 1.53(3) .
O37 Cl11 1.475(13) .
O38 Cl11 1.395(12) .
O39 Cl11 1.48(2) .
O40 Cl11 1.46(2) .
O41 Cl12 1.367(18) .
O42 Cl12 1.314(18) .
O43 Cl12 1.379(18) .
O44 Cl12 1.305(18) .
O45 Cl13 1.499(18) .
O46 Cl13 1.61(4) .
Cl13 O45 1.499(18) 7
Cl13 O46 1.61(4) 7

loop_
_geom_torsion_atom_site_label_1
_geom_torsion_atom_site_label_2
_geom_torsion_atom_site_label_3
_geom_torsion_atom_site_label_4
_geom_torsion
C6 C1 C2 C3 0.0
N1 C1 C2 C3 -177.1(13)
C1 C2 C3 C4 0.0
C2 C3 C4 C5 0.0
C2 C3 C4 C7 173.2(16)
C3 C4 C5 C6 0.0
C7 C4 C5 C6 -173.8(15)
C4 C5 C6 C1 0.0
C2 C1 C6 C5 0.0
N1 C1 C6 C5 177.2(12)
N1 C8 C9 C13 165.0(17)
N1 C8 C9 N2 11(2)
N2 C10 C11 C12 -7(3)
N2 C10 C11 C14 -170.7(16)
C10 C11 C12 C13 9(3)
C14 C11 C12 C13 173.2(18)
C8 C9 C13 C12 -168.5(19)
N2 C9 C13 C12 -14(3)
C11 C12 C13 C9 2(3)
C12 C11 C14 C15 130(2)
C10 C11 C14 C15 -65(2)
C12 C11 C14 C18 -39(3)
C10 C11 C14 C18 125.8(19)
C11 C14 C15 N3 -174.6(15)
C18 C14 C15 N3 -5(2)
C19 C16 C17 C18 -178(2)
N3 C16 C17 C18 5(3)
C16 C17 C18 C14 -9(3)
C15 C14 C18 C17 9(3)
C11 C14 C18 C17 178.4(19)
C17 C16 C19 N4 -179.9(18)
N3 C16 C19 N4 -2(2)
C25 C20 C21 C22 0.0
N4 C20 C21 C22 -179.8(13)
C20 C21 C22 C23 0.0
C21 C22 C23 C24 0.0
C21 C22 C23 C26 -178.4(14)
C22 C23 C24 C25 0.0
C26 C23 C24 C25 178.4(14)
C23 C24 C25 C20 0.0
C21 C20 C25 C24 0.0
N4 C20 C25 C24 179.8(12)
C32 C27 C28 C29 -4(3)
N5 C27 C28 C29 175(2)
C27 C28 C29 C30 1(4)
C28 C29 C30 C31 -3(4)
C28 C29 C30 C33 -178(2)
C29 C30 C31 C32 7(4)
C33 C30 C31 C32 -177.2(17)
C28 C27 C32 C31 9(3)
N5 C27 C32 C31 -170.8(16)
C30 C31 C32 C27 -10(3)
N5 C34 C35 C39 -177.9(17)
N5 C34 C35 N6 -5(2)
N6 C36 C37 C38 7(3)
N6 C36 C37 C40 177.4(17)
C36 C37 C38 C39 -8(3)
C40 C37 C38 C39 -178.7(15)
N6 C35 C39 C38 -1(3)
C34 C35 C39 C38 170.8(17)
C37 C38 C39 C35 5(2)
C36 C37 C40 C44 134(2)
C38 C37 C40 C44 -56(2)
C36 C37 C40 C41 -39(3)
C38 C37 C40 C41 131.5(17)
C44 C40 C41 N7 6(3)
C37 C40 C41 N7 179.2(14)
N7 C42 C43 C44 -1(3)
C45 C42 C43 C44 -173.6(19)
C41 C40 C44 C43 -3(3)
C37 C40 C44 C43 -175.5(16)
C42 C43 C44 C40 0(3)
C43 C42 C45 N8 172(2)
N7 C42 C45 N8 -1(3)
C51 C46 C47 C48 7(3)
N8 C46 C47 C48 -166.8(16)
C46 C47 C48 C49 -10(3)
C47 C48 C49 C50 8(3)
C47 C48 C49 C52 -178.9(19)
C48 C49 C50 C51 -2(2)
C52 C49 C50 C51 -175.3(17)
C47 C46 C51 C50 -2(3)
N8 C46 C51 C50 171.9(15)
C49 C50 C51 C46 0(3)
C58 C53 C54 C55 0.0
N9 C53 C54 C55 179.4(13)
C53 C54 C55 C56 0.0
C54 C55 C56 C57 0.0
C54 C55 C56 C59 175(2)
C55 C56 C57 C58 0.0
C59 C56 C57 C58 -175.5(17)
C56 C57 C58 C53 0.0
C54 C53 C58 C57 0.0
N9 C53 C58 C57 -179.4(13)
N9 C60 C61 C65 -178.6(16)
N9 C60 C61 N10 -1(2)
N10 C62 C63 C66 -178.1(17)
N10 C62 C63 C64 -3(3)
C66 C63 C64 C65 175.7(16)
C62 C63 C64 C65 1(2)
C63 C64 C65 C61 3(3)
N10 C61 C65 C64 -6(3)
C60 C61 C65 C64 170.4(17)
C64 C63 C66 C67 -166.3(16)
C62 C63 C66 C67 8(2)
C64 C63 C66 C70 20(3)
C62 C63 C66 C70 -165.9(15)
C63 C66 C67 N11 -174.5(15)
C70 C66 C67 N11 0(2)
C71 C68 C69 C70 -178.5(17)
N11 C68 C69 C70 10(2)
C68 C69 C70 C66 -10(3)
C63 C66 C70 C69 178.5(16)
C67 C66 C70 C69 4(2)
C69 C68 C71 N12 -170.2(17)
N11 C68 C71 N12 1.3(19)
C77 C72 C73 C74 0.0
N12 C72 C73 C74 -175.9(7)
C72 C73 C74 C75 0.0
C73 C74 C75 C76 0.0
C73 C74 C75 C78 -177.9
C74 C75 C76 C77 0.0
C78 C75 C76 C77 177.3
C73 C72 C77 C76 0.0
N12 C72 C77 C76 176.1(6)
C75 C76 C77 C72 0.0
C84 C79 C80 C81 0.0
N13 C79 C80 C81 -172.9(13)
C79 C80 C81 C82 0.0
C80 C81 C82 C83 0.0
C80 C81 C82 C85 -175.8(19)
C81 C82 C83 C84 0.0
C85 C82 C83 C84 175.9(19)
C82 C83 C84 C79 0.0
C80 C79 C84 C83 0.0
N13 C79 C84 C83 173.1(13)
N13 C86 C87 N14 0(2)
N13 C86 C87 C91 174.0(15)
N14 C88 C89 C90 -4(2)
N14 C88 C89 C92 -178.1(14)
C88 C89 C90 C91 4(3)
C92 C89 C90 C91 178.9(17)
C89 C90 C91 C87 -1(3)
N14 C87 C91 C90 -4(2)
C86 C87 C91 C90 -178.0(17)
C90 C89 C92 C93 136.2(18)
C88 C89 C92 C93 -49(2)
C90 C89 C92 C96 -51(2)
C88 C89 C92 C96 123.4(17)
C96 C92 C93 N15 8(2)
C89 C92 C93 N15 -178.7(14)
N15 C94 C95 C96 -1(2)
C97 C94 C95 C96 179.5(15)
C94 C95 C96 C92 0(3)
C93 C92 C96 C95 -4(2)
C89 C92 C96 C95 -176.8(15)
C95 C94 C97 N16 179.7(15)
N15 C94 C97 N16 0(2)
N16 C98 C99 C100 -176.5(16)
C103 C98 C99 C100 3(2)
C98 C99 C100 C101 0(3)
C99 C100 C101 C102 -1(3)
C99 C100 C101 C104 174(2)
C100 C101 C102 C103 -1(3)
C104 C101 C102 C103 -176.5(18)
C101 C102 C103 C98 4(3)
N16 C98 C103 C102 174.7(16)
C99 C98 C103 C102 -5(2)
C110 C105 C106 C107 0.0
N17 C105 C106 C107 -179.7(12)
C105 C106 C107 C108 0.0
C106 C107 C108 C109 0.0
C106 C107 C108 C111 176.7(15)
C107 C108 C109 C110 0.0
C111 C108 C109 C110 -176.4(16)
C108 C109 C110 C105 0.0
C106 C105 C110 C109 0.0
N17 C105 C110 C109 179.7(12)
N17 C112 C113 C117 -179.6(15)
N17 C112 C113 N18 1.3(18)
N18 C114 C115 C116 4(2)
N18 C114 C115 C118 -178.2(12)
C114 C115 C116 C117 1(2)
C118 C115 C116 C117 -175.7(13)
C115 C116 C117 C113 -3(2)
N18 C113 C117 C116 0(2)
C112 C113 C117 C116 -179.5(14)
C116 C115 C118 C122 11(2)
C114 C115 C118 C122 -166.3(13)
C116 C115 C118 C119 -164.9(14)
C114 C115 C118 C119 18(2)
C122 C118 C119 N19 4(2)
C115 C118 C119 N19 -179.5(13)
N19 C120 C121 C122 -15(3)
C123 C120 C121 C122 -178.4(14)
C120 C121 C122 C118 6(2)
C119 C118 C122 C121 -2(2)
C115 C118 C122 C121 -177.5(13)
C121 C120 C123 N20 179.0(15)
N19 C120 C123 N20 12(2)
C129 C124 C125 C126 0.0
N20 C124 C125 C126 178.9(14)
C124 C125 C126 C127 0.0
C125 C126 C127 C128 0.0
C125 C126 C127 C130 -179.9(7)
C126 C127 C128 C129 0.0
C130 C127 C128 C129 179.9(7)
C127 C128 C129 C124 0.0
C125 C124 C129 C128 0.0
N20 C124 C129 C128 -178.5(18)
C136 C131 C132 C133 -3(3)
N21 C131 C132 C133 -176.2(13)
C131 C132 C133 C134 5(2)
C132 C133 C134 C135 0(3)
C132 C133 C134 C137 176.2(15)
C133 C134 C135 C136 -6(3)
C137 C134 C135 C136 177.8(15)
C132 C131 C136 C135 -3(3)
N21 C131 C136 C135 170.2(13)
C134 C135 C136 C131 7(2)
N21 C138 C139 C143 179.9(16)
N21 C138 C139 N22 2.8(19)
N22 C140 C141 C142 4(3)
N22 C140 C141 C144 -174.3(15)
C140 C141 C142 C143 -4(3)
C144 C141 C142 C143 174.4(15)
N22 C139 C143 C142 -6(3)
C138 C139 C143 C142 177.6(15)
C141 C142 C143 C139 5(3)
C142 C141 C144 C145 131.3(18)
C140 C141 C144 C145 -50(2)
C142 C141 C144 C148 -43(2)
C140 C141 C144 C148 136.1(17)
C148 C144 C145 N23 -1(2)
C141 C144 C145 N23 -174.3(14)
N23 C146 C147 C148 -10(2)
C149 C146 C147 C148 -179.9(15)
C145 C144 C148 C147 4(2)
C141 C144 C148 C147 177.9(14)
C146 C147 C148 C144 1(2)
C147 C146 C149 N24 173.2(15)
N23 C146 C149 N24 2(2)
C155 C150 C151 C152 -2(3)
N24 C150 C151 C152 -171.2(14)
C150 C151 C152 C153 3(2)
C151 C152 C153 C154 -2(3)
C151 C152 C153 C156 176.4(14)
C152 C153 C154 C155 1(3)
C156 C153 C154 C155 -177.8(14)
C151 C150 C155 C154 0(2)
N24 C150 C155 C154 170.3(13)
C153 C154 C155 C150 0(3)
C162 C157 C158 C159 0.0
N25 C157 C158 C159 -175.4(15)
C157 C158 C159 C160 0.0
C158 C159 C160 C161 0.0
C158 C159 C160 C163 178(2)
C159 C160 C161 C162 0.0
C163 C160 C161 C162 -178(2)
C160 C161 C162 C157 0.0
C158 C157 C162 C161 0.0
N25 C157 C162 C161 175.4(15)
N25 C164 C165 C169 -174.1(17)
N25 C164 C165 N26 8(2)
N26 C166 C167 C168 0(2)
N26 C166 C167 C170 179.8(14)
C166 C167 C168 C169 1(2)
C170 C167 C168 C169 -178.4(14)
C167 C168 C169 C165 -3(2)
N26 C165 C169 C168 3(3)
C164 C165 C169 C168 -174.2(16)
C166 C167 C170 C174 -167.5(15)
C168 C167 C170 C174 12(2)
C166 C167 C170 C171 14(2)
C168 C167 C170 C171 -166.6(14)
C174 C170 C171 N27 3(2)
C167 C170 C171 N27 -178.6(14)
C175 C172 C173 C174 178.0(17)
N27 C172 C173 C174 -7(2)
C172 C173 C174 C170 4(3)
C167 C170 C174 C173 -179.7(15)
C171 C170 C174 C173 -1(2)
C173 C172 C175 N28 177.0(15)
N27 C172 C175 N28 2(2)
C181 C176 C177 C178 0.0
N28 C176 C177 C178 -179.8(19)
C176 C177 C178 C179 0.0
C177 C178 C179 C180 0.0
C177 C178 C179 C182 -180(2)
C178 C179 C180 C181 0.0
C182 C179 C180 C181 180(2)
C179 C180 C181 C176 0.0
C177 C176 C181 C180 0.0
N28 C176 C181 C180 180(2)
C188 C183 C184 C185 7(2)
N29 C183 C184 C185 -174.2(13)
C183 C184 C185 C186 -5(2)
C184 C185 C186 C187 -1(2)
C184 C185 C186 C189 -178.2(16)
C185 C186 C187 C188 5(3)
C189 C186 C187 C188 -177.8(17)
C184 C183 C188 C187 -3(2)
N29 C183 C188 C187 178.1(13)
C186 C187 C188 C183 -3(3)
N29 C190 C191 N30 -2.6(19)
N29 C190 C191 C195 -179.3(14)
N30 C192 C193 C196 -171.8(14)
N30 C192 C193 C194 5(2)
C192 C193 C194 C195 -1(2)
C196 C193 C194 C195 176.3(14)
C193 C194 C195 C191 -4(2)
N30 C191 C195 C194 5(2)
C190 C191 C195 C194 -178.2(14)
C192 C193 C196 C200 128.1(18)
C194 C193 C196 C200 -49(2)
C192 C193 C196 C197 -55(2)
C194 C193 C196 C197 128.5(15)
C200 C196 C197 N31 -4(2)
C193 C196 C197 N31 178.8(13)
N31 C198 C199 C200 7(2)
C201 C198 C199 C200 175.3(15)
C198 C199 C200 C196 -10(2)
C197 C196 C200 C199 8(2)
C193 C196 C200 C199 -174.5(15)
N31 C198 C201 N32 -9(2)
C199 C198 C201 N32 -178.1(15)
N32 C202 C203 C204 -175.8(14)
C207 C202 C203 C204 4(2)
C202 C203 C204 C205 2(2)
C203 C204 C205 C206 -5(3)
C203 C204 C205 C208 179.5(16)
C204 C205 C206 C207 0(3)
C208 C205 C206 C207 176.2(17)
C205 C206 C207 C202 5(3)
C203 C202 C207 C206 -8(2)
N32 C202 C207 C206 172.3(14)
N33 C209 C210 C211 -176.7(15)
C214 C209 C210 C211 2(2)
C209 C210 C211 C212 3(3)
C210 C211 C212 C213 -10(2)
C210 C211 C212 C215 177.6(16)
C211 C212 C213 C214 12(3)
C215 C212 C213 C214 -176.7(17)
C212 C213 C214 C209 -6(3)
N33 C209 C214 C213 177.7(14)
C210 C209 C214 C213 -1(2)
N33 C216 C217 C221 -174.2(15)
N33 C216 C217 N34 1.1(18)
N34 C218 C219 C222 173.1(14)
N34 C218 C219 C220 -3(2)
C218 C219 C220 C221 5.9(19)
C222 C219 C220 C221 -170.7(13)
C219 C220 C221 C217 -6(2)
N34 C217 C221 C220 2(2)
C216 C217 C221 C220 177.0(14)
C218 C219 C222 C226 -170.8(15)
C220 C219 C222 C226 5(2)
C218 C219 C222 C223 22(2)
C220 C219 C222 C223 -162.1(13)
C226 C222 C223 N35 13(2)
C219 C222 C223 N35 -178.5(12)
N35 C224 C225 C226 -4(2)
C227 C224 C225 C226 178.6(15)
C224 C225 C226 C222 4(2)
C219 C222 C226 C225 -175.0(14)
C223 C222 C226 C225 -7(2)
N35 C224 C227 N36 5(2)
C225 C224 C227 N36 -177.9(14)
C233 C228 C229 C230 -6(3)
N36 C228 C229 C230 174.2(14)
C228 C229 C230 C231 10(3)
C229 C230 C231 C232 -9(3)
C229 C230 C231 C234 174.1(18)
C230 C231 C232 C233 2(3)
C234 C231 C232 C233 178.9(18)
C229 C228 C233 C232 -1(3)
N36 C228 C233 C232 179.0(14)
C231 C232 C233 C228 3(3)
C240 C235 C236 C237 1(2)
N37 C235 C236 C237 -178.4(14)
C235 C236 C237 C238 -1(3)
C236 C237 C238 C239 -1(3)
C236 C237 C238 C241 -179.1(19)
C237 C238 C239 C240 3(3)
C241 C238 C239 C240 -178.5(16)
C236 C235 C240 C239 1(3)
N37 C235 C240 C239 -179.4(14)
C238 C239 C240 C235 -3(2)
N37 C242 C243 N38 6(2)
N37 C242 C243 C247 -173.1(14)
N38 C244 C245 C246 9(2)
N38 C244 C245 C248 -175.5(14)
C248 C245 C246 C247 178.1(14)
C244 C245 C246 C247 -7(2)
C245 C246 C247 C243 5(2)
N38 C243 C247 C246 -4(2)
C242 C243 C247 C246 175.0(14)
C246 C245 C248 C249 -171.1(14)
C244 C245 C248 C249 14(2)
C246 C245 C248 C252 10(2)
C244 C245 C248 C252 -164.6(14)
C252 C248 C249 N39 -6(2)
C245 C248 C249 N39 174.9(15)
C253 C250 C251 C252 171.8(14)
N39 C250 C251 C252 -2(2)
C249 C248 C252 C251 5(2)
C245 C248 C252 C251 -176.0(13)
C250 C251 C252 C248 -1(2)
C251 C250 C253 N40 -177.0(15)
N39 C250 C253 N40 -3.0(19)
N40 C254 C255 C256 -174.6(14)
C259 C254 C255 C256 0(2)
C254 C255 C256 C257 0(3)
C255 C256 C257 C258 -2(3)
C255 C256 C257 C260 179.7(15)
C256 C257 C258 C259 4(3)
C260 C257 C258 C259 -177.4(16)
C257 C258 C259 C254 -4(3)
C255 C254 C259 C258 2(2)
N40 C254 C259 C258 176.7(15)
N41 C261 C262 C263 -176.0(16)
C266 C261 C262 C263 -6(3)
C261 C262 C263 C264 11(3)
C262 C263 C264 C265 -14(3)
C262 C263 C264 C267 -179.1(17)
C263 C264 C265 C266 12(3)
C267 C264 C265 C266 177.0(19)
C264 C265 C266 C261 -5(3)
C262 C261 C266 C265 2(3)
N41 C261 C266 C265 172.7(17)
N41 C268 C269 C273 -177.5(16)
N41 C268 C269 N42 0(2)
N42 C270 C271 C272 4(2)
N42 C270 C271 C274 178.3(14)
C270 C271 C272 C273 0(3)
C274 C271 C272 C273 -173.9(16)
C268 C269 C273 C272 179.7(16)
N42 C269 C273 C272 2(3)
C271 C272 C273 C269 -3(3)
C272 C271 C274 C275 123(2)
C270 C271 C274 C275 -52(2)
C272 C271 C274 C278 -55(2)
C270 C271 C274 C278 130.1(17)
C278 C274 C275 N43 4(3)
C271 C274 C275 N43 -174.0(15)
N43 C276 C277 C278 0(3)
C279 C276 C277 C278 -177.5(17)
C275 C274 C278 C277 -2(3)
C271 C274 C278 C277 175.7(16)
C276 C277 C278 C274 0(3)
C277 C276 C279 N44 175.2(16)
N43 C276 C279 N44 -3(2)
C285 C280 C281 C282 -11(3)
N44 C280 C281 C282 167.7(14)
C280 C281 C282 C283 7(3)
C281 C282 C283 C284 3(3)
C281 C282 C283 C286 -178.3(18)
C282 C283 C284 C285 -10(3)
C286 C283 C284 C285 171.6(17)
C281 C280 C285 C284 4(3)
N44 C280 C285 C284 -173.9(16)
C283 C284 C285 C280 6(3)
N45 C287 C288 C289 -174.1(19)
C292 C287 C288 C289 3(3)
C287 C288 C289 C290 1(4)
C288 C289 C290 C291 -8(3)
C288 C289 C290 C293 173(2)
C289 C290 C291 C292 13(3)
C293 C290 C291 C292 -168(2)
C290 C291 C292 C287 -10(3)
C288 C287 C292 C291 2(3)
N45 C287 C292 C291 178.9(16)
N45 C294 C295 C299 179.5(19)
N45 C294 C295 N46 1(2)
N46 C296 C297 C298 -2(2)
N46 C296 C297 C300 -178.9(14)
C300 C297 C298 C299 173.2(17)
C296 C297 C298 C299 -4(3)
C294 C295 C299 C298 176.7(19)
N46 C295 C299 C298 -4(3)
C297 C298 C299 C295 7(3)
C298 C297 C300 C301 124(2)
C296 C297 C300 C301 -60(2)
C298 C297 C300 C304 -47(3)
C296 C297 C300 C304 129.3(17)
C304 C300 C301 N47 1(2)
C297 C300 C301 N47 -170.6(15)
C305 C302 C303 C304 -178.9(17)
N47 C302 C303 C304 -4(3)
C302 C303 C304 C300 -3(3)
C301 C300 C304 C303 4(2)
C297 C300 C304 C303 175.9(15)
C303 C302 C305 N48 -179.8(17)
N47 C302 C305 N48 5(2)
C311 C306 C307 C308 -3(3)
N48 C306 C307 C308 -177.2(13)
C306 C307 C308 C309 0(2)
C307 C308 C309 C310 -2(3)
C307 C308 C309 C312 -175.8(16)
C308 C309 C310 C311 8(3)
C312 C309 C310 C311 -179.0(19)
C309 C310 C311 C306 -10(3)
C307 C306 C311 C310 8(3)
N48 C306 C311 C310 -177.7(15)
C318 C313 C314 C315 -2(3)
N49 C313 C314 C315 -173.2(14)
C313 C314 C315 C316 -1(3)
C314 C315 C316 C317 -1(3)
C314 C315 C316 C319 -179.1(16)
C315 C316 C317 C318 6(3)
C319 C316 C317 C318 -175.1(17)
C316 C317 C318 C313 -9(3)
C314 C313 C318 C317 7(2)
N49 C313 C318 C317 178.5(14)
N49 C320 C321 N50 -8(2)
N49 C320 C321 C325 174.3(14)
N50 C322 C323 C324 3(2)
N50 C322 C323 C326 -172.6(15)
C326 C323 C324 C325 173.5(16)
C322 C323 C324 C325 -2(2)
N50 C321 C325 C324 -7(2)
C320 C321 C325 C324 170.8(15)
C323 C324 C325 C321 4(2)
C324 C323 C326 C330 -42(3)
C322 C323 C326 C330 133.4(18)
C324 C323 C326 C327 129.2(17)
C322 C323 C326 C327 -56(2)
C323 C326 C327 N51 -174.0(15)
C330 C326 C327 N51 -2(2)
N51 C328 C329 C330 -3(3)
C331 C328 C329 C330 -176.6(16)
C328 C329 C330 C326 -4(3)
C323 C326 C330 C329 177.6(18)
C327 C326 C330 C329 6(3)
C329 C328 C331 N52 174.7(15)
N51 C328 C331 N52 1(2)
C337 C332 C333 C334 0.0
N52 C332 C333 C334 -175.6(13)
C332 C333 C334 C335 0.0
C333 C334 C335 C336 0.0
C333 C334 C335 C338 -170.0(15)
C334 C335 C336 C337 0.0
C338 C335 C336 C337 170.1(15)
C335 C336 C337 C332 0.0
C333 C332 C337 C336 0.0
N52 C332 C337 C336 175.6(13)
C344 C339 C340 C341 2(2)
N53 C339 C340 C341 -173.6(14)
C339 C340 C341 C342 6(3)
C340 C341 C342 C343 -6(3)
C340 C341 C342 C345 169.6(17)
C341 C342 C343 C344 -3(3)
C345 C342 C343 C344 -178.6(19)
N53 C339 C344 C343 164.3(19)
C340 C339 C344 C343 -11(3)
C342 C343 C344 C339 12(3)
N53 C346 C347 N54 1(2)
N53 C346 C347 C351 -175.8(19)
N54 C348 C349 C350 8(2)
N54 C348 C349 C352 -178.8(14)
C348 C349 C350 C351 -7(3)
C352 C349 C350 C351 -179.8(17)
N54 C347 C351 C350 -3(3)
C346 C347 C351 C350 173.6(18)
C349 C350 C351 C347 4(3)
C350 C349 C352 C353 120(2)
C348 C349 C352 C353 -54(2)
C350 C349 C352 C356 -56(2)
C348 C349 C352 C356 130.2(18)
C356 C352 C353 N55 0(3)
C349 C352 C353 N55 -175.7(15)
N55 C354 C355 C356 -17(3)
C357 C354 C355 C356 177.7(17)
C354 C355 C356 C352 14(3)
C353 C352 C356 C355 -6(3)
C349 C352 C356 C355 170.3(16)
C355 C354 C357 N56 176.4(18)
N55 C354 C357 N56 10(2)
C363 C358 C359 C360 7(3)
N56 C358 C359 C360 -177.9(14)
C358 C359 C360 C361 -3(3)
C359 C360 C361 C362 -2(3)
C359 C360 C361 C364 -178.5(19)
C360 C361 C362 C363 3(3)
C364 C361 C362 C363 -179.8(17)
C359 C358 C363 C362 -6(2)
N56 C358 C363 C362 179.3(13)
C361 C362 C363 C358 1(2)
C370 C365 C366 C367 1(2)
N57 C365 C366 C367 179.7(16)
C365 C366 C367 C368 -5(3)
C366 C367 C368 C369 7(3)
C366 C367 C368 C371 178.1(17)
C367 C368 C369 C370 -5(2)
C371 C368 C369 C370 -176.0(15)
N57 C365 C370 C369 -177.7(14)
C366 C365 C370 C369 1(2)
C368 C369 C370 C365 1(2)
N57 C372 C373 N58 -1(2)
N57 C372 C373 C377 179.3(15)
N58 C374 C375 C376 -5(2)
N58 C374 C375 C378 -177.6(13)
C374 C375 C376 C377 12(3)
C378 C375 C376 C377 -176.9(15)
N58 C373 C377 C376 1(2)
C372 C373 C377 C376 -178.9(15)
C375 C376 C377 C373 -10(3)
C376 C375 C378 C379 128(2)
C374 C375 C378 C379 -60(2)
C376 C375 C378 C382 -37(2)
C374 C375 C378 C382 134.9(14)
C382 C378 C379 N59 -3(2)
C375 C378 C379 N59 -168.4(14)
N59 C380 C381 C382 -2(3)
C383 C380 C381 C382 179.4(16)
C380 C381 C382 C378 -1(2)
C379 C378 C382 C381 3(2)
C375 C378 C382 C381 169.1(14)
C381 C380 C383 N60 175.4(18)
N59 C380 C383 N60 -3(2)
N60 C384 C385 C386 -168.2(15)
C389 C384 C385 C386 6(3)
C384 C385 C386 C387 -14(3)
C385 C386 C387 C388 16(3)
C385 C386 C387 C390 -173.3(17)
C390 C387 C388 C389 177.7(19)
C386 C387 C388 C389 -13(3)
C387 C388 C389 C384 6(3)
C385 C384 C389 C388 -2(3)
N60 C384 C389 C388 172.6(15)
C9 C8 N1 C1 175.8(14)
C9 C8 N1 Fe1 -13(2)
C2 C1 N1 C8 -132.3(12)
C6 C1 N1 C8 50.5(16)
C2 C1 N1 Fe1 57.2(14)
C6 C1 N1 Fe1 -120.0(10)
C11 C10 N2 C9 -7(3)
C11 C10 N2 Fe1 169.6(13)
C8 C9 N2 C10 172.5(17)
C13 C9 N2 C10 17(3)
C8 C9 N2 Fe1 -5(2)
C13 C9 N2 Fe1 -159.9(14)
C17 C16 N3 C15 0(3)
C19 C16 N3 C15 -177.6(14)
C17 C16 N3 Fe2 -170.3(17)
C19 C16 N3 Fe2 12.1(19)
C14 C15 N3 C16 0(2)
C14 C15 N3 Fe2 169.6(13)
C16 C19 N4 C20 -179.9(15)
C16 C19 N4 Fe2 -8(2)
C21 C20 N4 C19 -139.3(13)
C25 C20 N4 C19 40.8(18)
C21 C20 N4 Fe2 49.7(15)
C25 C20 N4 Fe2 -130.1(9)
C35 C34 N5 C27 -174.4(14)
C35 C34 N5 Fe1 -9.5(19)
C32 C27 N5 C34 -133.1(19)
C28 C27 N5 C34 47(2)
C32 C27 N5 Fe1 64(2)
C28 C27 N5 Fe1 -115.8(17)
C37 C36 N6 C35 -3(3)
C37 C36 N6 Fe1 163.0(16)
C39 C35 N6 C36 -1(2)
C34 C35 N6 C36 -173.6(14)
C39 C35 N6 Fe1 -169.4(14)
C34 C35 N6 Fe1 17.7(16)
C40 C41 N7 C42 -7(2)
C40 C41 N7 Fe5 167.1(12)
C43 C42 N7 C41 4(3)
C45 C42 N7 C41 178.9(14)
C43 C42 N7 Fe5 -170.5(15)
C45 C42 N7 Fe5 4.2(18)
C42 C45 N8 C46 -172.8(16)
C42 C45 N8 Fe5 -2(2)
C51 C46 N8 C45 54(2)
C47 C46 N8 C45 -131.5(19)
C51 C46 N8 Fe5 -115.1(15)
C47 C46 N8 Fe5 59(2)
C61 C60 N9 C53 177.6(15)
C61 C60 N9 Fe1 -3(2)
C54 C53 N9 C60 116.3(15)
C58 C53 N9 C60 -64.3(17)
C54 C53 N9 Fe1 -63.0(15)
C58 C53 N9 Fe1 116.5(12)
C63 C62 N10 C61 1(3)
C63 C62 N10 Fe1 -176.7(12)
C65 C61 N10 C62 5(2)
C60 C61 N10 C62 -172.6(16)
C65 C61 N10 Fe1 -177.6(14)
C60 C61 N10 Fe1 5.3(19)
C66 C67 N11 C68 2(2)
C66 C67 N11 Fe6 -179.3(11)
C71 C68 N11 C67 -179.7(13)
C69 C68 N11 C67 -7(2)
C71 C68 N11 Fe6 1.4(15)
C69 C68 N11 Fe6 174.4(12)
C68 C71 N12 C72 -172.2(10)
C68 C71 N12 Fe6 -3.3(17)
C77 C72 N12 C71 91.5(11)
C73 C72 N12 C71 -92.6(11)
C77 C72 N12 Fe6 -74.9(11)
C73 C72 N12 Fe6 101.1(10)
C87 C86 N13 C79 -178.7(14)
C87 C86 N13 Fe2 -4.5(19)
C80 C79 N13 C86 -130.5(14)
C84 C79 N13 C86 56.5(17)
C80 C79 N13 Fe2 56.2(15)
C84 C79 N13 Fe2 -116.8(11)
C89 C88 N14 C87 -1(2)
C89 C88 N14 Fe2 172.1(11)
C86 C87 N14 C88 179.5(14)
C91 C87 N14 C88 5(2)
C86 C87 N14 Fe2 5.2(16)
C91 C87 N14 Fe2 -169.5(12)
C95 C94 N15 C93 6(2)
C97 C94 N15 C93 -174.8(13)
C95 C94 N15 Fe3 -169.3(12)
C97 C94 N15 Fe3 9.9(17)
C92 C93 N15 C94 -10(2)
C92 C93 N15 Fe3 165.3(12)
C94 C97 N16 C98 -175.8(13)
C94 C97 N16 Fe3 -10.4(18)
C103 C98 N16 C97 44(2)
C99 C98 N16 C97 -137.0(15)
C103 C98 N16 Fe3 -119.5(15)
C99 C98 N16 Fe3 59.9(19)
C113 C112 N17 C105 -175.7(11)
C113 C112 N17 Fe2 1.1(17)
C106 C105 N17 C112 102.6(13)
C110 C105 N17 C112 -77.1(14)
C106 C105 N17 Fe2 -73.8(13)
C110 C105 N17 Fe2 106.4(11)
C115 C114 N18 C113 -8.2(19)
C115 C114 N18 Fe2 -178.4(10)
C117 C113 N18 C114 6(2)
C112 C113 N18 C114 -174.5(12)
C117 C113 N18 Fe2 177.7(11)
C112 C113 N18 Fe2 -3.1(15)
C118 C119 N19 C120 -11(2)
C118 C119 N19 Fe7 -179.4(10)
C121 C120 N19 C119 17(2)
C123 C120 N19 C119 -177.4(13)
C121 C120 N19 Fe7 -173.1(14)
C123 C120 N19 Fe7 -7.7(17)
C120 C123 N20 C124 -172.9(16)
C120 C123 N20 Fe7 -11.3(19)
C125 C124 N20 C123 -94.4(17)
C129 C124 N20 C123 84(2)
C125 C124 N20 Fe7 107.5(15)
C129 C124 N20 Fe7 -74(2)
C139 C138 N21 C131 -174.5(12)
C139 C138 N21 Fe3 -10.3(17)
C132 C131 N21 C138 -137.6(16)
C136 C131 N21 C138 48.7(19)
C132 C131 N21 Fe3 59.1(18)
C136 C131 N21 Fe3 -114.6(14)
C141 C140 N22 C139 -4(2)
C141 C140 N22 Fe3 171.7(12)
C143 C139 N22 C140 5(2)
C138 C139 N22 C140 -177.7(13)
C143 C139 N22 Fe3 -171.2(15)
C138 C139 N22 Fe3 5.7(16)
C144 C145 N23 C146 -8(2)
C144 C145 N23 Fe4 167.2(11)
C147 C146 N23 C145 14(2)
C149 C146 N23 C145 -175.2(13)
C147 C146 N23 Fe4 -162.4(12)
C149 C146 N23 Fe4 8.9(15)
C146 C149 N24 C150 177.6(13)
C146 C149 N24 Fe4 -12.0(17)
C151 C150 N24 C149 -132.9(16)
C155 C150 N24 C149 57.3(18)
C151 C150 N24 Fe4 58.6(19)
C155 C150 N24 Fe4 -111.2(14)
C165 C164 N25 C157 -174.1(15)
C165 C164 N25 Fe3 -8.4(19)
C158 C157 N25 C164 -97.3(16)
C162 C157 N25 C164 87.3(16)
C158 C157 N25 Fe3 98.8(14)
C162 C157 N25 Fe3 -76.6(15)
C167 C166 N26 C165 0(2)
C167 C166 N26 Fe3 -179.7(11)
C169 C165 N26 C166 -2(2)
C164 C165 N26 C166 176.2(13)
C169 C165 N26 Fe3 178.0(13)
C164 C165 N26 Fe3 -4.1(17)
C170 C171 N27 C172 -6(2)
C170 C171 N27 Fe8 179.8(11)
C175 C172 N27 C171 -176.4(15)
C173 C172 N27 C171 8.0(19)
C175 C172 N27 Fe8 -1.5(18)
C173 C172 N27 Fe8 -177.1(11)
C172 C175 N28 C176 177.6(19)
C172 C175 N28 Fe8 -2(2)
C177 C176 N28 C175 115.5(17)
C181 C176 N28 C175 -64(2)
C177 C176 N28 Fe8 -65(2)
C181 C176 N28 Fe8 114.8(16)
C191 C190 N29 C183 -173.1(12)
C191 C190 N29 Fe4 -8.9(16)
C184 C183 N29 C190 -132.7(15)
C188 C183 N29 C190 46.1(18)
C184 C183 N29 Fe4 65.1(16)
C188 C183 N29 Fe4 -116.1(13)
C193 C192 N30 C191 -4(2)
C193 C192 N30 Fe4 164.9(11)
C195 C191 N30 C192 -1(2)
C190 C191 N30 C192 -177.6(13)
C195 C191 N30 Fe4 -171.3(12)
C190 C191 N30 Fe4 12.0(16)
C199 C198 N31 C197 -3(2)
C201 C198 N31 C197 -172.9(12)
C199 C198 N31 Fe5 -170.6(12)
C201 C198 N31 Fe5 19.8(16)
C196 C197 N31 C198 2(2)
C196 C197 N31 Fe5 167.2(11)
C198 C201 N32 C202 -173.9(13)
C198 C201 N32 Fe5 -6.3(17)
C203 C202 N32 C201 -136.3(15)
C207 C202 N32 C201 44(2)
C203 C202 N32 Fe5 58.5(18)
C207 C202 N32 Fe5 -121.3(14)
C217 C216 N33 C209 179.5(13)
C217 C216 N33 Fe4 -5.3(16)
C210 C209 N33 C216 -66.0(19)
C214 C209 N33 C216 115.2(17)
C210 C209 N33 Fe4 119.3(14)
C214 C209 N33 Fe4 -59.5(19)
C219 C218 N34 C217 0(2)
C219 C218 N34 Fe4 -178.2(12)
C221 C217 N34 C218 1(2)
C216 C217 N34 C218 -174.5(12)
C221 C217 N34 Fe4 179.5(11)
C216 C217 N34 Fe4 3.6(16)
C227 C224 N35 C223 -173.6(13)
C225 C224 N35 C223 9(2)
C227 C224 N35 Fe9 -3.1(16)
C225 C224 N35 Fe9 179.4(11)
C222 C223 N35 C224 -13.4(19)
C222 C223 N35 Fe9 177.0(10)
C224 C227 N36 C228 -180.0(12)
C224 C227 N36 Fe9 -4.2(18)
C233 C228 N36 C227 -82.8(19)
C229 C228 N36 C227 97.2(17)
C233 C228 N36 Fe9 102.0(16)
C229 C228 N36 Fe9 -78.0(17)
C243 C242 N37 C235 -175.6(13)
C243 C242 N37 Fe5 -5.8(18)
C240 C235 N37 C242 -88.1(18)
C236 C235 N37 C242 91.4(18)
C240 C235 N37 Fe5 104.1(15)
C236 C235 N37 Fe5 -76.4(17)
C245 C244 N38 C243 -9(2)
C245 C244 N38 Fe5 -178.2(11)
C242 C243 N38 C244 -173.4(13)
C247 C243 N38 C244 5.4(19)
C242 C243 N38 Fe5 -2.7(15)
C247 C243 N38 Fe5 176.1(10)
C248 C249 N39 C250 3(2)
C248 C249 N39 Fe10 -176.9(11)
C251 C250 N39 C249 1(2)
C253 C250 N39 C249 -173.2(13)
C251 C250 N39 Fe10 -178.7(11)
C253 C250 N39 Fe10 6.6(15)
C250 C253 N40 C254 179.5(13)
C250 C253 N40 Fe10 -2.2(17)
C255 C254 N40 C253 -61.7(19)
C259 C254 N40 C253 123.9(16)
C255 C254 N40 Fe10 120.2(14)
C259 C254 N40 Fe10 -54.2(19)
C269 C268 N41 C261 -179.7(14)
C269 C268 N41 Fe6 -10.5(19)
C262 C261 N41 C268 -138.7(16)
C266 C261 N41 C268 52(2)
C262 C261 N41 Fe6 54(2)
C266 C261 N41 Fe6 -115.9(16)
C271 C270 N42 C269 -5(2)
C271 C270 N42 Fe6 168.3(11)
C273 C269 N42 C270 2(2)
C268 C269 N42 C270 -175.9(13)
C273 C269 N42 Fe6 -172.2(15)
C268 C269 N42 Fe6 10.1(17)
C274 C275 N43 C276 -3(2)
C274 C275 N43 Fe7 166.9(13)
C277 C276 N43 C275 1(2)
C279 C276 N43 C275 179.1(13)
C277 C276 N43 Fe7 -170.9(14)
C279 C276 N43 Fe7 6.9(16)
C276 C279 N44 C280 -171.4(14)
C276 C279 N44 Fe7 -2.9(18)
C285 C280 N44 C279 -129.9(19)
C281 C280 N44 C279 52(2)
C285 C280 N44 Fe7 63(2)
C281 C280 N44 Fe7 -115.7(16)
C295 C294 N45 C287 -177.0(15)
C295 C294 N45 Fe6 -7(2)
C288 C287 N45 C294 -131.8(19)
C292 C287 N45 C294 51(2)
C288 C287 N45 Fe6 59(2)
C292 C287 N45 Fe6 -117.7(15)
C297 C296 N46 C295 4(2)
C297 C296 N46 Fe6 175.1(11)
C299 C295 N46 C296 -1(2)
C294 C295 N46 C296 178.0(15)
C299 C295 N46 Fe6 -173.0(14)
C294 C295 N46 Fe6 6.1(18)
C300 C301 N47 C302 -7(2)
C300 C301 N47 Fe10 170.9(11)
C303 C302 N47 C301 9(2)
C305 C302 N47 C301 -175.2(14)
C303 C302 N47 Fe10 -169.6(13)
C305 C302 N47 Fe10 6.2(16)
C302 C305 N48 C306 179.9(14)
C302 C305 N48 Fe10 -13.4(19)
C307 C306 N48 C305 -138.1(16)
C311 C306 N48 C305 47(2)
C307 C306 N48 Fe10 57.8(19)
C311 C306 N48 Fe10 -116.6(14)
C321 C320 N49 C313 -178.0(13)
C321 C320 N49 Fe7 -1.4(16)
C314 C313 N49 C320 -133.9(16)
C318 C313 N49 C320 54.5(18)
C314 C313 N49 Fe7 50(2)
C318 C313 N49 Fe7 -121.4(13)
C323 C322 N50 C321 -6(2)
C323 C322 N50 Fe7 170.6(11)
C325 C321 N50 C322 8(2)
C320 C321 N50 C322 -170.3(13)
C325 C321 N50 Fe7 -169.0(12)
C320 C321 N50 Fe7 12.8(17)
C326 C327 N51 C328 -4(2)
C326 C327 N51 Fe8 167.2(12)
C329 C328 N51 C327 7(2)
C331 C328 N51 C327 -179.2(14)
C329 C328 N51 Fe8 -165.7(14)
C331 C328 N51 Fe8 8.0(18)
C328 C331 N52 C332 -176.0(12)
C328 C331 N52 Fe8 -8.8(18)
C333 C332 N52 C331 -138.2(12)
C337 C332 N52 C331 46.2(16)
C333 C332 N52 Fe8 56.5(13)
C337 C332 N52 Fe8 -119.1(9)
C347 C346 N53 C339 -176.3(14)
C347 C346 N53 Fe8 -12.5(19)
C344 C339 N53 C346 51(2)
C340 C339 N53 C346 -133.4(17)
C344 C339 N53 Fe8 -110.1(17)
C340 C339 N53 Fe8 65.4(19)
C351 C347 N54 C348 4(2)
C346 C347 N54 C348 -172.7(13)
C351 C347 N54 Fe8 -171.5(14)
C346 C347 N54 Fe8 11.6(17)
C349 C348 N54 C347 -7(2)
C349 C348 N54 Fe8 168.7(11)
C352 C353 N55 C354 -2(2)
C352 C353 N55 Fe9 175.1(13)
C355 C354 N55 C353 11(3)
C357 C354 N55 C353 177.6(13)
C355 C354 N55 Fe9 -166.6(16)
C357 C354 N55 Fe9 0.3(17)
C354 C357 N56 C358 -176.3(14)
C354 C357 N56 Fe9 -15(2)
C359 C358 N56 C357 -135.0(17)
C363 C358 N56 C357 40(2)
C359 C358 N56 Fe9 66.2(18)
C363 C358 N56 Fe9 -118.7(13)
C373 C372 N57 C365 -179.9(13)
C373 C372 N57 Fe9 -11.9(18)
C370 C365 N57 C372 -138.2(16)
C366 C365 N57 C372 44(2)
C370 C365 N57 Fe9 55.8(18)
C366 C365 N57 Fe9 -122.4(14)
C377 C373 N58 C374 5(2)
C372 C373 N58 C374 -174.4(13)
C377 C373 N58 Fe9 -166.8(12)
C372 C373 N58 Fe9 13.4(16)
C375 C374 N58 C373 -4(2)
C375 C374 N58 Fe9 167.4(11)
C378 C379 N59 C380 0(2)
C378 C379 N59 Fe10 169.7(11)
C381 C380 N59 C379 3(2)
C383 C380 N59 C379 -178.8(14)
C381 C380 N59 Fe10 -168.5(13)
C383 C380 N59 Fe10 10.2(16)
C380 C383 N60 C384 -175.8(14)
C380 C383 N60 Fe10 -6(2)
C385 C384 N60 C383 -122.7(18)
C389 C384 N60 C383 63(2)
C385 C384 N60 Fe10 69.1(19)
C389 C384 N60 Fe10 -105.3(15)
C36 N6 Fe1 N1 -98.9(17)
C35 N6 Fe1 N1 66.5(11)
C36 N6 Fe1 N10 81.2(17)
C35 N6 Fe1 N10 -113.3(11)
C36 N6 Fe1 N5 176.3(17)
C35 N6 Fe1 N5 -18.2(11)
C36 N6 Fe1 N2 -138(4)
C35 N6 Fe1 N2 27(4)
C36 N6 Fe1 N9 0.7(17)
C35 N6 Fe1 N9 166.2(11)
C8 N1 Fe1 N6 -165.9(12)
C1 N1 Fe1 N6 4.4(12)
C8 N1 Fe1 N10 12(7)
C1 N1 Fe1 N10 -177(100)
C8 N1 Fe1 N5 -84.3(12)
C1 N1 Fe1 N5 86.1(12)
C8 N1 Fe1 N2 8.1(12)
C1 N1 Fe1 N2 178.5(13)
C8 N1 Fe1 N9 98.2(12)
C1 N1 Fe1 N9 -91.4(12)
C62 N10 Fe1 N6 77.1(16)
C61 N10 Fe1 N6 -100.3(12)
C62 N10 Fe1 N1 -101(7)
C61 N10 Fe1 N1 81(7)
C62 N10 Fe1 N5 -5.0(16)
C61 N10 Fe1 N5 177.6(11)
C62 N10 Fe1 N2 -97.0(16)
C61 N10 Fe1 N2 85.6(12)
C62 N10 Fe1 N9 172.1(16)
C61 N10 Fe1 N9 -5.3(11)
C34 N5 Fe1 N6 15.7(13)
C27 N5 Fe1 N6 178.8(15)
C34 N5 Fe1 N1 -77.8(13)
C27 N5 Fe1 N1 85.3(14)
C34 N5 Fe1 N10 107.0(13)
C27 N5 Fe1 N10 -89.9(14)
C34 N5 Fe1 N2 -157.7(13)
C27 N5 Fe1 N2 5.4(15)
C34 N5 Fe1 N9 73(7)
C27 N5 Fe1 N9 -124(6)
C10 N2 Fe1 N6 -139(4)
C9 N2 Fe1 N6 38(4)
C10 N2 Fe1 N1 -178.6(16)
C9 N2 Fe1 N1 -1.8(12)
C10 N2 Fe1 N10 1.8(16)
C9 N2 Fe1 N10 178.5(12)
C10 N2 Fe1 N5 -93.7(16)
C9 N2 Fe1 N5 83.0(12)
C10 N2 Fe1 N9 82.2(16)
C9 N2 Fe1 N9 -101.0(12)
C60 N9 Fe1 N6 95.9(13)
C53 N9 Fe1 N6 -84.9(14)
C60 N9 Fe1 N1 -170.4(13)
C53 N9 Fe1 N1 8.8(14)
C60 N9 Fe1 N10 4.7(13)
C53 N9 Fe1 N10 -176.1(14)
C60 N9 Fe1 N5 39(7)
C53 N9 Fe1 N5 -142(6)
C60 N9 Fe1 N2 -90.2(14)
C53 N9 Fe1 N2 89.0(14)
C16 N3 Fe2 N14 10(4)
C15 N3 Fe2 N14 -159(3)
C16 N3 Fe2 N18 -110.6(12)
C15 N3 Fe2 N18 80.4(13)
C16 N3 Fe2 N17 168.8(12)
C15 N3 Fe2 N17 -0.2(13)
C16 N3 Fe2 N13 68.4(12)
C15 N3 Fe2 N13 -100.6(13)
C16 N3 Fe2 N4 -12.6(12)
C15 N3 Fe2 N4 178.4(13)
C88 N14 Fe2 N3 -120(3)
C87 N14 Fe2 N3 54(3)
C88 N14 Fe2 N18 -0.2(13)
C87 N14 Fe2 N18 173.4(10)
C88 N14 Fe2 N17 80.6(13)
C87 N14 Fe2 N17 -105.7(10)
C88 N14 Fe2 N13 -179.4(13)
C87 N14 Fe2 N13 -5.8(10)
C88 N14 Fe2 N4 -98.1(13)
C87 N14 Fe2 N4 75.6(10)
C114 N18 Fe2 N3 72.5(12)
C113 N18 Fe2 N3 -98.1(10)
C114 N18 Fe2 N14 -98.7(12)
C113 N18 Fe2 N14 90.7(10)
C114 N18 Fe2 N17 173.4(12)
C113 N18 Fe2 N17 2.8(9)
C114 N18 Fe2 N13 -71(20)
C113 N18 Fe2 N13 119(20)
C114 N18 Fe2 N4 -5.6(12)
C113 N18 Fe2 N4 -176.2(9)
C112 N17 Fe2 N3 84.6(12)
C105 N17 Fe2 N3 -99.0(12)
C112 N17 Fe2 N14 -99.0(11)
C105 N17 Fe2 N14 77.4(12)
C112 N17 Fe2 N18 -2.3(11)
C105 N17 Fe2 N18 174.1(12)
C112 N17 Fe2 N13 179.3(11)
C105 N17 Fe2 N13 -4.3(12)
C112 N17 Fe2 N4 32(19)
C105 N17 Fe2 N4 -151(18)
C86 N13 Fe2 N3 -165.5(12)
C79 N13 Fe2 N3 8.1(13)
C86 N13 Fe2 N14 5.8(12)
C79 N13 Fe2 N14 179.3(13)
C86 N13 Fe2 N18 -22(20)
C79 N13 Fe2 N18 151(19)
C86 N13 Fe2 N17 93.3(12)
C79 N13 Fe2 N17 -93.1(13)
C86 N13 Fe2 N4 -87.7(12)
C79 N13 Fe2 N4 85.9(13)
C19 N4 Fe2 N3 11.1(12)
C20 N4 Fe2 N3 -177.5(13)
C19 N4 Fe2 N14 -165.0(12)
C20 N4 Fe2 N14 6.4(13)
C19 N4 Fe2 N18 98.1(12)
C20 N4 Fe2 N18 -90.5(13)
C19 N4 Fe2 N17 64(19)
C20 N4 Fe2 N17 -125(19)
C19 N4 Fe2 N13 -83.5(12)
C20 N4 Fe2 N13 87.9(13)
C140 N22 Fe3 N25 78.1(14)
C139 N22 Fe3 N25 -105.9(11)
C140 N22 Fe3 N21 175.5(14)
C139 N22 Fe3 N21 -8.5(11)
C140 N22 Fe3 N26 -4.4(14)
C139 N22 Fe3 N26 171.6(11)
C140 N22 Fe3 N15 -133(3)
C139 N22 Fe3 N15 43(3)
C140 N22 Fe3 N16 -100.7(14)
C139 N22 Fe3 N16 75.3(11)
C164 N25 Fe3 N22 -93.9(12)
C157 N25 Fe3 N22 69.8(14)
C164 N25 Fe3 N21 -173.7(12)
C157 N25 Fe3 N21 -10.0(14)
C164 N25 Fe3 N26 4.8(12)
C157 N25 Fe3 N26 168.5(14)
C164 N25 Fe3 N15 91.6(12)
C157 N25 Fe3 N15 -104.7(14)
C164 N25 Fe3 N16 -59(14)
C157 N25 Fe3 N16 105(14)
C138 N21 Fe3 N22 11.0(12)
C131 N21 Fe3 N22 173.2(12)
C138 N21 Fe3 N25 96.5(12)
C131 N21 Fe3 N25 -101.3(12)
C138 N21 Fe3 N26 13(22)
C131 N21 Fe3 N26 176(100)
C138 N21 Fe3 N15 -160.7(12)
C131 N21 Fe3 N15 1.5(12)
C138 N21 Fe3 N16 -81.6(12)
C131 N21 Fe3 N16 80.6(11)
C166 N26 Fe3 N22 -94.7(14)
C165 N26 Fe3 N22 85.6(11)
C166 N26 Fe3 N25 179.7(14)
C165 N26 Fe3 N25 0.1(11)
C166 N26 Fe3 N21 -97(22)
C165 N26 Fe3 N21 83(22)
C166 N26 Fe3 N15 77.1(14)
C165 N26 Fe3 N15 -102.6(11)
C166 N26 Fe3 N16 -2.2(14)
C165 N26 Fe3 N16 178.2(11)
C94 N15 Fe3 N22 20(3)
C93 N15 Fe3 N22 -155(3)
C94 N15 Fe3 N25 169.0(11)
C93 N15 Fe3 N25 -6.0(13)
C94 N15 Fe3 N21 71.4(11)
C93 N15 Fe3 N21 -103.6(13)
C94 N15 Fe3 N26 -108.5(11)
C93 N15 Fe3 N26 76.6(13)
C94 N15 Fe3 N16 -12.1(11)
C93 N15 Fe3 N16 173.0(13)
C97 N16 Fe3 N22 -162.5(10)
C98 N16 Fe3 N22 1.1(12)
C97 N16 Fe3 N25 163(67)
C98 N16 Fe3 N25 -33(14)
C97 N16 Fe3 N21 -82.5(10)
C98 N16 Fe3 N21 81.2(12)
C97 N16 Fe3 N26 99.1(10)
C98 N16 Fe3 N26 -97.3(12)
C97 N16 Fe3 N15 11.9(10)
C98 N16 Fe3 N15 175.5(12)
C145 N23 Fe4 N34 74.5(12)
C146 N23 Fe4 N34 -109.9(10)
C145 N23 Fe4 N29 -102.8(12)
C146 N23 Fe4 N29 72.7(10)
C145 N23 Fe4 N24 172.6(12)
C146 N23 Fe4 N24 -11.9(10)
C145 N23 Fe4 N33 -6.5(12)
C146 N23 Fe4 N33 169.0(10)
C145 N23 Fe4 N30 -149(2)
C146 N23 Fe4 N30 26(3)
C218 N34 Fe4 N23 75.6(13)
C217 N34 Fe4 N23 -102.1(10)
C218 N34 Fe4 N29 -165(8)
C217 N34 Fe4 N29 18(9)
C218 N34 Fe4 N24 -5.4(13)
C217 N34 Fe4 N24 176.9(10)
C218 N34 Fe4 N33 172.8(13)
C217 N34 Fe4 N33 -4.9(10)
C218 N34 Fe4 N30 -96.2(13)
C217 N34 Fe4 N30 86.1(10)
C190 N29 Fe4 N23 -159.4(10)
C183 N29 Fe4 N23 2.9(11)
C190 N29 Fe4 N34 81(9)
C183 N29 Fe4 N34 -117(9)
C190 N29 Fe4 N24 -78.5(10)
C183 N29 Fe4 N24 83.8(11)
C190 N29 Fe4 N33 103.3(10)
C183 N29 Fe4 N33 -94.4(11)
C190 N29 Fe4 N30 12.0(10)
C183 N29 Fe4 N30 174.3(11)
C149 N24 Fe4 N23 12.8(10)
C150 N24 Fe4 N23 -178.1(12)
C149 N24 Fe4 N34 102.4(10)
C150 N24 Fe4 N34 -88.5(12)
C149 N24 Fe4 N29 -78.7(10)
C150 N24 Fe4 N29 90.4(12)
C149 N24 Fe4 N33 39(13)
C150 N24 Fe4 N33 -152(12)
C149 N24 Fe4 N30 -160.0(10)
C150 N24 Fe4 N30 9.1(12)
C216 N33 Fe4 N23 95.4(10)
C209 N33 Fe4 N23 -89.7(11)
C216 N33 Fe4 N34 5.7(10)
C209 N33 Fe4 N34 -179.5(12)
C216 N33 Fe4 N29 -173.1(10)
C209 N33 Fe4 N29 1.7(12)
C216 N33 Fe4 N24 70(13)
C209 N33 Fe4 N24 -115(12)
C216 N33 Fe4 N30 -91.6(10)
C209 N33 Fe4 N30 83.2(12)
C192 N30 Fe4 N23 -136(2)
C191 N30 Fe4 N23 34(3)
C192 N30 Fe4 N34 -0.1(13)
C191 N30 Fe4 N34 169.9(10)
C192 N30 Fe4 N29 177.1(12)
C191 N30 Fe4 N29 -12.9(10)
C192 N30 Fe4 N24 -98.2(12)
C191 N30 Fe4 N24 71.8(10)
C192 N30 Fe4 N33 81.2(12)
C191 N30 Fe4 N33 -108.8(10)
C242 N37 Fe5 N38 3.3(11)
C235 N37 Fe5 N38 171.1(12)
C242 N37 Fe5 N31 90.0(12)
C235 N37 Fe5 N31 -102.1(12)
C242 N37 Fe5 N7 -94.3(12)
C235 N37 Fe5 N7 73.5(12)
C242 N37 Fe5 N32 -17(20)
C235 N37 Fe5 N32 150(19)
C242 N37 Fe5 N8 -174.5(12)
C235 N37 Fe5 N8 -6.7(12)
C244 N38 Fe5 N37 169.4(12)
C243 N38 Fe5 N37 -0.1(9)
C244 N38 Fe5 N31 69.5(12)
C243 N38 Fe5 N31 -100.0(10)
C244 N38 Fe5 N7 -102.8(12)
C243 N38 Fe5 N7 87.7(9)
C244 N38 Fe5 N32 -11.2(12)
C243 N38 Fe5 N32 179.3(9)
C244 N38 Fe5 N8 -134(11)
C243 N38 Fe5 N8 56(11)
C198 N31 Fe5 N37 162.8(11)
C197 N31 Fe5 N37 -3.2(12)
C198 N31 Fe5 N38 -116.5(11)
C197 N31 Fe5 N38 77.5(12)
C198 N31 Fe5 N7 10(4)
C197 N31 Fe5 N7 -156(3)
C198 N31 Fe5 N32 -18.7(11)
C197 N31 Fe5 N32 175.3(12)
C198 N31 Fe5 N8 64.6(11)
C197 N31 Fe5 N8 -101.4(12)
C41 N7 Fe5 N37 83.6(13)
C42 N7 Fe5 N37 -102.0(12)
C41 N7 Fe5 N38 2.7(13)
C42 N7 Fe5 N38 177.1(12)
C41 N7 Fe5 N31 -124(3)
C42 N7 Fe5 N31 51(4)
C41 N7 Fe5 N32 -94.9(13)
C42 N7 Fe5 N32 79.5(12)
C41 N7 Fe5 N8 -178.7(13)
C42 N7 Fe5 N8 -4.3(12)
C201 N32 Fe5 N37 121(20)
C202 N32 Fe5 N37 -73(20)
C201 N32 Fe5 N38 100.3(11)
C202 N32 Fe5 N38 -94.0(12)
C201 N32 Fe5 N31 13.2(11)
C202 N32 Fe5 N31 178.9(13)
C201 N32 Fe5 N7 -162.2(11)
C202 N32 Fe5 N7 3.5(12)
C201 N32 Fe5 N8 -81.9(11)
C202 N32 Fe5 N8 83.8(13)
C45 N8 Fe5 N37 91.1(13)
C46 N8 Fe5 N37 -98.5(12)
C45 N8 Fe5 N38 35(11)
C46 N8 Fe5 N38 -155(10)
C45 N8 Fe5 N31 -168.8(13)
C46 N8 Fe5 N31 1.6(13)
C45 N8 Fe5 N7 3.4(13)
C46 N8 Fe5 N7 173.8(13)
C45 N8 Fe5 N32 -88.3(13)
C46 N8 Fe5 N32 82.1(12)
C71 N12 Fe6 N11 3.0(9)
C72 N12 Fe6 N11 169.7(12)
C71 N12 Fe6 N41 -150(100)
C72 N12 Fe6 N41 17(100)
C71 N12 Fe6 N42 90.7(10)
C72 N12 Fe6 N42 -102.5(11)
C71 N12 Fe6 N45 -174.4(10)
C72 N12 Fe6 N45 -7.7(12)
C71 N12 Fe6 N46 -94.9(10)
C72 N12 Fe6 N46 71.8(12)
C67 N11 Fe6 N12 178.9(13)
C68 N11 Fe6 N12 -2.3(9)
C67 N11 Fe6 N41 -1.3(13)
C68 N11 Fe6 N41 177.5(9)
C67 N11 Fe6 N42 80.4(13)
C68 N11 Fe6 N42 -100.8(10)
C67 N11 Fe6 N45 -126(10)
C68 N11 Fe6 N45 53(11)
C67 N11 Fe6 N46 -94.5(13)
C68 N11 Fe6 N46 84.3(10)
C268 N41 Fe6 N12 -107(100)
C261 N41 Fe6 N12 61(100)
C268 N41 Fe6 N11 100.2(11)
C261 N41 Fe6 N11 -91.9(13)
C268 N41 Fe6 N42 12.4(10)
C261 N41 Fe6 N42 -179.6(13)
C268 N41 Fe6 N45 -82.5(11)
C261 N41 Fe6 N45 85.5(13)
C268 N41 Fe6 N46 -162.0(11)
C261 N41 Fe6 N46 6.0(13)
C270 N42 Fe6 N12 -5.8(13)
C269 N42 Fe6 N12 167.2(11)
C270 N42 Fe6 N11 76.4(13)
C269 N42 Fe6 N11 -110.5(11)
C270 N42 Fe6 N41 174.5(13)
C269 N42 Fe6 N41 -12.4(10)
C270 N42 Fe6 N45 -102.2(13)
C269 N42 Fe6 N45 70.9(11)
C270 N42 Fe6 N46 -142(3)
C269 N42 Fe6 N46 31(4)
C294 N45 Fe6 N12 94.8(14)
C287 N45 Fe6 N12 -96.1(13)
C294 N45 Fe6 N11 40(11)
C287 N45 Fe6 N11 -151(10)
C294 N45 Fe6 N41 -85.0(14)
C287 N45 Fe6 N41 84.0(13)
C294 N45 Fe6 N42 -166.5(14)
C287 N45 Fe6 N42 2.6(13)
C294 N45 Fe6 N46 8.2(13)
C287 N45 Fe6 N46 177.3(14)
C296 N46 Fe6 N12 84.9(13)
C295 N46 Fe6 N12 -103.7(11)
C296 N46 Fe6 N11 2.8(13)
C295 N46 Fe6 N11 174.2(11)
C296 N46 Fe6 N41 -95.4(13)
C295 N46 Fe6 N41 76.0(11)
C296 N46 Fe6 N42 -138(3)
C295 N46 Fe6 N42 33(4)
C296 N46 Fe6 N45 -178.9(14)
C295 N46 Fe6 N45 -7.5(11)
C322 N50 Fe7 N43 -140(3)
C321 N50 Fe7 N43 36(4)
C322 N50 Fe7 N20 -7.4(14)
C321 N50 Fe7 N20 169.0(11)
C322 N50 Fe7 N19 75.3(14)
C321 N50 Fe7 N19 -108.2(11)
C322 N50 Fe7 N44 -103.8(14)
C321 N50 Fe7 N44 72.6(11)
C322 N50 Fe7 N49 173.2(14)
C321 N50 Fe7 N49 -10.4(10)
C275 N43 Fe7 N50 -140(3)
C276 N43 Fe7 N50 30(4)
C275 N43 Fe7 N20 86.9(14)
C276 N43 Fe7 N20 -103.0(11)
C275 N43 Fe7 N19 4.3(14)
C276 N43 Fe7 N19 174.3(10)
C275 N43 Fe7 N44 -176.7(14)
C276 N43 Fe7 N44 -6.6(10)
C275 N43 Fe7 N49 -93.8(14)
C276 N43 Fe7 N49 76.2(10)
C123 N20 Fe7 N50 95.1(12)
C124 N20 Fe7 N50 -105.6(16)
C123 N20 Fe7 N43 -91.0(12)
C124 N20 Fe7 N43 68.3(16)
C123 N20 Fe7 N19 5.1(11)
C124 N20 Fe7 N19 164.4(17)
C123 N20 Fe7 N44 -173.1(12)
C124 N20 Fe7 N44 -13.8(17)
C123 N20 Fe7 N49 114(20)
C124 N20 Fe7 N49 -86(21)
C119 N19 Fe7 N50 73.9(13)
C120 N19 Fe7 N50 -94.2(12)
C119 N19 Fe7 N43 -101.2(13)
C120 N19 Fe7 N43 90.7(12)
C119 N19 Fe7 N20 169.9(14)
C120 N19 Fe7 N20 1.8(12)
C119 N19 Fe7 N44 -129(16)
C120 N19 Fe7 N44 63(17)
C119 N19 Fe7 N49 -8.5(14)
C120 N19 Fe7 N49 -176.6(11)
C279 N44 Fe7 N50 -169.6(12)
C280 N44 Fe7 N50 -2.0(14)
C279 N44 Fe7 N43 5.4(12)
C280 N44 Fe7 N43 173.0(14)
C279 N44 Fe7 N20 94.2(12)
C280 N44 Fe7 N20 -98.2(14)
C279 N44 Fe7 N19 34(17)
C280 N44 Fe7 N19 -159(16)
C279 N44 Fe7 N49 -87.4(12)
C280 N44 Fe7 N49 80.2(13)
C320 N49 Fe7 N50 6.6(11)
C313 N49 Fe7 N50 -177.4(13)
C320 N49 Fe7 N43 -167.4(11)
C313 N49 Fe7 N43 8.6(13)
C320 N49 Fe7 N20 -13(21)
C313 N49 Fe7 N20 163(75)
C320 N49 Fe7 N19 96.3(11)
C313 N49 Fe7 N19 -87.7(13)
C320 N49 Fe7 N44 -85.4(11)
C313 N49 Fe7 N44 90.5(13)
C327 N51 Fe8 N28 82.6(15)
C328 N51 Fe8 N28 -105.9(12)
C327 N51 Fe8 N27 1.1(15)
C328 N51 Fe8 N27 172.6(11)
C327 N51 Fe8 N52 178.6(15)
C328 N51 Fe8 N52 -9.9(11)
C327 N51 Fe8 N53 -95.6(15)
C328 N51 Fe8 N53 75.9(11)
C327 N51 Fe8 N54 -119(3)
C328 N51 Fe8 N54 52(3)
C175 N28 Fe8 N51 -95.8(12)
C176 N28 Fe8 N51 85.1(19)
C175 N28 Fe8 N27 0.6(11)
C176 N28 Fe8 N27 -178.5(19)
C175 N28 Fe8 N52 -178.2(11)
C176 N28 Fe8 N52 2.7(19)
C175 N28 Fe8 N53 -1(20)
C176 N28 Fe8 N53 -180(100)
C175 N28 Fe8 N54 88.4(12)
C176 N28 Fe8 N54 -90.7(19)
C171 N27 Fe8 N51 -96.5(13)
C172 N27 Fe8 N51 89.3(10)
C171 N27 Fe8 N28 174.6(14)
C172 N27 Fe8 N28 0.4(10)
C171 N27 Fe8 N52 -159(10)
C172 N27 Fe8 N52 27(11)
C171 N27 Fe8 N53 -5.4(14)
C172 N27 Fe8 N53 -179.6(9)
C171 N27 Fe8 N54 74.1(13)
C172 N27 Fe8 N54 -100.1(10)
C331 N52 Fe8 N51 10.4(11)
C332 N52 Fe8 N51 176.4(10)
C331 N52 Fe8 N28 99.4(11)
C332 N52 Fe8 N28 -94.6(10)
C331 N52 Fe8 N27 73(11)
C332 N52 Fe8 N27 -121(10)
C331 N52 Fe8 N53 -80.5(11)
C332 N52 Fe8 N53 85.5(10)
C331 N52 Fe8 N54 -159.9(11)
C332 N52 Fe8 N54 6.1(10)
C346 N53 Fe8 N51 -161.3(12)
C339 N53 Fe8 N51 0.8(13)
C346 N53 Fe8 N28 104(19)
C339 N53 Fe8 N28 -94(19)
C346 N53 Fe8 N27 102.4(12)
C339 N53 Fe8 N27 -95.6(12)
C346 N53 Fe8 N52 -78.8(12)
C339 N53 Fe8 N52 83.2(12)
C346 N53 Fe8 N54 14.3(12)
C339 N53 Fe8 N54 176.3(13)
C347 N54 Fe8 N51 10(3)
C348 N54 Fe8 N51 -165(3)
C347 N54 Fe8 N28 167.8(11)
C348 N54 Fe8 N28 -7.8(12)
C347 N54 Fe8 N27 -110.9(11)
C348 N54 Fe8 N27 73.5(12)
C347 N54 Fe8 N52 71.4(11)
C348 N54 Fe8 N52 -104.3(11)
C347 N54 Fe8 N53 -14.0(11)
C348 N54 Fe8 N53 170.3(12)
C227 N36 Fe9 N35 2.0(11)
C228 N36 Fe9 N35 177.1(11)
C227 N36 Fe9 N58 89.9(11)
C228 N36 Fe9 N58 -94.9(11)
C227 N36 Fe9 N55 -94.7(11)
C228 N36 Fe9 N55 80.4(11)
C227 N36 Fe9 N57 46(13)
C228 N36 Fe9 N57 -139(12)
C227 N36 Fe9 N56 -175.8(11)
C228 N36 Fe9 N56 -0.6(11)
C224 N35 Fe9 N36 0.7(10)
C223 N35 Fe9 N36 170.4(11)
C224 N35 Fe9 N58 -97.8(10)
C223 N35 Fe9 N58 71.9(11)
C224 N35 Fe9 N55 89.1(10)
C223 N35 Fe9 N55 -101.2(11)
C224 N35 Fe9 N57 -177.6(10)
C223 N35 Fe9 N57 -7.9(11)
C224 N35 Fe9 N56 27(6)
C223 N35 Fe9 N56 -163(5)
C373 N58 Fe9 N36 166.4(10)
C374 N58 Fe9 N36 -5.6(12)
C373 N58 Fe9 N35 -114.0(10)
C374 N58 Fe9 N35 74.0(12)
C373 N58 Fe9 N55 17(4)
C374 N58 Fe9 N55 -155(3)
C373 N58 Fe9 N57 -15.3(10)
C374 N58 Fe9 N57 172.7(12)
C373 N58 Fe9 N56 70.2(10)
C374 N58 Fe9 N56 -101.8(12)
C353 N55 Fe9 N36 81.7(12)
C354 N55 Fe9 N36 -101.4(11)
C353 N55 Fe9 N35 2.0(13)
C354 N55 Fe9 N35 178.8(11)
C353 N55 Fe9 N58 -129(3)
C354 N55 Fe9 N58 48(4)
C353 N55 Fe9 N57 -96.8(12)
C354 N55 Fe9 N57 80.1(11)
C353 N55 Fe9 N56 177.4(13)
C354 N55 Fe9 N56 -5.7(11)
C372 N57 Fe9 N36 59(13)
C365 N57 Fe9 N36 -134(12)
C372 N57 Fe9 N35 102.5(11)
C365 N57 Fe9 N35 -90.6(12)
C372 N57 Fe9 N58 14.5(11)
C365 N57 Fe9 N58 -178.5(12)
C372 N57 Fe9 N55 -160.6(11)
C365 N57 Fe9 N55 6.3(12)
C372 N57 Fe9 N56 -79.7(11)
C365 N57 Fe9 N56 87.3(12)
C357 N56 Fe9 N36 99.9(11)
C358 N56 Fe9 N36 -99.9(11)
C357 N56 Fe9 N35 74(6)
C358 N56 Fe9 N35 -126(5)
C357 N56 Fe9 N58 -161.4(11)
C358 N56 Fe9 N58 -1.3(11)
C357 N56 Fe9 N55 11.2(11)
C358 N56 Fe9 N55 171.3(11)
C357 N56 Fe9 N57 -81.6(12)
C358 N56 Fe9 N57 78.5(11)
C301 N47 Fe10 N60 -103.0(14)
C302 N47 Fe10 N60 75.3(10)
C301 N47 Fe10 N39 76.2(14)
C302 N47 Fe10 N39 -105.5(10)
C301 N47 Fe10 N40 -5.9(14)
C302 N47 Fe10 N40 172.4(10)
C301 N47 Fe10 N48 171.5(14)
C302 N47 Fe10 N48 -10.1(9)
C301 N47 Fe10 N59 -137(3)
C302 N47 Fe10 N59 41(3)
C383 N60 Fe10 N47 -164.5(13)
C384 N60 Fe10 N47 4.0(12)
C383 N60 Fe10 N39 48(23)
C384 N60 Fe10 N39 -143(22)
C383 N60 Fe10 N40 101.0(13)
C384 N60 Fe10 N40 -90.6(12)
C383 N60 Fe10 N48 -81.9(13)
C384 N60 Fe10 N48 86.5(12)
C383 N60 Fe10 N59 9.4(12)
C384 N60 Fe10 N59 177.9(13)
C249 N39 Fe10 N47 79.5(14)
C250 N39 Fe10 N47 -100.3(9)
C249 N39 Fe10 N60 -133(22)
C250 N39 Fe10 N60 47(22)
C249 N39 Fe10 N40 173.9(14)
C250 N39 Fe10 N40 -5.9(9)
C249 N39 Fe10 N48 -3.2(14)
C250 N39 Fe10 N48 177.1(9)
C249 N39 Fe10 N59 -94.6(14)
C250 N39 Fe10 N59 85.7(9)
C253 N40 Fe10 N47 94.6(11)
C254 N40 Fe10 N47 -87.3(13)
C253 N40 Fe10 N60 -174.1(11)
C254 N40 Fe10 N60 4.0(13)
C253 N40 Fe10 N39 4.7(11)
C254 N40 Fe10 N39 -177.2(13)
C253 N40 Fe10 N48 54(8)
C254 N40 Fe10 N48 -128(7)
C253 N40 Fe10 N59 -93.5(11)
C254 N40 Fe10 N59 84.6(13)
C305 N48 Fe10 N47 12.5(10)
C306 N48 Fe10 N47 178.0(12)
C305 N48 Fe10 N60 -78.8(10)
C306 N48 Fe10 N60 86.6(12)
C305 N48 Fe10 N39 102.3(10)
C306 N48 Fe10 N39 -92.2(12)
C305 N48 Fe10 N40 53(8)
C306 N48 Fe10 N40 -141(7)
C305 N48 Fe10 N59 -159.0(10)
C306 N48 Fe10 N59 6.4(12)
C379 N59 Fe10 N47 -146(2)
C380 N59 Fe10 N47 24(3)
C379 N59 Fe10 N60 179.1(14)
C380 N59 Fe10 N60 -10.5(10)
C379 N59 Fe10 N39 0.0(14)
C380 N59 Fe10 N39 170.4(10)
C379 N59 Fe10 N40 82.4(13)
C380 N59 Fe10 N40 -107.2(11)
C379 N59 Fe10 N48 -95.5(13)
C380 N59 Fe10 N48 74.9(11)

loop_
_platon_squeeze_void_nr
_platon_squeeze_void_average_x
_platon_squeeze_void_average_y
_platon_squeeze_void_average_z
_platon_squeeze_void_volume
_platon_squeeze_void_count_electrons
_platon_squeeze_void_content
1 0.086 0.080 -0.001 38482 9809 ' '
